data_7130013
loop_
_publ_author_name
'Yao, Chenhao'
'Kauffmann, Brice'
'Huc, Ivan'
'Ferrand, Yann'

_publ_section_title
;
 Self-assembling figure-of-eight and pseudoplectoneme aromatic oligoamide
 ribbons
;
_journal_name_full 'Chemical Communications'
_journal_paper_doi 10.1039/D2CC01696F
_journal_year 2022
_chemical_formula_moiety 'C108 H93 F8 N16 O16, C100 H77 F8 N16 O16, 3(C6 H5 Cl), C6 H5 Cl0.5'
_chemical_formula_sum 'C232 H190 Cl3.5 F16 N32 O32'
_chemical_formula_weight 4366.22
_chemical_name_systematic qf8
_space_group_crystal_system monoclinic
_space_group_IT_number 14
_space_group_name_Hall '-P 2ybc'
_space_group_name_H-M_alt 'P 1 21/c 1'
_atom_sites_solution_hydrogens geom
_atom_sites_solution_primary dual
_audit_creation_date 2022-04-12
_audit_creation_method
;
Olex2 1.3
(compiled 2020.12.01 svn.r5f60950 for OlexSys, GUI svn.r6408)
;
_audit_update_record
;
2022-04-12 deposited with the CCDC.	2022-04-14 downloaded from the CCDC.
;
_cell_angle_alpha 90.0
_cell_angle_beta 99.8128(14)
_cell_angle_gamma 90.0
_cell_formula_units_Z 4
_cell_length_a 36.4661(5)
_cell_length_b 42.5825(5)
_cell_length_c 20.4587(3)
_cell_measurement_reflns_used 18040
_cell_measurement_temperature 130
_cell_measurement_theta_max 32.7250
_cell_measurement_theta_min 2.0630
_cell_volume 31303.9(7)
_computing_cell_refinement 'CrysAlisPro 1.171.40.82a (Rigaku OD, 2020)'
_computing_data_collection 'CrysAlisPro 1.171.40.82a (Rigaku OD, 2020)'
_computing_data_reduction 'CrysAlisPro 1.171.40.82a (Rigaku OD, 2020)'
_computing_molecular_graphics 'Olex2 1.3 (Dolomanov et al., 2009)'
_computing_publication_material 'Olex2 1.3 (Dolomanov et al., 2009)'
_computing_structure_refinement 'SHELXL 2018/3 (Sheldrick, 2015)'
_computing_structure_solution 'SHELXT 2018/2 (Sheldrick, 2018)'
_diffrn_ambient_temperature 130
_diffrn_detector 'Hybrid Pixel Array Detector'
_diffrn_detector_area_resol_mean 13.3333
_diffrn_measured_fraction_theta_full 0.979
_diffrn_measured_fraction_theta_max 0.979
_diffrn_measurement_details
;
List of Runs (angles in degrees, time in seconds):

  # Type    Start    End  Width  t~exp~   \w     \q     \k     \f   Frames
#--------------------------------------------------------------------------
  1  \w     -9.00  41.00   1.00    5.00    --    5.00  18.00   0.00   50
  2  \w    -81.00 -26.00   1.00    5.00    --    5.00  18.00   0.00   55
  3  \w     61.00  86.00   1.00    5.00    --    5.00  18.00   0.00   25
  4  \w   -136.00 -44.00   1.00   60.00    --  -51.60  53.00  43.48   92
  5  \w    -67.00 -41.00   1.00   60.00    --  -51.60  55.00 114.35   26
  6  \w   -141.00 -53.00   1.00   60.00    --  -51.60  54.00-114.44   88
  7  \w    -59.00 -17.00   1.00   60.00    --  -51.60  46.00  30.00   42
  8  \w   -124.00 -96.00   1.00   60.00    --  -51.60  46.00  30.00   28
  9  \w   -123.00 -97.00   1.00   60.00    --  -51.60  30.00 123.81   26
 10  \w   -119.00 -93.00   1.00   60.00    --  -51.60  55.00 114.35   26
 11  \w   -133.00 -11.00   1.00   60.00    --  -51.60  49.00 -18.33  122
 12  \w   -141.00 -38.00   1.00   60.00    --  -51.60   9.00 150.00  103
 13  \w    -86.00 -45.00   1.00   60.00    --  -51.60  55.00 175.41   41
 14  \w    -19.00   7.00   1.00   60.00    --  -51.60  55.00 175.41   26
 15  \w    -32.00   6.00   1.00   60.00    --  -51.60  52.00 102.13   38
 16  \w    -15.00  38.00   1.00   60.00    --  -51.60  54.00-114.44   53
 17  \w    -77.00 -51.00   1.00   60.00    --  -51.60  55.00 120.11   26
 18  \w    -30.00  -4.00   1.00   60.00    --  -51.60  55.00 120.11   26
 19  \w    -23.00   3.00   1.00   60.00    --  -51.60  31.00 136.96   26
 20  \w   -121.00 -95.00   1.00   60.00    --  -51.60  18.00 -30.00   26
 21  \w   -114.00 -88.00   1.00   60.00    --  -51.60  55.00  19.24   26
 22  \w   -107.00 -73.00   1.00   60.00    --  -51.60  31.00 136.96   34
;
_diffrn_measurement_device 'four-circle diffractometer'
_diffrn_measurement_device_type 'Rigaku FRX'
_diffrn_measurement_method '\w scans'
_diffrn_orient_matrix_type 'CrysAlisPro convention (1999,Acta A55,543-557)'
_diffrn_orient_matrix_UB_11 -0.0144952000
_diffrn_orient_matrix_UB_12 0.0126904000
_diffrn_orient_matrix_UB_13 0.0613433000
_diffrn_orient_matrix_UB_21 0.0105892000
_diffrn_orient_matrix_UB_22 0.0335948000
_diffrn_orient_matrix_UB_23 -0.0175937000
_diffrn_orient_matrix_UB_31 -0.0389498000
_diffrn_orient_matrix_UB_32 0.0044425000
_diffrn_orient_matrix_UB_33 -0.0419753000
_diffrn_radiation_monochromator mirror
_diffrn_radiation_probe x-ray
_diffrn_radiation_type 'Cu K\a'
_diffrn_radiation_wavelength 1.54178
_diffrn_reflns_av_R_equivalents 0.1958
_diffrn_reflns_av_unetI/netI 0.0964
_diffrn_reflns_Laue_measured_fraction_full 0.979
_diffrn_reflns_Laue_measured_fraction_max 0.979
_diffrn_reflns_limit_h_max 32
_diffrn_reflns_limit_h_min -31
_diffrn_reflns_limit_k_max 38
_diffrn_reflns_limit_k_min -37
_diffrn_reflns_limit_l_max 18
_diffrn_reflns_limit_l_min -18
_diffrn_reflns_number 126576
_diffrn_reflns_point_group_measured_fraction_full 0.979
_diffrn_reflns_point_group_measured_fraction_max 0.979
_diffrn_reflns_theta_full 44.294
_diffrn_reflns_theta_max 44.294
_diffrn_reflns_theta_min 2.075
_diffrn_source 'Rotating-anode X-ray tube'
_diffrn_source_type 'Rigaku (Cu) X-ray Source'
_exptl_absorpt_coefficient_mu 0.844
_exptl_absorpt_correction_T_max 1.728
_exptl_absorpt_correction_T_min 0.595
_exptl_absorpt_correction_type multi-scan
_exptl_crystal_colour 'clear yellowish'
_exptl_crystal_colour_lustre clear
_exptl_crystal_colour_modifier yellowish
_exptl_crystal_density_diffrn 0.926
_exptl_crystal_description needle
_exptl_crystal_F_000 9062
_exptl_crystal_size_max 0.1
_exptl_crystal_size_mid 0.01
_exptl_crystal_size_min 0.01
_refine_diff_density_max 0.747
_refine_diff_density_min -0.398
_refine_diff_density_rms 0.072
_refine_ls_extinction_method none
_refine_ls_goodness_of_fit_ref 1.415
_refine_ls_hydrogen_treatment constr
_refine_ls_matrix_type full
_refine_ls_number_parameters 2828
_refine_ls_number_reflns 23865
_refine_ls_number_restraints 22850
_refine_ls_restrained_S_all 1.349
_refine_ls_R_factor_all 0.2018
_refine_ls_R_factor_gt 0.1444
_refine_ls_shift/su_max 1.101
_refine_ls_shift/su_mean 0.004
_refine_ls_structure_factor_coef Fsqd
_refine_ls_weighting_details 'w=1/[\s^2^(Fo^2^)+(0.2000P)^2^] where P=(Fo^2^+2Fc^2^)/3'
_refine_ls_weighting_scheme calc
_refine_ls_wR_factor_gt 0.3926
_refine_ls_wR_factor_ref 0.4387
_reflns_Friedel_coverage 0.000
_reflns_number_gt 10653
_reflns_number_total 23865
_reflns_threshold_expression 'I > 2\s(I)'
_cod_data_source_file d2cc01696f2.cif
_cod_data_source_block qf8_a_sq_sq_sq_sq
_cod_original_cell_volume 31303.9(8)
_cod_original_formula_sum 'C232 H190 Cl3.50 F16 N32 O32'
_cod_database_code 7130013
_shelx_shelxl_version_number 2018/3
_shelx_space_group_comment
;
The symmetry employed for this shelxl refinement is uniquely defined
by the following loop, which should always be used as a source of
symmetry information in preference to the above space-group names.
They are only intended as comments.
;
_cell_oxdiff_angle_alpha 90.028(2)
_cell_oxdiff_angle_beta 99.833(2)
_cell_oxdiff_angle_gamma 89.9498(18)
_cell_oxdiff_length_a 36.4566(9)
_cell_oxdiff_length_b 42.5742(9)
_cell_oxdiff_length_c 20.4693(6)
_cell_oxdiff_measurement_reflns_used 18039
_cell_oxdiff_volume 31304(1)
_reflns_odcompleteness_completeness 96.85
_reflns_odcompleteness_iscentric 1
_reflns_odcompleteness_theta 44.45
_olex2_refinement_description
;
1. Fixed Uiso
 At 1.2 times of:
  All C(H) groups, All C(H,H) groups, All N(H) groups
 At 1.5 times of:
  All C(H,H,H) groups
2. Restrained distances
 C1_1-C_1 = C5_1-C6_1
 1.37 with sigma of 0.02
 C1_1-C8A_1 = C_1-C3_1 = N4_1-C4A_1 = C4A_1-C8A_1 = C4A_1-C5_1 = C6_1-C7_1 =
 C8_1-C8A_1
 1.42 with sigma of 0.02
 C3_1-N4_1 = C7_1-C8_1
 1.38 with sigma of 0.02
 C1_2-C_2 = C5_2-C6_2
 1.37 with sigma of 0.02
 C1_2-C8A_2 = C_2-C3_2 = N4_2-C4A_2 = C4A_2-C8A_2 = C4A_2-C5_2 = C6_2-C7_2 =
 C8_2-C8A_2
 1.42 with sigma of 0.02
 C3_2-N4_2 = C7_2-C8_2
 1.38 with sigma of 0.02
 C1_3-C_3 = C5_3-C6_3
 1.37 with sigma of 0.02
 C1_3-C8A_3 = C_3-C3_3 = N4_3-C4A_3 = C4A_3-C8A_3 = C4A_3-C5_3 = C6_3-C7_3 =
 C8_3-C8A_3
 1.42 with sigma of 0.02
 C3_3-N4_3 = C7_3-C8_3
 1.38 with sigma of 0.02
 C1_4-C_4 = C5_4-C6_4
 1.37 with sigma of 0.02
 C1_4-C8A_4 = C_4-C3_4 = N4_4-C4A_4 = C4A_4-C8A_4 = C4A_4-C5_4 = C6_4-C7_4 =
 C8_4-C8A_4
 1.42 with sigma of 0.02
 C3_4-N4_4 = C7_4-C8_4
 1.38 with sigma of 0.02
 C1_5-C_5 = C5_5-C6_5
 1.37 with sigma of 0.02
 C1_5-C8A_5 = C_5-C3_5 = N4_5-C4A_5 = C4A_5-C8A_5 = C4A_5-C5_5 = C6_5-C7_5 =
 C8_5-C8A_5
 1.42 with sigma of 0.02
 C3_5-N4_5 = C7_5-C8_5
 1.38 with sigma of 0.02
 C1_6-C_6 = C5_6-C6_6
 1.37 with sigma of 0.02
 C1_6-C8A_6 = C_6-C3_6 = N4_6-C4A_6 = C4A_6-C8A_6 = C4A_6-C5_6 = C6_6-C7_6 =
 C8_6-C8A_6
 1.42 with sigma of 0.02
 C3_6-N4_6 = C7_6-C8_6
 1.38 with sigma of 0.02
 C1_7-C_7 = C5_7-C6_7
 1.37 with sigma of 0.02
 C1_7-C8A_7 = C_7-C3_7 = N4_7-C4A_7 = C4A_7-C8A_7 = C4A_7-C5_7 = C6_7-C7_7 =
 C8_7-C8A_7
 1.42 with sigma of 0.02
 C3_7-N4_7 = C7_7-C8_7
 1.38 with sigma of 0.02
 C1_8-C_8 = C5_8-C6_8
 1.37 with sigma of 0.02
 C1_8-C8A_8 = C_8-C3_8 = N4_8-C4A_8 = C4A_8-C8A_8 = C4A_8-C5_8 = C6_8-C7_8 =
 C8_8-C8A_8
 1.42 with sigma of 0.02
 C3_8-N4_8 = C7_8-C8_8
 1.38 with sigma of 0.02
 C1_9-C_9 = C5_9-C6_9
 1.37 with sigma of 0.02
 C1_9-C8A_9 = C_9-C3_9 = N4_9-C4A_9 = C4A_9-C8A_9 = C4A_9-C5_9 = C6_9-C7_9 =
 C8_9-C8A_9
 1.42 with sigma of 0.02
 C3_9-N4_9 = C7_9-C8_9
 1.38 with sigma of 0.02
 C1_10-C_10 = C5_10-C6_10
 1.37 with sigma of 0.02
 C1_10-C8A_10 = C_10-C3_10 = N4_10-C4A_10 = C4A_10-C8A_10 = C4A_10-C5_10 =
 C6_10-C7_10 = C8_10-C8A_10
 1.42 with sigma of 0.02
 C3_10-N4_10 = C7_10-C8_10
 1.38 with sigma of 0.02
 C1_11-C_11 = C5_11-C6_11
 1.37 with sigma of 0.02
 C1_11-C8A_11 = C_11-C3_11 = N4_11-C4A_11 = C4A_11-C8A_11 = C4A_11-C5_11 =
 C6_11-C7_11 = C8_11-C8A_11
 1.42 with sigma of 0.02
 C3_11-N4_11 = C7_11-C8_11
 1.38 with sigma of 0.02
 C1_12-C_12 = C5_12-C6_12
 1.37 with sigma of 0.02
 C1_12-C8A_12 = C_12-C3_12 = N4_12-C4A_12 = C4A_12-C8A_12 = C4A_12-C5_12 =
 C6_12-C7_12 = C8_12-C8A_12
 1.42 with sigma of 0.02
 C3_12-N4_12 = C7_12-C8_12
 1.38 with sigma of 0.02
 C1_13-C_13 = C5_13-C6_13
 1.37 with sigma of 0.02
 C1_13-C8A_13 = C_13-C3_13 = N4_13-C4A_13 = C4A_13-C8A_13 = C4A_13-C5_13 =
 C6_13-C7_13 = C8_13-C8A_13
 1.42 with sigma of 0.02
 C3_13-N4_13 = C7_13-C8_13
 1.38 with sigma of 0.02
 C1_14-C_14 = C5_14-C6_14
 1.37 with sigma of 0.02
 C1_14-C8A_14 = C_14-C3_14 = N4_14-C4A_14 = C4A_14-C8A_14 = C4A_14-C5_14 =
 C6_14-C7_14 = C8_14-C8A_14
 1.42 with sigma of 0.02
 C3_14-N4_14 = C7_14-C8_14
 1.38 with sigma of 0.02
 C1_15-C_15 = C5_15-C6_15
 1.37 with sigma of 0.02
 C3_15-N4_15 = C7_15-C8_15
 1.38 with sigma of 0.02
 C1_15-C8A_15 = C_15-C3_15 = N4_15-C4A_15 = C4A_15-C8A_15 = C4A_15-C5_15 =
 C6_15-C7_15 = C8_15-C8A_15
 1.42 with sigma of 0.02
 C1_18-C2_18 = C4_18-C5_18 = C5_18-C6_18
 1.37 with sigma of 0.02
 C1_16-C_16 = C5_16-C6_16
 1.37 with sigma of 0.02
 C1_17-C6_17
 1.38 with sigma of 0.02
 C3_16-N4_16 = C7_16-C8_16
 1.38 with sigma of 0.02
 C2_18-C3_18 = C3_18-C4_18
 1.36 with sigma of 0.02
 C1_16-C8A_16 = C_16-C3_16 = N4_16-C4A_16 = C4A_16-C8A_16 = C4A_16-C5_16 =
 C6_16-C7_16 = C8_16-C8A_16
 1.42 with sigma of 0.02
 C1_17-C2_17 = C4_17-C5_17 = C5_17-C6_17
 1.37 with sigma of 0.02
 C2_17-C3_17 = C3_17-C4_17
 1.36 with sigma of 0.02
 C1_18-C6_18
 1.38 with sigma of 0.02
 C1_19-C6_19
 1.38 with sigma of 0.02
 C2_19-C3_19 = C3_19-C4_19
 1.36 with sigma of 0.02
 C1_19-C2_19 = C4_19-C5_19 = C5_19-C6_19
 1.37 with sigma of 0.02
 C1_20-C2_20 = C4_20-C5_20 = C5_20-C6_20
 1.37 with sigma of 0.02
 C2_20-C3_20 = C3_20-C4_20
 1.36 with sigma of 0.02
 C1_20-C6_20
 1.38 with sigma of 0.02
 N03S-C37
 1.45 with sigma of 0.02
 O04U-C37
 1.25 with sigma of 0.02
 F5-C5_16
 1.5 with sigma of 0.02
 N060-C05W = N060-C6_16
 1.45 with sigma of 0.02
 F5-C6_16
 2.5 with sigma of 0.02
 C3_16-C13 = N053-C13 = N053-C6_15
 1.45 with sigma of 0.02
 C07E-C06T = C07O-C07E
 1.54 with sigma of 0.02
 C07V-C07E
 1.54 with sigma of 0.02
 O067-C05W
 1.25 with sigma of 0.02
 O141-C13
 1.25 with sigma of 0.02
 N053-C13 = N053-C6_15 = C3_16-C13
 1.45 with sigma of 0.02
 C3_14-C05W = N060-C05W = N060-C6_16
 1.45 with sigma of 0.02
 O013-C04T
 1.45 with sigma of 0.02
 C8-C080 = C8-C44 = C8-C070
 1.54 with sigma of 0.02
 C06P-C04T = C06U-C06P = C07B-C06P
 1.54 with sigma of 0.02
 C36-C06G
 1.54 with sigma of 0.02
 C072-C05Z = C24-C072 = C81-C072
 1.54 with sigma of 0.02
 C07A-C06G = C06G-C05L
 1.54 with sigma of 0.02
 C60-C168 = C168-C07G
 1.54 with sigma of 0.02
 C090-C06W = C087-C06W = C06W-C064
 1.54 with sigma of 0.02
 C07A-C06G = C36-C06G = C06G-C05L
 1.54 with sigma of 0.02
 O010-C01K
 1.25 with sigma of 0.02
 C2-C168 = C60-C168 = C168-C07G
 1.54 with sigma of 0.02
 Cl2-C6_20
 1.77 with sigma of 0.02
 Cl2-C5_20
 2.8 with sigma of 0.02
 O05R-C05S
 1.25 with sigma of 0.02
 O32-C1_16
 1.45 with sigma of 0.02
 C1_9-C3_9 = C_9-N4_9 = C5_9-C7_9 = C6_9-C8_9
 2.42 with sigma of 0.04
 C1_5-C3_5 = C_5-N4_5 = C5_5-C7_5 = C6_5-C8_5
 2.42 with sigma of 0.04
 C1_7-C3_7 = C_7-N4_7 = C5_7-C7_7 = C6_7-C8_7
 2.42 with sigma of 0.04
 C1_11-C3_11 = C_11-N4_11 = C5_11-C7_11 = C6_11-C8_11
 2.42 with sigma of 0.04
 C1_13-C3_13 = C_13-N4_13 = C5_13-C7_13 = C6_13-C8_13
 2.42 with sigma of 0.04
 C1_6-C3_6 = C_6-N4_6 = C5_6-C7_6 = C6_6-C8_6
 2.42 with sigma of 0.04
 C1_8-C3_8 = C_8-N4_8 = C5_8-C7_8 = C6_8-C8_8
 2.42 with sigma of 0.04
 C1_10-C3_10 = C_10-N4_10 = C5_10-C7_10 = C6_10-C8_10
 2.42 with sigma of 0.04
 C1_12-C3_12 = C_12-N4_12 = C5_12-C7_12 = C6_12-C8_12
 2.42 with sigma of 0.04
 C1_14-C3_14 = C_14-N4_14 = C5_14-C7_14 = C6_14-C8_14
 2.42 with sigma of 0.04
 C1_5-C8_5 = N4_5-C5_5
 2.48 with sigma of 0.04
 C1_6-C8_6 = N4_6-C5_6
 2.48 with sigma of 0.04
 C1_7-C8_7 = N4_7-C5_7
 2.48 with sigma of 0.04
 C1_8-C8_8 = N4_8-C5_8
 2.48 with sigma of 0.04
 C1_9-C8_9 = N4_9-C5_9
 2.48 with sigma of 0.04
 C1_10-C8_10 = N4_10-C5_10
 2.48 with sigma of 0.04
 C1_11-C8_11 = N4_11-C5_11
 2.48 with sigma of 0.04
 C1_12-C8_12 = N4_12-C5_12
 2.48 with sigma of 0.04
 C1_13-C8_13 = N4_13-C5_13
 2.48 with sigma of 0.04
 C1_14-C8_14 = N4_14-C5_14
 2.48 with sigma of 0.04
 C1_5-C4A_5 = N4_5-C8A_5 = C4A_5-C8_5
 2.45 with sigma of 0.04
 C3_5-C4A_5 = C4A_5-C6_5 = C7_5-C8A_5
 2.43 with sigma of 0.04
 C1_6-C4A_6 = N4_6-C8A_6 = C4A_6-C8_6
 2.45 with sigma of 0.04
 C3_6-C4A_6 = C4A_6-C6_6 = C7_6-C8A_6
 2.43 with sigma of 0.04
 C1_7-C4A_7 = N4_7-C8A_7 = C4A_7-C8_7
 2.45 with sigma of 0.04
 C3_7-C4A_7 = C4A_7-C6_7 = C7_7-C8A_7
 2.43 with sigma of 0.04
 C1_8-C4A_8 = N4_8-C8A_8 = C4A_8-C8_8
 2.45 with sigma of 0.04
 C3_8-C4A_8 = C4A_8-C6_8 = C7_8-C8A_8
 2.43 with sigma of 0.04
 C1_9-C4A_9 = N4_9-C8A_9 = C4A_9-C8_9
 2.45 with sigma of 0.04
 C3_9-C4A_9 = C4A_9-C6_9 = C7_9-C8A_9
 2.43 with sigma of 0.04
 C1_10-C4A_10 = N4_10-C8A_10 = C4A_10-C8_10
 2.45 with sigma of 0.04
 C3_10-C4A_10 = C4A_10-C6_10 = C7_10-C8A_10
 2.43 with sigma of 0.04
 C1_11-C4A_11 = N4_11-C8A_11 = C4A_11-C8_11
 2.45 with sigma of 0.04
 C3_11-C4A_11 = C4A_11-C6_11 = C7_11-C8A_11
 2.43 with sigma of 0.04
 C1_12-C4A_12 = N4_12-C8A_12 = C4A_12-C8_12
 2.45 with sigma of 0.04
 C3_12-C4A_12 = C4A_12-C6_12 = C7_12-C8A_12
 2.43 with sigma of 0.04
 C1_13-C4A_13 = N4_13-C8A_13 = C4A_13-C8_13
 2.45 with sigma of 0.04
 C3_13-C4A_13 = C4A_13-C6_13 = C7_13-C8A_13
 2.43 with sigma of 0.04
 C1_14-C4A_14 = N4_14-C8A_14 = C4A_14-C8_14
 2.45 with sigma of 0.04
 C3_14-C4A_14 = C4A_14-C6_14 = C7_14-C8A_14
 2.43 with sigma of 0.04
 C1_1-C3_1 = C_1-N4_1 = C5_1-C7_1 = C6_1-C8_1
 2.42 with sigma of 0.04
 C1_1-C4A_1 = N4_1-C8A_1 = C4A_1-C8_1
 2.45 with sigma of 0.04
 C1_1-C8_1 = N4_1-C5_1
 2.48 with sigma of 0.04
 C3_1-C4A_1 = C4A_1-C6_1 = C7_1-C8A_1
 2.43 with sigma of 0.04
 C1_2-C3_2 = C_2-N4_2 = C5_2-C7_2 = C6_2-C8_2
 2.42 with sigma of 0.04
 C1_2-C4A_2 = N4_2-C8A_2 = C4A_2-C8_2
 2.45 with sigma of 0.04
 C1_2-C8_2 = N4_2-C5_2
 2.48 with sigma of 0.04
 C3_2-C4A_2 = C4A_2-C6_2 = C7_2-C8A_2
 2.43 with sigma of 0.04
 C1_3-C3_3 = C_3-N4_3 = C5_3-C7_3 = C6_3-C8_3
 2.42 with sigma of 0.04
 C1_3-C4A_3 = N4_3-C8A_3 = C4A_3-C8_3
 2.45 with sigma of 0.04
 C1_3-C8_3 = N4_3-C5_3
 2.48 with sigma of 0.04
 C3_3-C4A_3 = C4A_3-C6_3 = C7_3-C8A_3
 2.43 with sigma of 0.04
 C1_4-C3_4 = C_4-N4_4 = C5_4-C7_4 = C6_4-C8_4
 2.42 with sigma of 0.04
 C1_4-C4A_4 = N4_4-C8A_4 = C4A_4-C8_4
 2.45 with sigma of 0.04
 C1_4-C8_4 = N4_4-C5_4
 2.48 with sigma of 0.04
 C3_4-C4A_4 = C4A_4-C6_4 = C7_4-C8A_4
 2.43 with sigma of 0.04
 C1_15-C8_15 = N4_15-C5_15
 2.48 with sigma of 0.04
 C1_15-C4A_15 = N4_15-C8A_15 = C4A_15-C8_15
 2.45 with sigma of 0.04
 C3_15-C4A_15 = C4A_15-C6_15 = C7_15-C8A_15
 2.43 with sigma of 0.04
 C1_15-C3_15 = C_15-N4_15 = C5_15-C7_15 = C6_15-C8_15
 2.42 with sigma of 0.04
 C1_16-C8_16 = N4_16-C5_16
 2.48 with sigma of 0.04
 C1_16-C4A_16 = N4_16-C8A_16 = C4A_16-C8_16
 2.45 with sigma of 0.04
 C3_16-C4A_16 = C4A_16-C6_16 = C7_16-C8A_16
 2.43 with sigma of 0.04
 C1_17-C3_17 = C3_17-C5_17 = C4_17-C6_17
 2.37 with sigma of 0.04
 C1_17-C5_17
 2.38 with sigma of 0.04
 C1_18-C3_18 = C3_18-C5_18 = C4_18-C6_18
 2.37 with sigma of 0.04
 C2_18-C4_18
 2.36 with sigma of 0.04
 C2_17-C4_17
 2.36 with sigma of 0.04
 C1_18-C5_18
 2.38 with sigma of 0.04
 C1_16-C3_16 = C_16-N4_16 = C5_16-C7_16 = C6_16-C8_16
 2.42 with sigma of 0.04
 C1_19-C3_19 = C3_19-C5_19 = C4_19-C6_19
 2.37 with sigma of 0.04
 C1_19-C5_19
 2.38 with sigma of 0.04
 C2_19-C4_19
 2.36 with sigma of 0.04
 C1_20-C5_20
 2.38 with sigma of 0.04
 C1_20-C3_20 = C3_20-C5_20 = C4_20-C6_20
 2.37 with sigma of 0.04
 C2_20-C4_20
 2.36 with sigma of 0.04
 C5_1-C7_1 \\sim C4A_1-C6_1 \\sim C6_1-C8_1 \\sim N4_1-C5_1 \\sim C7_1-C8A_1
\\sim C3_1-C4A_1 ~
 N4_1-C1_1 \\sim C8_1-C1_1 \\sim C3_1-C8A_1
 C5_2-C7_2 \\sim C4A_2-C6_2 \\sim C6_2-C8_2 \\sim N4_2-C5_2 \\sim C7_2-C8A_2
\\sim C3_2-C4A_2 ~
 N4_2-C1_2 \\sim C8_2-C1_2 \\sim C3_2-C8A_2
 C5_3-C7_3 \\sim C4A_3-C6_3 \\sim C6_3-C8_3 \\sim N4_3-C5_3 \\sim C7_3-C8A_3
\\sim C3_3-C4A_3 ~
 N4_3-C1_3 \\sim C8_3-C1_3 \\sim C3_3-C8A_3
 C5_4-C7_4 \\sim C4A_4-C6_4 \\sim C6_4-C8_4 \\sim N4_4-C5_4 \\sim C7_4-C8A_4
\\sim C3_4-C4A_4 ~
 N4_4-C1_4 \\sim C8_4-C1_4 \\sim C3_4-C8A_4
 C5_5-C7_5 \\sim C4A_5-C6_5 \\sim C6_5-C8_5 \\sim N4_5-C5_5 \\sim C7_5-C8A_5
\\sim C3_5-C4A_5 ~
 N4_5-C1_5 \\sim C8_5-C1_5 \\sim C3_5-C8A_5
 C5_6-C7_6 \\sim C4A_6-C6_6 \\sim C6_6-C8_6 \\sim N4_6-C5_6 \\sim C7_6-C8A_6
\\sim C3_6-C4A_6 ~
 N4_6-C1_6 \\sim C8_6-C1_6 \\sim C3_6-C8A_6
 C5_7-C7_7 \\sim C4A_7-C6_7 \\sim C6_7-C8_7 \\sim N4_7-C5_7 \\sim C7_7-C8A_7
\\sim C3_7-C4A_7 ~
 N4_7-C1_7 \\sim C8_7-C1_7 \\sim C3_7-C8A_7
 C5_8-C7_8 \\sim C4A_8-C6_8 \\sim C6_8-C8_8 \\sim N4_8-C5_8 \\sim C7_8-C8A_8
\\sim C3_8-C4A_8 ~
 N4_8-C1_8 \\sim C8_8-C1_8 \\sim C3_8-C8A_8
 C5_9-C7_9 \\sim C4A_9-C6_9 \\sim C6_9-C8_9 \\sim N4_9-C5_9 \\sim C7_9-C8A_9
\\sim C3_9-C4A_9 ~
 N4_9-C1_9 \\sim C8_9-C1_9 \\sim C3_9-C8A_9
 C5_10-C7_10 \\sim C4A_10-C6_10 \\sim C6_10-C8_10 \\sim N4_10-C5_10 \\sim
C7_10-C8A_10 \\sim C3_10-
 C4A_10 \\sim N4_10-C1_10 \\sim C8_10-C1_10 \\sim C3_10-C8A_10
 C5_11-C7_11 \\sim C4A_11-C6_11 \\sim C6_11-C8_11 \\sim N4_11-C5_11 \\sim
C7_11-C8A_11 \\sim C3_11-
 C4A_11 \\sim N4_11-C1_11 \\sim C8_11-C1_11 \\sim C3_11-C8A_11
 C5_12-C7_12 \\sim C4A_12-C6_12 \\sim C6_12-C8_12 \\sim N4_12-C5_12 \\sim
C7_12-C8A_12 \\sim C3_12-
 C4A_12 \\sim N4_12-C1_12 \\sim C8_12-C1_12 \\sim C3_12-C8A_12
 C5_13-C7_13 \\sim C4A_13-C6_13 \\sim C6_13-C8_13 \\sim N4_13-C5_13 \\sim
C7_13-C8A_13 \\sim C3_13-
 C4A_13 \\sim N4_13-C1_13 \\sim C8_13-C1_13 \\sim C3_13-C8A_13
 C5_14-C7_14 \\sim C4A_14-C6_14 \\sim C6_14-C8_14 \\sim N4_14-C5_14 \\sim
C7_14-C8A_14 \\sim C3_14-
 C4A_14 \\sim N4_14-C1_14 \\sim C8_14-C1_14 \\sim C3_14-C8A_14
 C5_15-C7_15 \\sim C4A_15-C6_15 \\sim C6_15-C8_15 \\sim N4_15-C5_15 \\sim
C7_15-C8A_15 \\sim C3_15-
 C4A_15 \\sim N4_15-C1_15 \\sim C8_15-C1_15 \\sim C3_15-C8A_15
 C5_16-C7_16 \\sim C4A_16-C6_16 \\sim C6_16-C8_16 \\sim N4_16-C5_16 \\sim
C7_16-C8A_16 \\sim C3_16-
 C4A_16 \\sim N4_16-C1_16 \\sim C8_16-C1_16 \\sim C3_16-C8A_16
 with sigma of 0.04
 C1_1-C4A_1 \\sim N4_1-C8A_1 \\sim C5_1-C8A_1 \\sim C4A_1-C8_1
 C1_2-C4A_2 \\sim N4_2-C8A_2 \\sim C5_2-C8A_2 \\sim C4A_2-C8_2
 C1_3-C4A_3 \\sim N4_3-C8A_3 \\sim C5_3-C8A_3 \\sim C4A_3-C8_3
 C1_4-C4A_4 \\sim N4_4-C8A_4 \\sim C5_4-C8A_4 \\sim C4A_4-C8_4
 C1_5-C4A_5 \\sim N4_5-C8A_5 \\sim C5_5-C8A_5 \\sim C4A_5-C8_5
 C1_6-C4A_6 \\sim N4_6-C8A_6 \\sim C5_6-C8A_6 \\sim C4A_6-C8_6
 C1_7-C4A_7 \\sim N4_7-C8A_7 \\sim C5_7-C8A_7 \\sim C4A_7-C8_7
 C1_8-C4A_8 \\sim N4_8-C8A_8 \\sim C5_8-C8A_8 \\sim C4A_8-C8_8
 C1_9-C4A_9 \\sim N4_9-C8A_9 \\sim C5_9-C8A_9 \\sim C4A_9-C8_9
 C1_10-C4A_10 \\sim N4_10-C8A_10 \\sim C5_10-C8A_10 \\sim C4A_10-C8_10
 C1_11-C4A_11 \\sim N4_11-C8A_11 \\sim C5_11-C8A_11 \\sim C4A_11-C8_11
 C1_12-C4A_12 \\sim N4_12-C8A_12 \\sim C5_12-C8A_12 \\sim C4A_12-C8_12
 C1_13-C4A_13 \\sim N4_13-C8A_13 \\sim C5_13-C8A_13 \\sim C4A_13-C8_13
 C1_14-C4A_14 \\sim N4_14-C8A_14 \\sim C5_14-C8A_14 \\sim C4A_14-C8_14
 C1_15-C4A_15 \\sim N4_15-C8A_15 \\sim C5_15-C8A_15 \\sim C4A_15-C8_15
 C1_16-C4A_16 \\sim N4_16-C8A_16 \\sim C5_16-C8A_16 \\sim C4A_16-C8_16
 with sigma of 0.04
 C1_1-C3_1 \\sim C3_1-N4_1 \\sim N4_1-C4A_1 \\sim C1_1-C8A_1 \\sim C4A_1-C5_1
\\sim C5_1-C6_1 ~
 C6_1-C7_1 \\sim C8_1-C8A_1 \\sim C7_1-C8_1 \\sim C4A_1-C8A_1
 C1_2-C3_2 \\sim C3_2-N4_2 \\sim N4_2-C4A_2 \\sim C1_2-C8A_2 \\sim C4A_2-C5_2
\\sim C5_2-C6_2 ~
 C6_2-C7_2 \\sim C8_2-C8A_2 \\sim C7_2-C8_2 \\sim C4A_2-C8A_2
 C1_3-C3_3 \\sim C3_3-N4_3 \\sim N4_3-C4A_3 \\sim C1_3-C8A_3 \\sim C4A_3-C5_3
\\sim C5_3-C6_3 ~
 C6_3-C7_3 \\sim C8_3-C8A_3 \\sim C7_3-C8_3 \\sim C4A_3-C8A_3
 C1_4-C3_4 \\sim C3_4-N4_4 \\sim N4_4-C4A_4 \\sim C1_4-C8A_4 \\sim C4A_4-C5_4
\\sim C5_4-C6_4 ~
 C6_4-C7_4 \\sim C8_4-C8A_4 \\sim C7_4-C8_4 \\sim C4A_4-C8A_4
 C1_5-C3_5 \\sim C3_5-N4_5 \\sim N4_5-C4A_5 \\sim C1_5-C8A_5 \\sim C4A_5-C5_5
\\sim C5_5-C6_5 ~
 C6_5-C7_5 \\sim C8_5-C8A_5 \\sim C7_5-C8_5 \\sim C4A_5-C8A_5
 C1_6-C3_6 \\sim C3_6-N4_6 \\sim N4_6-C4A_6 \\sim C1_6-C8A_6 \\sim C4A_6-C5_6
\\sim C5_6-C6_6 ~
 C6_6-C7_6 \\sim C8_6-C8A_6 \\sim C7_6-C8_6 \\sim C4A_6-C8A_6
 C1_7-C3_7 \\sim C3_7-N4_7 \\sim N4_7-C4A_7 \\sim C1_7-C8A_7 \\sim C4A_7-C5_7
\\sim C5_7-C6_7 ~
 C6_7-C7_7 \\sim C8_7-C8A_7 \\sim C7_7-C8_7 \\sim C4A_7-C8A_7
 C1_8-C3_8 \\sim C3_8-N4_8 \\sim N4_8-C4A_8 \\sim C1_8-C8A_8 \\sim C4A_8-C5_8
\\sim C5_8-C6_8 ~
 C6_8-C7_8 \\sim C8_8-C8A_8 \\sim C7_8-C8_8 \\sim C4A_8-C8A_8
 C1_9-C3_9 \\sim C3_9-N4_9 \\sim N4_9-C4A_9 \\sim C1_9-C8A_9 \\sim C4A_9-C5_9
\\sim C5_9-C6_9 ~
 C6_9-C7_9 \\sim C8_9-C8A_9 \\sim C7_9-C8_9 \\sim C4A_9-C8A_9
 C1_10-C3_10 \\sim C3_10-N4_10 \\sim N4_10-C4A_10 \\sim C1_10-C8A_10 \\sim
C4A_10-C5_10 ~
 C5_10-C6_10 \\sim C6_10-C7_10 \\sim C8_10-C8A_10 \\sim C7_10-C8_10 \\sim
C4A_10-C8A_10
 C1_11-C3_11 \\sim C3_11-N4_11 \\sim N4_11-C4A_11 \\sim C1_11-C8A_11 \\sim
C4A_11-C5_11 ~
 C5_11-C6_11 \\sim C6_11-C7_11 \\sim C8_11-C8A_11 \\sim C7_11-C8_11 \\sim
C4A_11-C8A_11
 C1_12-C3_12 \\sim C3_12-N4_12 \\sim N4_12-C4A_12 \\sim C1_12-C8A_12 \\sim
C4A_12-C5_12 ~
 C5_12-C6_12 \\sim C6_12-C7_12 \\sim C8_12-C8A_12 \\sim C7_12-C8_12 \\sim
C4A_12-C8A_12
 C1_13-C3_13 \\sim C3_13-N4_13 \\sim N4_13-C4A_13 \\sim C1_13-C8A_13 \\sim
C4A_13-C5_13 ~
 C5_13-C6_13 \\sim C6_13-C7_13 \\sim C8_13-C8A_13 \\sim C7_13-C8_13 \\sim
C4A_13-C8A_13
 C1_14-C3_14 \\sim C3_14-N4_14 \\sim N4_14-C4A_14 \\sim C1_14-C8A_14 \\sim
C4A_14-C5_14 ~
 C5_14-C6_14 \\sim C6_14-C7_14 \\sim C8_14-C8A_14 \\sim C7_14-C8_14 \\sim
C4A_14-C8A_14
 C1_15-C3_15 \\sim C3_15-N4_15 \\sim N4_15-C4A_15 \\sim C1_15-C8A_15 \\sim
C4A_15-C5_15 ~
 C5_15-C6_15 \\sim C6_15-C7_15 \\sim C8_15-C8A_15 \\sim C7_15-C8_15 \\sim
C4A_15-C8A_15
 C1_16-C3_16 \\sim C3_16-N4_16 \\sim N4_16-C4A_16 \\sim C1_16-C8A_16 \\sim
C4A_16-C5_16 ~
 C5_16-C6_16 \\sim C6_16-C7_16 \\sim C8_16-C8A_16 \\sim C7_16-C8_16 \\sim
C4A_16-C8A_16
 with sigma of 0.02
 C1_17-C2_17 \\sim C2_17-C3_17 \\sim C3_17-C4_17 \\sim C4_17-C5_17 \\sim
C5_17-C6_17 \\sim C6_17-
 C1_17
 C1_18-C2_18 \\sim C2_18-C3_18 \\sim C3_18-C4_18 \\sim C4_18-C5_18 \\sim
C5_18-C6_18 \\sim C6_18-
 C1_18
 C1_19-C2_19 \\sim C2_19-C3_19 \\sim C3_19-C4_19 \\sim C4_19-C5_19 \\sim
C5_19-C6_19 \\sim C6_19-
 C1_19
 C1_20-C2_20 \\sim C2_20-C3_20 \\sim C3_20-C4_20 \\sim C4_20-C5_20 \\sim
C5_20-C6_20 \\sim C6_20-
 C1_20
 with sigma of 0.02
 C1_17-C5_17 \\sim C1_17-C3_17 \\sim C5_17-C3_17 \\sim C4_17-C2_17 \\sim
C4_17-C6_17 \\sim C6_17-
 C2_17
 C1_18-C5_18 \\sim C1_18-C3_18 \\sim C5_18-C3_18 \\sim C4_18-C2_18 \\sim
C4_18-C6_18 \\sim C6_18-
 C2_18
 C1_19-C5_19 \\sim C1_19-C3_19 \\sim C5_19-C3_19 \\sim C4_19-C2_19 \\sim
C4_19-C6_19 \\sim C6_19-
 C2_19
 C1_20-C5_20 \\sim C1_20-C3_20 \\sim C5_20-C3_20 \\sim C4_20-C2_20 \\sim
C4_20-C6_20 \\sim C6_20-
 C2_20
 with sigma of 0.04
3. Restrained planarity
 C1_1, C3_1, N4_1, C4A_1, C5_1, C6_1, C7_1, C8_1, C8A_1
 C1_2, C3_2, N4_2, C4A_2, C5_2, C6_2, C7_2, C8_2, C8A_2
 C1_3, C3_3, N4_3, C4A_3, C5_3, C6_3, C7_3, C8_3, C8A_3
 C1_4, C3_4, N4_4, C4A_4, C5_4, C6_4, C7_4, C8_4, C8A_4
 C1_5, C3_5, N4_5, C4A_5, C5_5, C6_5, C7_5, C8_5, C8A_5
 C1_6, C3_6, N4_6, C4A_6, C5_6, C6_6, C7_6, C8_6, C8A_6
 C1_7, C3_7, N4_7, C4A_7, C5_7, C6_7, C7_7, C8_7, C8A_7
 C1_8, C3_8, N4_8, C4A_8, C5_8, C6_8, C7_8, C8_8, C8A_8
 C1_9, C3_9, N4_9, C4A_9, C5_9, C6_9, C7_9, C8_9, C8A_9
 C1_10, C3_10, N4_10, C4A_10, C5_10, C6_10, C7_10, C8_10, C8A_10
 C1_11, C3_11, N4_11, C4A_11, C5_11, C6_11, C7_11, C8_11, C8A_11
 C1_12, C3_12, N4_12, C4A_12, C5_12, C6_12, C7_12, C8_12, C8A_12
 C1_13, C3_13, N4_13, C4A_13, C5_13, C6_13, C7_13, C8_13, C8A_13
 C1_14, C3_14, N4_14, C4A_14, C5_14, C6_14, C7_14, C8_14, C8A_14
 C1_15, C3_15, N4_15, C4A_15, C5_15, C6_15, C7_15, C8_15, C8A_15
 C1_16, C3_16, N4_16, C4A_16, C5_16, C6_16, C7_16, C8_16, C8A_16
 with sigma of 0.1
 C1_17, C2_17, C3_17, C4_17, C5_17, C6_17
 C1_18, C2_18, C3_18, C4_18, C5_18, C6_18
 C1_19, C2_19, C3_19, C4_19, C5_19, C6_19
 C1_20, C2_20, C3_20, C4_20, C5_20, C6_20
 with sigma of 0.1
 C3_14, C05W, O067, N060
 with sigma of 0.1
 O32, C1_16, C8A_16, C_16
 with sigma of 0.1
4. Uiso/Uaniso restraints and constraints
All non-hydrogen atoms have similar U: within 1A with sigma of 0.04 and sigma
for terminal atoms of 0.08 within 1A
Uanis(Cl07) = Uanis(C2_19) = Uanis(C1_19) = Uanis(C6_19) = Uanis(C5_19) =
Uanis(C4_19) = Uanis(C3_19)
5. Rigid body (RIGU) restrains
 C1_1, C_1, C3_1, N4_1, C4A_1, C5_1, C6_1, C7_1, C8_1, C8A_1
 with sigma for 1-2 distances of 0.004 and sigma for 1-3 distances of 0.004
 C1_9, C_9, C3_9, N4_9, C4A_9, C5_9, C6_9, C7_9, C8_9, C8A_9
 with sigma for 1-2 distances of 0.004 and sigma for 1-3 distances of 0.004
 C1_5, C_5, C3_5, N4_5, C4A_5, C5_5, C6_5, C7_5, C8_5, C8A_5
 with sigma for 1-2 distances of 0.004 and sigma for 1-3 distances of 0.004
 C1_3, C_3, C3_3, N4_3, C4A_3, C5_3, C6_3, C7_3, C8_3, C8A_3
 with sigma for 1-2 distances of 0.004 and sigma for 1-3 distances of 0.004
 C1_7, C_7, C3_7, N4_7, C4A_7, C5_7, C6_7, C7_7, C8_7, C8A_7
 with sigma for 1-2 distances of 0.004 and sigma for 1-3 distances of 0.004
 C1_11, C_11, C3_11, N4_11, C4A_11, C5_11, C6_11, C7_11, C8_11, C8A_11
 with sigma for 1-2 distances of 0.004 and sigma for 1-3 distances of 0.004
 C1_13, C_13, C3_13, N4_13, C4A_13, C5_13, C6_13, C7_13, C8_13, C8A_13
 with sigma for 1-2 distances of 0.004 and sigma for 1-3 distances of 0.004
 C1_2, C_2, C3_2, N4_2, C4A_2, C5_2, C6_2, C7_2, C8_2, C8A_2
 with sigma for 1-2 distances of 0.004 and sigma for 1-3 distances of 0.004
 C1_4, C_4, C3_4, N4_4, C4A_4, C5_4, C6_4, C7_4, C8_4, C8A_4
 with sigma for 1-2 distances of 0.004 and sigma for 1-3 distances of 0.004
 C1_6, C_6, C3_6, N4_6, C4A_6, C5_6, C6_6, C7_6, C8_6, C8A_6
 with sigma for 1-2 distances of 0.004 and sigma for 1-3 distances of 0.004
 C1_8, C_8, C3_8, N4_8, C4A_8, C5_8, C6_8, C7_8, C8_8, C8A_8
 with sigma for 1-2 distances of 0.004 and sigma for 1-3 distances of 0.004
 C1_10, C_10, C3_10, N4_10, C4A_10, C5_10, C6_10, C7_10, C8_10, C8A_10
 with sigma for 1-2 distances of 0.004 and sigma for 1-3 distances of 0.004
 C1_12, C_12, C3_12, N4_12, C4A_12, C5_12, C6_12, C7_12, C8_12, C8A_12
 with sigma for 1-2 distances of 0.004 and sigma for 1-3 distances of 0.004
 C1_14, C_14, C3_14, N4_14, C4A_14, C5_14, C6_14, C7_14, C8_14, C8A_14
 with sigma for 1-2 distances of 0.004 and sigma for 1-3 distances of 0.004
 C1_15, C_15, C3_15, N4_15, C4A_15, C5_15, C6_15, C7_15, C8_15, C8A_15
 with sigma for 1-2 distances of 0.004 and sigma for 1-3 distances of 0.004
 C1_18, C2_18, C3_18, C4_18, C5_18, C6_18
 with sigma for 1-2 distances of 0.004 and sigma for 1-3 distances of 0.004
 C1_17, C2_17, C3_17, C4_17, C5_17, C6_17
 with sigma for 1-2 distances of 0.004 and sigma for 1-3 distances of 0.004
 C1_16, C_16, C3_16, N4_16, C4A_16, C5_16, C6_16, C7_16, C8_16, C8A_16
 with sigma for 1-2 distances of 0.004 and sigma for 1-3 distances of 0.004
 C1_19, C2_19, C3_19, C4_19, C5_19, C6_19
 with sigma for 1-2 distances of 0.004 and sigma for 1-3 distances of 0.004
 C1_20, C2_20, C3_20, C4_20, C5_20, C6_20
 with sigma for 1-2 distances of 0.004 and sigma for 1-3 distances of 0.004
 C2, C60, C168, C07G, O65
 with sigma for 1-2 distances of 0.004 and sigma for 1-3 distances of 0.004
 C2_19, C1_19, C3_19
 with sigma for 1-2 distances of 0.004 and sigma for 1-3 distances of 0.004
 C05W, O067, C3_14, N060
 with sigma for 1-2 distances of 0.004 and sigma for 1-3 distances of 0.004
 C2_19, Cl07, C3_19, C1_19, C6_19, C5_19, C4_19
 with sigma for 1-2 distances of 0.0004 and sigma for 1-3 distances of 0.0004
6. Others
 Fixed Sof: Cl2(0.5)
7.a Ternary CH refined with riding coordinates:
 C04M(H04M), C05U(H05U), C06B(H06N), C06G(H06O), C06P(H06P), C06W(H06W),
 C072(H072), C076(H076), C07E(H07F), C92(H92), C8(H8), C168(H168)
7.b Secondary CH2 refined with riding coordinates:
 C03X(H03A,H03B), C046(H04A,H04B), C04I(H04C,H04D), C04T(H04E,H04F), C059(H05A,
 H05B), C05L(H05C,H05D), C05Z(H05E,H05F), C064(H06L,H06M), C06T(H06G,H06H),
 C070(H07A,H07B), C07G(H07G,H07H), C58(H58A,H58B)
7.c Aromatic/amide H refined with riding coordinates:
 N00H(H00H), N00J(H00J), N00N(H00N), N00O(H00O), N00W(H00W), N00Z(H00Z),
 N01O(H01O), N01S(H01S), N026(H026), N03P(H03P), N03S(H03S), N053(H053),
 N060(H060), N6(H6), C(H), C7(H7), C8(H8), C(H), C7(H7), C8(H8), C(H), C7(H7),
 C8(H8), C(H), C7(H7), C8(H8), C(H), C7(H7), C8(H8), C(H), C7(H7), C8(H8), C(H),
  C7(H7), C8(H8), C(H), C7(H7), C8(H8), C(H), C7(H7), C8(H8), C(H), C7(H7),
 C8(H8), C(H), C7(H7), C8(H8), C(H), C7(H7), C8(H8), C(H), C7(H7), C8(H8), C(H),
  C7(H7), C8(H8), C(H), C7(H7), C8(H8), C(H), C7(H7), C8(H8), C1(H1), C2(H2),
 C3(H3), C5(H5), C6(H6), C2(H2), C3(H3), C4(H4), C5(H5), C6(H6), C1(H1), C3(H3),
  C4(H4), C5(H5), C6(H6), C1(H1), C2(H2), C3(H3), C4(H4), C5(H5)
7.d Idealised Me refined as rotating group:
 C06J(H06A,H06B,H06C), C06S(H06D,H06E,H06F), C06U(H06I,H06J,H06K), C079(H07U,
 H07V,H07W), C07A(H07X,H07Y,H), C07B(H07C,H07D,H07E), C07K(H07I,H07J,H07K),
 C07N(H07Z,HA,HB), C07O(H07L,H07M,H07N), C07P(H07O,H07P,H07Q), C07V(H07R,H07S,
 H07T), C080(H08A,H08B,H08C), C087(H08J,H08K,H08L), C08F(H08D,H08E,H08F),
 C08I(H08G,H08H,H08I), C08R(H08M,H08N,H08O), C090(H09A,H09B,H09C), C24(H24A,
 H24B,H24C), C36(H36A,H36B,H36C), C81(H81A,H81B,H81C), C44(H44A,H44B,H44C),
 C51(H51A,H51B,H51C), C60(H60A,H60B,H60C), C2(H2A,H2B,H2C)
;
_smtbx_masks_void_probe_radius 1.2
_smtbx_masks_void_truncation_radius 1.2
_olex2_submission_original_sample_id qf8
_olex2_submission_special_instructions 'No special instructions were received'
_oxdiff_exptl_absorpt_empirical_details
;
Empirical correction (ABSPACK) includes:
;
_oxdiff_exptl_absorpt_empirical_full_max 1.728
_oxdiff_exptl_absorpt_empirical_full_min 0.595

loop_
_space_group_symop_operation_xyz
'x, y, z'
'-x, y+1/2, -z+1/2'
'-x, -y, -z'
'x, -y-1/2, z-1/2'

loop_
_atom_site_label
_atom_site_type_symbol
_atom_site_fract_x
_atom_site_fract_y
_atom_site_fract_z
_atom_site_U_iso_or_equiv
_atom_site_adp_type
_atom_site_occupancy
_atom_site_site_symmetry_order
_atom_site_calc_flag
_atom_site_refinement_flags_posn
_atom_site_refinement_flags_adp
_atom_site_refinement_flags_occupancy
_atom_site_disorder_assembly
_atom_site_disorder_group
F001 F 0.64075(17) 0.62997(12) 0.5471(3) 0.1467(19) Uani 1 1 d . . . . .
F002 F 0.66784(17) 0.69758(14) 0.4015(3) 0.164(2) Uani 1 1 d . . . . .
F004 F 0.80513(16) 0.55530(15) 0.6354(3) 0.163(2) Uani 1 1 d . . . . .
F005 F 0.49585(19) 0.47476(15) 0.4168(3) 0.159(2) Uani 1 1 d . . . . .
O006 O 0.5522(2) 0.56122(18) 0.7210(4) 0.152(2) Uani 1 1 d . . . . .
F007 F 0.7768(2) 0.64031(15) 0.3851(4) 0.190(3) Uani 1 1 d . . . . .
F009 F 0.70354(19) 0.63397(15) 0.2422(3) 0.180(2) Uani 1 1 d . . . . .
F00A F 0.7444(2) 0.69142(15) 0.5559(3) 0.189(3) Uani 1 1 d . . . . .
F00C F 0.5096(2) 0.38282(15) 0.5153(3) 0.184(3) Uani 1 1 d . . . . .
O00D O 0.6126(3) 0.8164(2) 0.5028(5) 0.187(3) Uani 1 1 d . . . . .
F00E F 0.6613(2) 0.46224(15) 0.5375(4) 0.192(3) Uani 1 1 d . . . . .
O00F O 0.6558(3) 0.4948(2) 0.6495(5) 0.170(4) Uani 1 1 d . . . . .
O00G O 0.8781(2) 0.5673(2) 0.6775(5) 0.187(4) Uani 1 1 d . . . . .
N00H N 0.5973(2) 0.6797(3) 0.5602(4) 0.140(3) Uani 1 1 d . . . . .
H00H H 0.612055 0.678042 0.531774 0.168 Uiso 1 1 calc R U . . .
O00I O 0.8157(3) 0.7149(2) 0.1477(5) 0.185(4) Uani 1 1 d . . . . .
N00J N 0.6722(3) 0.5256(2) 0.5707(6) 0.159(3) Uani 1 1 d . . . . .
H00J H 0.666268 0.543149 0.550779 0.191 Uiso 1 1 calc R U . . .
O00L O 0.5929(3) 0.6658(2) 0.8051(4) 0.189(3) Uani 1 1 d . . . . .
O00M O 0.3964(3) 0.4856(3) 0.5503(6) 0.189(4) Uani 1 1 d . . . . .
N00N N 0.6969(5) 0.7140(4) 0.6274(8) 0.200(7) Uani 1 1 d . . . . .
H00N H 0.703501 0.694636 0.626109 0.240 Uiso 1 1 calc R U . . .
N00O N 0.4442(3) 0.4730(2) 0.4941(5) 0.159(3) Uani 1 1 d . . . . .
H00O H 0.459025 0.457753 0.489486 0.190 Uiso 1 1 calc R U . . .
O00Q O 0.7355(2) 0.7732(3) 0.2912(4) 0.184(3) Uani 1 1 d . . . . .
O00R O 0.5633(3) 0.7162(2) 0.6020(5) 0.175(3) Uani 1 1 d . . . . .
N00W N 0.7036(3) 0.7330(2) 0.3309(6) 0.159(4) Uani 1 1 d . . . . .
H00W H 0.701047 0.712931 0.330192 0.191 Uiso 1 1 calc R U . . .
N00Z N 0.5685(4) 0.5209(3) 0.2783(6) 0.174(4) Uani 1 1 d . . . . .
H00Z H 0.565843 0.509495 0.311968 0.208 Uiso 1 1 calc R U . . .
O010 O 0.5479(3) 0.5662(2) 0.2214(5) 0.199(4) Uani 1 1 d D . . . .
O013 O 0.3706(5) 0.3702(4) 0.6201(9) 0.272(7) Uani 1 1 d D . . . .
Cl01 Cl 0.90952(17) 0.6523(2) 0.7596(4) 0.422(5) Uani 1 1 d . . . . .
O015 O 0.8365(4) 0.7406(3) 0.3540(7) 0.235(7) Uani 1 1 d . . . . .
O016 O 0.7606(3) 0.8227(3) 0.4675(5) 0.211(4) Uani 1 1 d . . . . .
N018 N 0.7207(4) 0.5908(3) 0.1644(7) 0.174(5) Uani 1 1 d . . . . .
C019 C 0.6718(7) 0.7217(4) 0.6657(10) 0.197(8) Uani 1 1 d . . . . .
O01B O 0.6566(3) 0.7465(3) 0.6753(5) 0.215(4) Uani 1 1 d . . . . .
O01J O 0.4442(3) 0.6042(3) 0.3426(5) 0.206(4) Uani 1 1 d . . . . .
C01K C 0.5460(5) 0.5459(5) 0.2643(8) 0.175(6) Uani 1 1 d D . . . .
C01N C 0.5848(5) 0.7081(4) 0.5669(7) 0.150(5) Uani 1 1 d . . . . .
N01O N 0.8679(4) 0.5258(3) 0.6039(6) 0.168(4) Uani 1 1 d . . . . .
H01O H 0.872863 0.518197 0.567394 0.202 Uiso 1 1 calc R U . . .
O01R O 0.6876(3) 0.5200(2) 0.8034(5) 0.190(4) Uani 1 1 d . . . . .
N01S N 0.7580(4) 0.5342(3) 0.3218(8) 0.185(4) Uani 1 1 d . . . . .
H01S H 0.762008 0.548037 0.352843 0.223 Uiso 1 1 calc R U . . .
O01T O 0.7481(4) 0.5607(3) 0.0860(6) 0.235(6) Uani 1 1 d . . . . .
O01V O 0.7734(3) 0.5191(3) 0.2271(6) 0.217(5) Uani 1 1 d . . . . .
C01X C 0.6532(4) 0.5181(4) 0.6209(8) 0.141(4) Uani 1 1 d . . . . .
C01Y C 0.8855(4) 0.5529(5) 0.6276(10) 0.176(5) Uani 1 1 d . . . . .
O024 O 0.8687(3) 0.6007(3) 0.1826(7) 0.230(4) Uani 1 1 d . . . . .
N026 N 0.8102(3) 0.6930(3) 0.3882(6) 0.184(4) Uani 1 1 d . . . . .
H026 H 0.797106 0.686932 0.417009 0.220 Uiso 1 1 calc R U . . .
C029 C 0.7273(4) 0.7439(4) 0.2935(8) 0.163(5) Uani 1 1 d . . . . .
O02A O 0.8136(3) 0.4655(2) 0.4719(6) 0.216(4) Uani 1 1 d . . . . .
C02F C 0.7265(6) 0.5658(5) 0.1286(12) 0.205(10) Uani 1 1 d . . . . .
O02J O 0.9834(3) 0.6280(3) 0.5975(6) 0.228(4) Uani 1 1 d . . . . .
F02K F 0.6290(2) 0.36569(16) 0.5166(4) 0.218(3) Uani 1 1 d . . . . .
C02V C 0.4190(5) 0.4671(4) 0.5351(8) 0.161(6) Uani 1 1 d . . . . .
C02Z C 0.8195(6) 0.7257(5) 0.3861(9) 0.199(7) Uani 1 1 d . . . . .
F03J F 0.9542(3) 0.4266(2) 0.3086(5) 0.258(4) Uani 1 1 d . . . . .
N03P N 0.7042(3) 0.5600(3) 0.7390(5) 0.151(3) Uani 1 1 d . . . . .
H03P H 0.718184 0.563126 0.709805 0.182 Uiso 1 1 calc R U . . .
N03S N 0.5185(4) 0.3227(3) 0.5420(7) 0.210(5) Uani 1 1 d D . . . .
H03S H 0.534917 0.335595 0.532412 0.252 Uiso 1 1 calc R U . . .
C03X C 0.7746(5) 0.8392(3) 0.4139(9) 0.229(7) Uani 1 1 d . . . . .
H03A H 0.763579 0.830970 0.370823 0.275 Uiso 1 1 calc R U . . .
H03B H 0.801468 0.837724 0.418994 0.275 Uiso 1 1 calc R U . . .
C046 C 0.5924(5) 0.8303(4) 0.5491(8) 0.209(6) Uani 1 1 d . . . . .
H04A H 0.600970 0.822093 0.593269 0.251 Uiso 1 1 calc R U . . .
H04B H 0.565998 0.825801 0.536808 0.251 Uiso 1 1 calc R U . . .
O048 O 1.0613(5) 0.5401(4) 0.3692(10) 0.257(8) Uani 1 1 d . . . . .
C04I C 0.5515(4) 0.5331(3) 0.7624(7) 0.159(4) Uani 1 1 d . . . . .
H04C H 0.575687 0.529649 0.789463 0.191 Uiso 1 1 calc R U . . .
H04D H 0.545045 0.514733 0.734693 0.191 Uiso 1 1 calc R U . . .
C04M C 0.5227(5) 0.5387(4) 0.8055(9) 0.202(6) Uani 1 1 d . . . . .
H04M H 0.498321 0.545264 0.781644 0.242 Uiso 1 1 calc R U . . .
C04T C 0.3372(7) 0.3867(5) 0.6237(8) 0.32(2) Uani 1 1 d D . . . .
H04E H 0.344445 0.406936 0.643416 0.380 Uiso 1 1 calc R U . . .
H04F H 0.324887 0.375461 0.655066 0.380 Uiso 1 1 calc R U . . .
O04U O 0.5107(6) 0.2686(3) 0.5576(9) 0.348(10) Uani 1 1 d D . . . .
Cl04 Cl 0.4967(3) 0.3329(3) 0.7880(7) 0.578(9) Uani 1 1 d . . . . .
N053 N 0.9492(7) 0.3782(5) 0.2334(12) 0.322(12) Uani 1 1 d D . . . .
H053 H 0.936041 0.381422 0.263967 0.387 Uiso 1 1 calc R U . . .
C059 C 0.8313(4) 0.7440(5) 0.1515(8) 0.220(7) Uani 1 1 d . . . . .
H05A H 0.841402 0.749163 0.197152 0.264 Uiso 1 1 calc R U . . .
H05B H 0.812928 0.759651 0.134123 0.264 Uiso 1 1 calc R U . . .
N05J N 0.6948(5) 0.3666(4) 0.4880(9) 0.246(7) Uani 1 1 d . . . . .
C05L C 0.5708(5) 0.6948(3) 0.8091(9) 0.241(9) Uani 1 1 d D . . . .
H05C H 0.560147 0.702022 0.765007 0.289 Uiso 1 1 calc R U . . .
H05D H 0.586482 0.711312 0.831428 0.289 Uiso 1 1 calc R U . . .
O05R O 0.7519(4) 0.3535(3) 0.4586(8) 0.293(7) Uani 1 1 d D . . . .
C05S C 0.7293(7) 0.3720(4) 0.4808(11) 0.242(9) Uani 1 1 d D . . . .
C05U C 0.5993(6) 0.8651(4) 0.5471(9) 0.231(7) Uani 1 1 d . . . . .
H05U H 0.586367 0.874796 0.580216 0.277 Uiso 1 1 calc R U . . .
C05W C 0.7300(6) 0.3674(4) 0.2986(10) 0.371(17) Uani 1 1 d D . . . .
C05Z C 0.9732(5) 0.6551(5) 0.6403(8) 0.243(8) Uani 1 1 d D . . . .
H05E H 0.947256 0.660579 0.626002 0.292 Uiso 1 1 calc R U . . .
H05F H 0.976223 0.648266 0.686137 0.292 Uiso 1 1 calc R U . . .
N060 N 0.7675(5) 0.3685(3) 0.2870(7) 0.267(6) Uani 1 1 d D . . . .
H060 H 0.777505 0.386879 0.290225 0.320 Uiso 1 1 calc R U . . .
C064 C 0.8698(5) 0.5760(4) 0.1266(13) 0.258(9) Uani 1 1 d D . . . .
H06L H 0.844992 0.570105 0.104956 0.309 Uiso 1 1 calc R U . . .
H06M H 0.883570 0.557333 0.143146 0.309 Uiso 1 1 calc R U . . .
O067 O 0.7120(4) 0.3434(3) 0.2902(8) 0.319(7) Uani 1 1 d D . . . .
C06B C 0.7622(6) 0.8732(4) 0.4225(8) 0.216(6) Uani 1 1 d . . . . .
H06N H 0.776277 0.881936 0.463562 0.259 Uiso 1 1 calc R U . . .
C06G C 0.5401(7) 0.6866(5) 0.8481(11) 0.42(3) Uani 1 1 d D . . . .
H06O H 0.550065 0.678262 0.892231 0.510 Uiso 1 1 calc R U . . .
C06J C 0.5230(5) 0.5051(4) 0.8417(7) 0.257(8) Uani 1 1 d . . . . .
H06A H 0.515060 0.489154 0.809289 0.386 Uiso 1 1 calc R U . . .
H06B H 0.506429 0.505691 0.873428 0.386 Uiso 1 1 calc R U . . .
H06C H 0.547780 0.500516 0.864060 0.386 Uiso 1 1 calc R U . . .
C06P C 0.3075(5) 0.3931(4) 0.5620(11) 0.267(11) Uani 1 1 d D . . . .
H06P H 0.320775 0.404794 0.532144 0.320 Uiso 1 1 calc R U . . .
C06S C 0.5819(5) 0.8785(3) 0.4793(8) 0.239(7) Uani 1 1 d . . . . .
H06D H 0.581266 0.900995 0.481852 0.359 Uiso 1 1 calc R U . . .
H06E H 0.556994 0.870611 0.467073 0.359 Uiso 1 1 calc R U . . .
H06F H 0.596486 0.872271 0.446691 0.359 Uiso 1 1 calc R U . . .
C06T C 0.8396(6) 0.4440(5) 0.4404(10) 0.247(7) Uani 1 1 d D . . . .
H06G H 0.848658 0.426656 0.469383 0.297 Uiso 1 1 calc R U . . .
H06H H 0.827375 0.435876 0.397943 0.297 Uiso 1 1 calc R U . . .
C06U C 0.2716(4) 0.4131(3) 0.5643(9) 0.241(8) Uani 1 1 d D . . . .
H06I H 0.254115 0.409831 0.524224 0.362 Uiso 1 1 calc R U . . .
H06J H 0.278195 0.434898 0.568427 0.362 Uiso 1 1 calc R U . . .
H06K H 0.260690 0.406730 0.601697 0.362 Uiso 1 1 calc R U . . .
C06W C 0.8904(7) 0.5952(6) 0.0802(13) 0.304(14) Uani 1 1 d D . . . .
H06W H 0.914704 0.601889 0.104275 0.364 Uiso 1 1 calc R U . . .
C070 C 0.4479(6) 0.6329(5) 0.3056(9) 0.278(10) Uani 1 1 d D . . . .
H07A H 0.448226 0.627712 0.259540 0.334 Uiso 1 1 calc R U . . .
H07B H 0.471407 0.642964 0.323292 0.334 Uiso 1 1 calc R U . . .
C072 C 0.9970(7) 0.6834(5) 0.6356(13) 0.34(2) Uani 1 1 d D . . . .
H072 H 1.022947 0.676796 0.648349 0.408 Uiso 1 1 calc R U . . .
C076 C 0.8628(8) 0.7427(4) 0.1091(12) 0.273(9) Uani 1 1 d . . . . .
H076 H 0.855519 0.733398 0.064997 0.327 Uiso 1 1 calc R U . . .
C079 C 0.7212(6) 0.8770(4) 0.4225(10) 0.271(9) Uani 1 1 d . . . . .
H07U H 0.714615 0.898735 0.417171 0.406 Uiso 1 1 calc R U . . .
H07V H 0.715436 0.869445 0.463822 0.406 Uiso 1 1 calc R U . . .
H07W H 0.707488 0.865073 0.386615 0.406 Uiso 1 1 calc R U . . .
C07A C 0.5167(5) 0.6621(5) 0.8039(11) 0.296(11) Uani 1 1 d D . . . .
H07X H 0.495626 0.656152 0.823738 0.443 Uiso 1 1 calc R U . . .
H07Y H 0.531617 0.643853 0.799737 0.443 Uiso 1 1 calc R U . . .
H H 0.508151 0.670880 0.760850 0.443 Uiso 1 1 calc R U . . .
C07B C 0.2931(4) 0.3630(4) 0.5217(8) 0.251(7) Uani 1 1 d D . . . .
H07C H 0.280592 0.349578 0.548530 0.376 Uiso 1 1 calc R U . . .
H07D H 0.313810 0.351947 0.509190 0.376 Uiso 1 1 calc R U . . .
H07E H 0.276108 0.368964 0.482503 0.376 Uiso 1 1 calc R U . . .
Cl07 Cl 0.9086(4) 0.4128(3) 0.0737(6) 0.542(6) Uani 1 1 d . . . . .
C07E C 0.8704(6) 0.4665(5) 0.4324(10) 0.249(8) Uani 1 1 d D . . . .
H07F H 0.884305 0.472415 0.476054 0.299 Uiso 1 1 calc R U . . .
C07G C 0.6090(8) 0.1990(6) 0.4702(19) 0.47(2) Uani 1 1 d D . . . .
H07G H 0.604632 0.194651 0.514855 0.565 Uiso 1 1 calc R U . . .
H07H H 0.584900 0.203467 0.443594 0.565 Uiso 1 1 calc R U . . .
C07K C 0.5422(6) 0.5627(3) 0.8558(8) 0.249(8) Uani 1 1 d . . . . .
H07I H 0.568549 0.561753 0.856828 0.374 Uiso 1 1 calc R U . . .
H07J H 0.536738 0.557982 0.899015 0.374 Uiso 1 1 calc R U . . .
H07K H 0.533319 0.583413 0.842897 0.374 Uiso 1 1 calc R U . . .
C07N C 0.7694(4) 0.8942(3) 0.3603(8) 0.229(6) Uani 1 1 d . . . . .
H07Z H 0.752993 0.887480 0.320973 0.343 Uiso 1 1 calc R U . . .
HA H 0.794739 0.891765 0.354058 0.343 Uiso 1 1 calc R U . . .
HB H 0.764696 0.915897 0.368695 0.343 Uiso 1 1 calc R U . . .
C07O C 0.8953(5) 0.4483(4) 0.3940(8) 0.257(7) Uani 1 1 d D . . . .
H07L H 0.899647 0.427714 0.412724 0.385 Uiso 1 1 calc R U . . .
H07M H 0.918639 0.459100 0.396326 0.385 Uiso 1 1 calc R U . . .
H07N H 0.883487 0.446593 0.348470 0.385 Uiso 1 1 calc R U . . .
C07P C 0.6442(5) 0.8745(4) 0.5673(9) 0.270(9) Uani 1 1 d . . . . .
H07O H 0.656241 0.871564 0.529485 0.406 Uiso 1 1 calc R U . . .
H07P H 0.655795 0.861259 0.602909 0.406 Uiso 1 1 calc R U . . .
H07Q H 0.646470 0.896049 0.581105 0.406 Uiso 1 1 calc R U . . .
O07R O 0.7607(7) 0.4239(4) 0.7374(15) 0.64(2) Uani 1 1 d . . . . .
C07V C 0.8586(5) 0.4970(5) 0.3899(10) 0.275(8) Uani 1 1 d D . . . .
H07R H 0.833772 0.494386 0.365760 0.412 Uiso 1 1 calc R U . . .
H07S H 0.875434 0.500328 0.359324 0.412 Uiso 1 1 calc R U . . .
H07T H 0.859258 0.514834 0.418853 0.412 Uiso 1 1 calc R U . . .
C080 C 0.3799(6) 0.6403(5) 0.2781(15) 0.376(17) Uani 1 1 d D . . . .
H08A H 0.385927 0.622223 0.253910 0.564 Uiso 1 1 calc R U . . .
H08B H 0.364979 0.654514 0.248402 0.564 Uiso 1 1 calc R U . . .
H08C H 0.366287 0.633746 0.312027 0.564 Uiso 1 1 calc R U . . .
C087 C 0.8679(6) 0.6250(7) 0.0459(12) 0.341(14) Uani 1 1 d D . . . .
H08J H 0.868760 0.624939 -0.000728 0.512 Uiso 1 1 calc R U . . .
H08K H 0.879106 0.643901 0.065531 0.512 Uiso 1 1 calc R U . . .
H08L H 0.842533 0.623849 0.052497 0.512 Uiso 1 1 calc R U . . .
O08A O 0.6312(4) 0.4333(3) 0.3611(7) 0.262(6) Uani 1 1 d . . . . .
C08F C 0.8776(5) 0.7776(6) 0.1090(13) 0.347(13) Uani 1 1 d . . . . .
H08D H 0.865921 0.788026 0.069312 0.521 Uiso 1 1 calc R U . . .
H08E H 0.904097 0.777380 0.110658 0.521 Uiso 1 1 calc R U . . .
H08F H 0.871876 0.788536 0.147022 0.521 Uiso 1 1 calc R U . . .
C08I C 0.8950(5) 0.7257(6) 0.1539(13) 0.339(14) Uani 1 1 d . . . . .
H08G H 0.885246 0.713625 0.186656 0.509 Uiso 1 1 calc R U . . .
H08H H 0.912335 0.740940 0.175501 0.509 Uiso 1 1 calc R U . . .
H08I H 0.907339 0.712023 0.127377 0.509 Uiso 1 1 calc R U . . .
C08R C 0.5583(6) 0.4317(6) 0.3467(14) 0.310(11) Uani 1 1 d . . . . .
H08M H 0.548263 0.416886 0.312969 0.465 Uiso 1 1 calc R U . . .
H08N H 0.575549 0.445300 0.330051 0.465 Uiso 1 1 calc R U . . .
H08O H 0.538449 0.443945 0.359004 0.465 Uiso 1 1 calc R U . . .
C090 C 0.8954(7) 0.5664(5) 0.0363(10) 0.328(11) Uani 1 1 d D . . . .
H09A H 0.875093 0.552043 0.036694 0.492 Uiso 1 1 calc R U . . .
H09B H 0.918414 0.556049 0.053428 0.492 Uiso 1 1 calc R U . . .
H09C H 0.895684 0.573196 -0.008286 0.492 Uiso 1 1 calc R U . . .
F1 F 0.71569(18) 0.61269(14) 0.6777(3) 0.158(2) Uani 1 1 d . . . . .
F2 F 0.9492(2) 0.5056(2) 0.4589(4) 0.195(3) Uani 1 1 d . . . . .
F4 F 0.7808(2) 0.47243(16) 0.3095(5) 0.205(3) Uani 1 1 d . . . . .
N6 N 1.0072(4) 0.5194(3) 0.3974(7) 0.211(5) Uani 1 1 d . . . . .
H6 H 0.992795 0.503423 0.388171 0.254 Uiso 1 1 calc R U . . .
C7 C 0.7068(5) 0.5304(6) 0.7664(8) 0.184(6) Uani 1 1 d . . . . .
C10 C 0.7734(6) 0.5378(5) 0.2712(12) 0.197(7) Uani 1 1 d . . . . .
C37 C 0.5290(7) 0.2902(4) 0.5405(9) 0.260(10) Uani 1 1 d D . . . .
C92 C 0.5765(12) 0.4157(10) 0.4016(17) 0.37(3) Uani 1 1 d . . . . .
H92 H 0.583056 0.426918 0.443834 0.449 Uiso 1 1 calc R U . . .
F3 F 0.6231(2) 0.56241(18) 0.2543(3) 0.184(3) Uani 1 1 d . . . . .
O2 O 0.6824(5) 0.4535(3) 0.1063(8) 0.359(9) Uani 1 1 d . . . . .
C1 C 1.0377(6) 0.5225(5) 0.3639(10) 0.183(7) Uani 1 1 d . . . . .
C24 C 0.9909(7) 0.6905(6) 0.5616(13) 0.319(14) Uani 1 1 d D . . . .
H24A H 1.001021 0.673759 0.538820 0.478 Uiso 1 1 calc R U . . .
H24B H 1.003063 0.709843 0.554208 0.478 Uiso 1 1 calc R U . . .
H24C H 0.964696 0.692362 0.545163 0.478 Uiso 1 1 calc R U . . .
C36 C 0.5246(6) 0.7210(4) 0.8515(11) 0.342(12) Uani 1 1 d D . . . .
H36A H 0.542877 0.733744 0.878704 0.512 Uiso 1 1 calc R U . . .
H36B H 0.502239 0.720488 0.870354 0.512 Uiso 1 1 calc R U . . .
H36C H 0.519293 0.729659 0.807637 0.512 Uiso 1 1 calc R U . . .
C81 C 0.9854(5) 0.6983(5) 0.6963(11) 0.309(11) Uani 1 1 d D . . . .
H81A H 0.958965 0.701354 0.688570 0.463 Uiso 1 1 calc R U . . .
H81B H 0.997641 0.718253 0.704800 0.463 Uiso 1 1 calc R U . . .
H81C H 0.992403 0.684810 0.733895 0.463 Uiso 1 1 calc R U . . .
C8 C 0.4152(8) 0.6564(5) 0.3096(10) 0.270(11) Uani 1 1 d D . . . .
H8 H 0.413823 0.659277 0.356664 0.324 Uiso 1 1 calc R U . . .
C44 C 0.4253(9) 0.6887(4) 0.2825(12) 0.49(3) Uani 1 1 d D . . . .
H44A H 0.451622 0.689564 0.282348 0.729 Uiso 1 1 calc R U . . .
H44B H 0.418584 0.705167 0.310390 0.729 Uiso 1 1 calc R U . . .
H44C H 0.412089 0.691506 0.238181 0.729 Uiso 1 1 calc R U . . .
C51 C 0.5494(6) 0.3866(7) 0.3972(16) 0.44(2) Uani 1 1 d . . . . .
H51A H 0.526511 0.392740 0.410702 0.666 Uiso 1 1 calc R U . . .
H51B H 0.560889 0.370187 0.425877 0.666 Uiso 1 1 calc R U . . .
H51C H 0.544390 0.379009 0.352347 0.666 Uiso 1 1 calc R U . . .
C58 C 0.6085(10) 0.4027(6) 0.3658(12) 0.346(16) Uani 1 1 d . . . . .
H58A H 0.623180 0.386770 0.392123 0.416 Uiso 1 1 calc R U . . .
H58B H 0.598685 0.394298 0.322248 0.416 Uiso 1 1 calc R U . . .
O65 O 0.6330(6) 0.2305(4) 0.4736(14) 0.498(16) Uani 1 1 d . . . . .
F5 F 0.8318(3) 0.38880(18) 0.2798(5) 0.268(4) Uani 1 1 d D . . . .
C13 C 0.9438(8) 0.3509(7) 0.1914(18) 0.53(4) Uani 1 1 d D . . . .
O6 O 1.0942(4) 0.4725(4) 0.1817(4) 0.368(11) Uani 1 1 d . . . . .
Cl2 Cl 0.9042(5) 0.6753(5) 0.4776(9) 0.63(2) Uani 0.5 1 d D . P A 2
O141 O 0.9712(6) 0.3372(4) 0.1737(11) 0.403(10) Uani 1 1 d D . . . .
C168 C 0.6234(13) 0.1681(5) 0.443(2) 0.62(3) Uani 1 1 d D . . . .
H168 H 0.640543 0.161876 0.483237 0.748 Uiso 1 1 calc R U . . .
O32 O 0.8515(9) 0.2616(5) 0.1588(16) 0.61(2) Uani 1 1 d D . . . .
C60 C 0.6072(8) 0.1344(6) 0.4221(14) 0.416(14) Uani 1 1 d D . . . .
H60A H 0.598141 0.124859 0.458768 0.623 Uiso 1 1 calc R U . . .
H60B H 0.626491 0.121538 0.409549 0.623 Uiso 1 1 calc R U . . .
H60C H 0.587174 0.136345 0.385229 0.623 Uiso 1 1 calc R U . . .
C2 C 0.6529(12) 0.1805(11) 0.403(2) 0.59(3) Uiso 1 1 d D . . . .
H2A H 0.671344 0.164643 0.400992 0.878 Uiso 1 1 calc R U . . .
H2B H 0.664560 0.198973 0.423912 0.878 Uiso 1 1 calc R U . . .
H2C H 0.640921 0.185674 0.358579 0.878 Uiso 1 1 calc R U . . .
C1_1 C 0.4652(5) 0.5799(3) 0.3411(7) 0.189(6) Uani 1 1 d D . . . .
C_1 C 0.4924(4) 0.5775(3) 0.3062(8) 0.184(6) Uani 1 1 d D . . . .
H_1 H 0.496544 0.594619 0.280228 0.221 Uiso 1 1 calc R U . . .
C3_1 C 0.5158(4) 0.5511(3) 0.3049(6) 0.170(5) Uani 1 1 d D . . . .
N4_1 N 0.5108(3) 0.5245(2) 0.3424(4) 0.162(3) Uani 1 1 d D . . . .
C4A_1 C 0.4826(3) 0.5266(2) 0.3809(6) 0.158(4) Uani 1 1 d D . . . .
C5_1 C 0.4765(3) 0.5003(3) 0.4188(6) 0.140(4) Uani 1 1 d D . . . .
C6_1 C 0.4493(3) 0.5008(3) 0.4580(6) 0.152(4) Uani 1 1 d D . . . .
C7_1 C 0.4268(3) 0.5274(3) 0.4590(6) 0.172(4) Uani 1 1 d D . . . .
H7_1 H 0.408017 0.527612 0.484501 0.206 Uiso 1 1 calc R U . . .
C8_1 C 0.4331(3) 0.5536(3) 0.4213(6) 0.178(5) Uani 1 1 d D . . . .
H8_1 H 0.418055 0.571272 0.421906 0.214 Uiso 1 1 calc R U . . .
C8A_1 C 0.4612(3) 0.5541(3) 0.3828(6) 0.169(5) Uani 1 1 d D . . . .
C1_2 C 0.3956(4) 0.3874(3) 0.5964(8) 0.200(6) Uani 1 1 d D . . . .
C_2 C 0.3929(4) 0.4196(3) 0.5836(6) 0.190(5) Uani 1 1 d D . . . .
H_2 H 0.373582 0.431505 0.595221 0.228 Uiso 1 1 calc R U . . .
C3_2 C 0.4206(3) 0.4336(3) 0.5523(6) 0.162(4) Uani 1 1 d D . . . .
N4_2 N 0.4511(3) 0.4169(2) 0.5392(5) 0.160(3) Uani 1 1 d D . . . .
C4A_2 C 0.4536(3) 0.3852(3) 0.5557(6) 0.159(4) Uani 1 1 d D . . . .
C5_2 C 0.4840(4) 0.3681(3) 0.5424(7) 0.183(5) Uani 1 1 d D . . . .
C6_2 C 0.4877(4) 0.3364(3) 0.5554(8) 0.200(6) Uani 1 1 d D . . . .
C7_2 C 0.4603(4) 0.3208(3) 0.5844(8) 0.199(6) Uani 1 1 d D . . . .
H7_2 H 0.462491 0.299556 0.594823 0.239 Uiso 1 1 calc R U . . .
C8_2 C 0.4306(4) 0.3376(3) 0.5966(8) 0.204(6) Uani 1 1 d D . . . .
H8_2 H 0.411777 0.327024 0.612917 0.245 Uiso 1 1 calc R U . . .
C8A_2 C 0.4268(4) 0.3702(3) 0.5858(7) 0.185(5) Uani 1 1 d D . . . .
C1_3 C 0.6177(6) 0.2561(4) 0.5046(16) 0.353(14) Uani 1 1 d D . . . .
C_3 C 0.5810(7) 0.2572(4) 0.5139(16) 0.361(15) Uani 1 1 d D . . . .
H_3 H 0.566047 0.239382 0.507601 0.434 Uiso 1 1 calc R U . . .
C3_3 C 0.5670(5) 0.2857(4) 0.5330(12) 0.269(10) Uani 1 1 d D . . . .
N4_3 N 0.5870(4) 0.3125(3) 0.5239(7) 0.236(5) Uani 1 1 d D . . . .
C4A_3 C 0.6231(4) 0.3114(3) 0.5104(10) 0.237(8) Uani 1 1 d D . . . .
C5_3 C 0.6424(4) 0.3392(3) 0.5014(9) 0.229(7) Uani 1 1 d D . . . .
C6_3 C 0.6787(5) 0.3383(3) 0.4919(10) 0.225(7) Uani 1 1 d D . . . .
C7_3 C 0.6948(4) 0.3094(3) 0.4804(10) 0.264(8) Uani 1 1 d D . . . .
H7_3 H 0.718086 0.308778 0.467555 0.317 Uiso 1 1 calc R U . . .
C8_3 C 0.6758(5) 0.2816(4) 0.4882(14) 0.342(13) Uani 1 1 d D . . . .
H8_3 H 0.687890 0.262370 0.488329 0.411 Uiso 1 1 calc R U . . .
C8A_3 C 0.6386(5) 0.2828(3) 0.4960(13) 0.322(12) Uani 1 1 d D . . . .
C1_4 C 0.7826(4) 0.4516(4) 0.4827(8) 0.194(6) Uani 1 1 d D . . . .
C_4 C 0.7739(5) 0.4207(4) 0.4726(10) 0.232(7) Uani 1 1 d D . . . .
H_4 H 0.790881 0.408114 0.455610 0.278 Uiso 1 1 calc R U . . .
C3_4 C 0.7416(5) 0.4064(4) 0.4856(10) 0.235(7) Uani 1 1 d D . . . .
N4_4 N 0.7136(3) 0.4256(2) 0.5010(6) 0.203(4) Uani 1 1 d D . . . .
C4A_4 C 0.7205(3) 0.4577(3) 0.5102(7) 0.174(5) Uani 1 1 d D . . . .
C5_4 C 0.6942(4) 0.4763(3) 0.5327(7) 0.167(4) Uani 1 1 d D . . . .
C6_4 C 0.7011(4) 0.5076(3) 0.5473(6) 0.156(4) Uani 1 1 d D . . . .
C7_4 C 0.7343(4) 0.5212(3) 0.5360(6) 0.170(5) Uani 1 1 d D . . . .
H7_4 H 0.738199 0.542655 0.542253 0.204 Uiso 1 1 calc R U . . .
C8_4 C 0.7613(3) 0.5027(3) 0.5157(7) 0.191(5) Uani 1 1 d D . . . .
H8_4 H 0.783655 0.511759 0.509136 0.229 Uiso 1 1 calc R U . . .
C8A_4 C 0.7555(3) 0.4705(3) 0.5048(6) 0.170(4) Uani 1 1 d D . . . .
C1_5 C 0.5773(3) 0.5636(2) 0.6815(6) 0.139(4) Uani 1 1 d D . . . .
C_5 C 0.6010(3) 0.5401(3) 0.6705(5) 0.140(4) Uani 1 1 d D . . . .
H_5 H 0.599682 0.520837 0.691535 0.168 Uiso 1 1 calc R U . . .
C3_5 C 0.6271(3) 0.5440(2) 0.6284(5) 0.134(3) Uani 1 1 d D . . . .
N4_5 N 0.6318(2) 0.57216(19) 0.5978(4) 0.129(2) Uani 1 1 d D . . . .
C4A_5 C 0.6081(3) 0.5967(2) 0.6099(5) 0.136(3) Uani 1 1 d D . . . .
C5_5 C 0.6120(3) 0.6257(2) 0.5797(5) 0.131(3) Uani 1 1 d D . . . .
C6_5 C 0.5906(3) 0.6509(3) 0.5923(5) 0.137(4) Uani 1 1 d D . . . .
C7_5 C 0.5626(3) 0.6471(2) 0.6296(5) 0.136(3) Uani 1 1 d D . . . .
H7_5 H 0.547297 0.663861 0.636051 0.163 Uiso 1 1 calc R U . . .
C8_5 C 0.5575(3) 0.6184(2) 0.6570(5) 0.138(3) Uani 1 1 d D . . . .
H8_5 H 0.538244 0.615892 0.680972 0.166 Uiso 1 1 calc R U . . .
C8A_5 C 0.5807(3) 0.5928(2) 0.6498(5) 0.134(3) Uani 1 1 d D . . . .
C1_6 C 0.6147(3) 0.7847(3) 0.4975(6) 0.156(4) Uani 1 1 d D . . . .
C_6 C 0.5974(3) 0.7642(3) 0.5335(6) 0.165(4) Uani 1 1 d D . . . .
H_6 H 0.581826 0.771778 0.561447 0.198 Uiso 1 1 calc R U . . .
C3_6 C 0.6029(3) 0.7323(3) 0.5288(6) 0.145(4) Uani 1 1 d D . . . .
N4_6 N 0.6244(2) 0.7195(2) 0.4865(4) 0.143(3) Uani 1 1 d D . . . .
C4A_6 C 0.6419(3) 0.7403(2) 0.4485(5) 0.136(3) Uani 1 1 d D . . . .
C5_6 C 0.6649(3) 0.7279(3) 0.4065(6) 0.147(4) Uani 1 1 d D . . . .
C6_6 C 0.6834(4) 0.7477(3) 0.3688(6) 0.152(4) Uani 1 1 d D . . . .
C7_6 C 0.6794(3) 0.7802(3) 0.3748(6) 0.163(4) Uani 1 1 d D . . . .
H7_6 H 0.691692 0.793675 0.349853 0.196 Uiso 1 1 calc R U . . .
C8_6 C 0.6573(3) 0.7927(2) 0.4177(6) 0.154(4) Uani 1 1 d D . . . .
H8_6 H 0.655736 0.814361 0.422222 0.185 Uiso 1 1 calc R U . . .
C8A_6 C 0.6374(3) 0.7729(2) 0.4542(5) 0.146(4) Uani 1 1 d D . . . .
C1_7 C 0.7884(4) 0.7091(3) 0.1793(7) 0.169(5) Uani 1 1 d D . . . .
C_7 C 0.7752(3) 0.7310(3) 0.2182(6) 0.162(4) Uani 1 1 d D . . . .
H_7 H 0.785013 0.751170 0.221456 0.194 Uiso 1 1 calc R U . . .
C3_7 C 0.7468(3) 0.7227(3) 0.2531(6) 0.153(4) Uani 1 1 d D . . . .
N4_7 N 0.7315(2) 0.6932(2) 0.2511(4) 0.149(3) Uani 1 1 d D . . . .
C4A_7 C 0.7449(3) 0.6709(3) 0.2099(6) 0.157(4) Uani 1 1 d D . . . .
C5_7 C 0.7299(3) 0.6403(3) 0.2060(6) 0.147(4) Uani 1 1 d D . . . .
C6_7 C 0.7403(3) 0.6181(3) 0.1635(6) 0.164(4) Uani 1 1 d D . . . .
C7_7 C 0.7679(3) 0.6259(3) 0.1245(6) 0.174(4) Uani 1 1 d D . . . .
H7_7 H 0.774710 0.611479 0.094635 0.208 Uiso 1 1 calc R U . . .
C8_7 C 0.7845(3) 0.6554(3) 0.1318(6) 0.166(4) Uani 1 1 d D . . . .
H8_7 H 0.803445 0.660064 0.108114 0.199 Uiso 1 1 calc R U . . .
C8A_7 C 0.7735(3) 0.6785(3) 0.1739(6) 0.162(4) Uani 1 1 d D . . . .
C1_8 C 0.6773(4) 0.4837(4) 0.1313(7) 0.197(5) Uani 1 1 d D . . . .
C_8 C 0.7006(4) 0.5071(4) 0.1155(8) 0.218(6) Uani 1 1 d D . . . .
H_8 H 0.717592 0.502356 0.087853 0.262 Uiso 1 1 calc R U . . .
C3_8 C 0.6991(4) 0.5378(3) 0.1400(6) 0.180(5) Uani 1 1 d D . . . .
N4_8 N 0.6737(3) 0.5477(2) 0.1784(5) 0.171(4) Uani 1 1 d D . . . .
C4A_8 C 0.6481(3) 0.5245(3) 0.1915(6) 0.173(5) Uani 1 1 d D . . . .
C5_8 C 0.6211(3) 0.5339(3) 0.2296(6) 0.166(4) Uani 1 1 d D . . . .
C6_8 C 0.5948(4) 0.5125(3) 0.2429(6) 0.169(5) Uani 1 1 d D . . . .
C7_8 C 0.5964(4) 0.4824(3) 0.2173(6) 0.175(5) Uani 1 1 d D . . . .
H7_8 H 0.577895 0.468193 0.223551 0.210 Uiso 1 1 calc R U . . .
C8_8 C 0.6237(4) 0.4722(3) 0.1831(7) 0.200(6) Uani 1 1 d D . . . .
H8_8 H 0.624263 0.451423 0.169564 0.240 Uiso 1 1 calc R U . . .
C8A_8 C 0.6507(4) 0.4935(3) 0.1690(6) 0.181(5) Uani 1 1 d D . . . .
C1_9 C 0.8441(4) 0.5961(3) 0.2243(7) 0.177(5) Uani 1 1 d D . . . .
C_9 C 0.8224(4) 0.5690(3) 0.2245(8) 0.194(6) Uani 1 1 d D . . . .
H_9 H 0.825021 0.552889 0.194972 0.233 Uiso 1 1 calc R U . . .
C3_9 C 0.7968(4) 0.5656(3) 0.2680(8) 0.190(6) Uani 1 1 d D . . . .
N4_9 N 0.7908(3) 0.5893(2) 0.3107(5) 0.169(4) Uani 1 1 d D . . . .
C4A_9 C 0.8103(3) 0.6175(3) 0.3079(6) 0.172(5) Uani 1 1 d D . . . .
C5_9 C 0.8016(4) 0.6434(3) 0.3463(7) 0.179(5) Uani 1 1 d D . . . .
C6_9 C 0.8210(4) 0.6714(3) 0.3476(7) 0.177(5) Uani 1 1 d D . . . .
C7_9 C 0.8490(4) 0.6741(3) 0.3078(7) 0.191(6) Uani 1 1 d D . . . .
H7_9 H 0.862693 0.692604 0.309767 0.229 Uiso 1 1 calc R U . . .
C8_9 C 0.8568(3) 0.6501(3) 0.2656(7) 0.188(5) Uani 1 1 d D . . . .
H8_9 H 0.874017 0.653103 0.237521 0.226 Uiso 1 1 calc R U . . .
C8A_9 C 0.8377(3) 0.6211(3) 0.2669(6) 0.170(4) Uani 1 1 d D . . . .
C1_10 C 0.9647(4) 0.6011(4) 0.5833(8) 0.195(6) Uani 1 1 d D . . . .
C_10 C 0.9360(4) 0.5924(3) 0.6130(7) 0.175(5) Uani 1 1 d D . . . .
H_10 H 0.928506 0.605516 0.644571 0.210 Uiso 1 1 calc R U . . .
C3_10 C 0.9169(4) 0.5634(3) 0.5971(6) 0.162(4) Uani 1 1 d D . . . .
N4_10 N 0.9263(3) 0.5440(2) 0.5485(5) 0.170(4) Uani 1 1 d D . . . .
C4A_10 C 0.9574(3) 0.5527(3) 0.5205(6) 0.165(4) Uani 1 1 d D . . . .
C5_10 C 0.9687(4) 0.5326(3) 0.4733(7) 0.188(5) Uani 1 1 d D . . . .
C6_10 C 0.9993(4) 0.5403(3) 0.4440(7) 0.172(5) Uani 1 1 d D . . . .
C7_10 C 1.0181(4) 0.5682(4) 0.4601(8) 0.214(6) Uani 1 1 d D . . . .
H7_10 H 1.037783 0.573604 0.438752 0.257 Uiso 1 1 calc R U . . .
C8_10 C 1.0082(3) 0.5884(3) 0.5077(7) 0.201(5) Uani 1 1 d D . . . .
H8_10 H 1.022290 0.606156 0.521255 0.241 Uiso 1 1 calc R U . . .
C8A_10 C 0.9763(3) 0.5812(3) 0.5347(6) 0.178(5) Uani 1 1 d D . . . .
C1_11 C 0.7691(6) 0.4635(4) 0.7396(12) 0.300(11) Uani 1 1 d D . . . .
C_11 C 0.7397(5) 0.4796(3) 0.7594(9) 0.249(7) Uani 1 1 d D . . . .
H_11 H 0.722573 0.469470 0.780928 0.299 Uiso 1 1 calc R U . . .
C3_11 C 0.7373(4) 0.5122(3) 0.7453(6) 0.163(4) Uani 1 1 d D . . . .
N4_11 N 0.7598(3) 0.5266(2) 0.7066(5) 0.152(3) Uani 1 1 d D . . . .
C4A_11 C 0.7889(3) 0.5105(2) 0.6862(6) 0.159(4) Uani 1 1 d D . . . .
C5_11 C 0.8142(4) 0.5266(3) 0.6543(7) 0.173(5) Uani 1 1 d D . . . .
C6_11 C 0.8433(4) 0.5102(3) 0.6342(7) 0.170(5) Uani 1 1 d D . . . .
C7_11 C 0.8468(4) 0.4784(3) 0.6486(8) 0.226(7) Uani 1 1 d D . . . .
H7_11 H 0.865918 0.467336 0.634291 0.272 Uiso 1 1 calc R U . . .
C8_11 C 0.8233(5) 0.4624(3) 0.6833(11) 0.306(12) Uani 1 1 d D . . . .
H8_11 H 0.828065 0.441564 0.695404 0.367 Uiso 1 1 calc R U . . .
C8A_11 C 0.7920(4) 0.4778(3) 0.7001(9) 0.232(7) Uani 1 1 d D . . . .
C1_12 C 0.6208(4) 0.6668(3) 0.7666(7) 0.187(5) Uani 1 1 d D . . . .
C_12 C 0.6309(4) 0.6943(3) 0.7354(7) 0.173(5) Uani 1 1 d D . . . .
H_12 H 0.618328 0.712953 0.740067 0.208 Uiso 1 1 calc R U . . .
C3_12 C 0.6596(4) 0.6940(3) 0.6974(7) 0.185(5) Uani 1 1 d D . . . .
N4_12 N 0.6788(2) 0.6664(2) 0.6915(4) 0.149(3) Uani 1 1 d D . . . .
C4A_12 C 0.6698(3) 0.6396(2) 0.7245(6) 0.161(4) Uani 1 1 d D . . . .
C5_12 C 0.6901(3) 0.6117(2) 0.7164(6) 0.148(4) Uani 1 1 d D . . . .
C6_12 C 0.6837(3) 0.5844(3) 0.7503(6) 0.149(4) Uani 1 1 d D . . . .
C7_12 C 0.6549(3) 0.5844(2) 0.7892(5) 0.150(4) Uani 1 1 d D . . . .
H7_12 H 0.649366 0.566036 0.810136 0.180 Uiso 1 1 calc R U . . .
C8_12 C 0.6349(3) 0.6115(2) 0.7962(6) 0.160(4) Uani 1 1 d D . . . .
H8_12 H 0.616530 0.611156 0.822552 0.192 Uiso 1 1 calc R U . . .
C8A_12 C 0.6418(3) 0.6393(2) 0.7647(5) 0.142(4) Uani 1 1 d D . . . .
C1_13 C 0.7691(4) 0.7912(3) 0.4679(8) 0.203(6) Uani 1 1 d D . . . .
C_13 C 0.7925(5) 0.7772(3) 0.4310(8) 0.222(7) Uani 1 1 d D . . . .
H_13 H 0.806473 0.789427 0.406523 0.267 Uiso 1 1 calc R U . . .
C3_13 C 0.7954(4) 0.7435(3) 0.4304(7) 0.196(5) Uani 1 1 d D . . . .
N4_13 N 0.7793(3) 0.7260(2) 0.4741(6) 0.179(4) Uani 1 1 d D . . . .
C4A_13 C 0.7558(4) 0.7406(3) 0.5122(6) 0.175(4) Uani 1 1 d D . . . .
C5_13 C 0.7378(4) 0.7222(3) 0.5547(7) 0.185(5) Uani 1 1 d D . . . .
C6_13 C 0.7127(4) 0.7356(3) 0.5900(7) 0.183(5) Uani 1 1 d D . . . .
C7_13 C 0.7062(4) 0.7680(3) 0.5850(7) 0.203(5) Uani 1 1 d D . . . .
H7_13 H 0.689287 0.777116 0.608657 0.244 Uiso 1 1 calc R U . . .
C8_13 C 0.7245(4) 0.7869(3) 0.5455(7) 0.197(5) Uani 1 1 d D . . . .
H8_13 H 0.719996 0.808368 0.543344 0.236 Uiso 1 1 calc R U . . .
C8A_13 C 0.7497(4) 0.7737(3) 0.5088(7) 0.204(6) Uani 1 1 d D . . . .
C1_14 C 0.6650(5) 0.4293(4) 0.3477(10) 0.237(8) Uani 1 1 d D . . . .
C_14 C 0.6783(6) 0.4006(4) 0.3334(12) 0.274(9) Uani 1 1 d D . . . .
H_14 H 0.663442 0.382912 0.335013 0.329 Uiso 1 1 calc R U . . .
C3_14 C 0.7141(5) 0.3971(3) 0.3163(11) 0.262(8) Uani 1 1 d D . . . .
N4_14 N 0.7376(3) 0.4218(2) 0.3123(6) 0.208(4) Uani 1 1 d D . . . .
C4A_14 C 0.7229(4) 0.4517(3) 0.3228(8) 0.201(6) Uani 1 1 d D . . . .
C5_14 C 0.7478(4) 0.4775(3) 0.3225(9) 0.208(6) Uani 1 1 d D . . . .
C6_14 C 0.7337(4) 0.5074(3) 0.3299(7) 0.186(5) Uani 1 1 d D . . . .
C7_14 C 0.6981(4) 0.5110(3) 0.3474(7) 0.200(6) Uani 1 1 d D . . . .
H7_14 H 0.689571 0.531058 0.354793 0.239 Uiso 1 1 calc R U . . .
C8_14 C 0.6756(3) 0.4858(3) 0.3538(7) 0.189(5) Uani 1 1 d D . . . .
H8_14 H 0.652295 0.488751 0.365404 0.227 Uiso 1 1 calc R U . . .
C8A_14 C 0.6882(4) 0.4554(3) 0.3427(7) 0.194(5) Uani 1 1 d D . . . .
C1_15 C 1.0609(7) 0.4685(5) 0.2215(11) 0.304(10) Uani 1 1 d D . . . .
C_15 C 1.0598(4) 0.4915(5) 0.2675(9) 0.252(7) Uani 1 1 d D . . . .
H_15 H 1.077216 0.507508 0.267991 0.303 Uiso 1 1 calc R U . . .
C3_15 C 1.0360(5) 0.4941(4) 0.3141(9) 0.257(8) Uani 1 1 d D . . . .
N4_15 N 1.0079(3) 0.4725(3) 0.3140(5) 0.214(6) Uani 1 1 d D . . . .
C4A_15 C 1.0064(5) 0.4480(4) 0.2672(9) 0.274(9) Uani 1 1 d D . . . .
C5_15 C 0.9790(5) 0.4251(4) 0.2643(11) 0.285(9) Uani 1 1 d D . . . .
C6_15 C 0.9779(6) 0.3999(5) 0.2215(12) 0.319(11) Uani 1 1 d D . . . .
C7_15 C 1.0070(7) 0.3960(5) 0.1855(13) 0.329(13) Uani 1 1 d D . . . .
H7_15 H 1.009749 0.376974 0.164409 0.395 Uiso 1 1 calc R U . . .
C8_15 C 1.0318(7) 0.4205(5) 0.1813(12) 0.345(12) Uani 1 1 d D . . . .
H8_15 H 1.047316 0.419951 0.149592 0.414 Uiso 1 1 calc R U . . .
C8A_15 C 1.0333(6) 0.4459(5) 0.2252(11) 0.288(9) Uani 1 1 d D . . . .
C1_16 C 0.8693(6) 0.2910(4) 0.1906(11) 0.51(3) Uani 1 1 d D . . . .
C_16 C 0.9041(8) 0.3037(5) 0.194(2) 0.49(2) Uani 1 1 d D . . . .
H_16 H 0.922853 0.290844 0.183391 0.592 Uiso 1 1 calc R U . . .
C3_16 C 0.9132(6) 0.3352(4) 0.2125(13) 0.345(12) Uani 1 1 d D . . . .
N4_16 N 0.8860(5) 0.3535(3) 0.2327(9) 0.289(8) Uani 1 1 d D . . . .
C4A_16 C 0.8527(6) 0.3395(4) 0.2428(17) 0.342(14) Uani 1 1 d D . . . .
C5_16 C 0.8228(5) 0.3579(3) 0.2582(10) 0.265(8) Uani 1 1 d D . . . .
C6_16 C 0.7910(5) 0.3437(4) 0.2709(15) 0.335(13) Uani 1 1 d D . . . .
C7_16 C 0.7817(6) 0.3130(3) 0.2494(14) 0.402(15) Uani 1 1 d D . . . .
H7_16 H 0.759417 0.303617 0.254787 0.482 Uiso 1 1 calc R U . . .
C8_16 C 0.8079(7) 0.2976(5) 0.220(2) 0.48(2) Uani 1 1 d D . . . .
H8_16 H 0.800953 0.279117 0.196943 0.573 Uiso 1 1 calc R U . . .
C8A_16 C 0.8445(6) 0.3083(4) 0.2227(15) 0.388(14) Uani 1 1 d D . . . .
C1_17 C 0.3759(4) 0.3207(4) 0.7664(7) 0.243(7) Uani 1 1 d D . . . .
H1_17 H 0.350232 0.318219 0.762147 0.292 Uiso 1 1 calc R U . . .
C2_17 C 0.3903(4) 0.3509(3) 0.7699(6) 0.206(6) Uani 1 1 d D . . . .
H2_17 H 0.375255 0.368625 0.768729 0.247 Uiso 1 1 calc R U . . .
C3_17 C 0.4282(5) 0.3529(4) 0.7752(7) 0.258(9) Uani 1 1 d D . . . .
H3_17 H 0.439632 0.372521 0.778267 0.310 Uiso 1 1 calc R U . . .
C4_17 C 0.4497(4) 0.3262(4) 0.7761(13) 0.332(13) Uani 1 1 d D . . . .
C5_17 C 0.4364(4) 0.2953(4) 0.7690(9) 0.343(11) Uani 1 1 d D . . . .
H5_17 H 0.450982 0.277702 0.764807 0.412 Uiso 1 1 calc R U . . .
C6_17 C 0.3974(5) 0.2945(3) 0.7690(10) 0.250(9) Uani 1 1 d D . . . .
H6_17 H 0.386040 0.275080 0.770816 0.300 Uiso 1 1 calc R U . . .
C1_18 C 0.8639(4) 0.6568(4) 0.7497(9) 0.283(10) Uani 1 1 d D . . . .
C2_18 C 0.8427(5) 0.6336(4) 0.7162(8) 0.266(9) Uani 1 1 d D . . . .
H2_18 H 0.853903 0.615743 0.702418 0.319 Uiso 1 1 calc R U . . .
C3_18 C 0.8045(5) 0.6370(4) 0.7030(8) 0.248(8) Uani 1 1 d D . . . .
H3_18 H 0.789562 0.620602 0.683908 0.298 Uiso 1 1 calc R U . . .
C4_18 C 0.7889(3) 0.6642(4) 0.7180(8) 0.206(7) Uani 1 1 d D . . . .
H4_18 H 0.764434 0.668913 0.699586 0.248 Uiso 1 1 calc R U . . .
C5_18 C 0.8097(5) 0.6850(4) 0.7608(9) 0.226(7) Uani 1 1 d D . . . .
H5_18 H 0.797794 0.700520 0.781212 0.272 Uiso 1 1 calc R U . . .
C6_18 C 0.8484(5) 0.6830(4) 0.7738(8) 0.237(7) Uani 1 1 d D . . . .
H6_18 H 0.863027 0.698531 0.797523 0.284 Uiso 1 1 calc R U . . .
C1_19 C 0.8619(14) 0.4363(8) 0.167(2) 0.542(6) Uani 1 1 d D . . . .
H1_19 H 0.869827 0.420520 0.197746 0.651 Uiso 1 1 calc R U . . .
C2_19 C 0.8783(7) 0.4406(9) 0.112(3) 0.542(6) Uani 1 1 d D . . . .
C3_19 C 0.8684(13) 0.4640(13) 0.0653(16) 0.542(6) Uani 1 1 d D . . . .
H3_19 H 0.880082 0.466262 0.028585 0.651 Uiso 1 1 calc R U . . .
C4_19 C 0.8400(14) 0.4840(8) 0.076(2) 0.542(6) Uani 1 1 d D . . . .
H4_19 H 0.831714 0.499643 0.045749 0.651 Uiso 1 1 calc R U . . .
C5_19 C 0.8239(9) 0.4808(10) 0.132(3) 0.542(6) Uani 1 1 d D . . . .
H5_19 H 0.806447 0.495472 0.140361 0.651 Uiso 1 1 calc R U . . .
C6_19 C 0.8332(13) 0.4563(13) 0.1757(16) 0.542(6) Uani 1 1 d D . . . .
H6_19 H 0.820201 0.453209 0.210641 0.651 Uiso 1 1 calc R U . . .
C1_20 C 0.8533(5) 0.6413(4) 0.5193(8) 0.233(8) Uani 1 1 d D . . . .
H1_20 H 0.848659 0.659170 0.542810 0.280 Uiso 1 1 calc R U . . .
C2_20 C 0.8339(4) 0.6136(5) 0.5231(8) 0.241(8) Uani 1 1 d D . . . .
H2_20 H 0.815887 0.612370 0.550124 0.289 Uiso 1 1 calc R U . . .
C3_20 C 0.8412(6) 0.5882(4) 0.4873(10) 0.308(13) Uani 1 1 d D . . . .
H3_20 H 0.827199 0.570124 0.489937 0.370 Uiso 1 1 calc R U . . .
C4_20 C 0.8677(8) 0.5877(5) 0.4479(12) 0.364(17) Uani 1 1 d D . . . .
H4_20 H 0.871951 0.569622 0.424789 0.437 Uiso 1 1 calc R U . . .
C5_20 C 0.8879(6) 0.6144(5) 0.4431(13) 0.389(19) Uani 1 1 d D . . . .
H5_20 H 0.906374 0.614961 0.417012 0.467 Uiso 1 1 calc R U . . .
C6_20 C 0.8800(5) 0.6408(4) 0.4783(10) 0.279(12) Uani 1 1 d D . . . .

loop_
_atom_site_aniso_label
_atom_site_aniso_U_11
_atom_site_aniso_U_22
_atom_site_aniso_U_33
_atom_site_aniso_U_23
_atom_site_aniso_U_13
_atom_site_aniso_U_12
F001 0.160(5) 0.135(4) 0.151(5) 0.003(3) 0.043(4) -0.006(4)
F002 0.179(5) 0.116(4) 0.203(6) 0.013(4) 0.047(4) -0.024(4)
F004 0.156(5) 0.138(5) 0.191(6) -0.010(4) 0.020(4) 0.025(4)
F005 0.212(6) 0.128(5) 0.134(5) 0.007(4) 0.022(4) -0.037(4)
O006 0.184(7) 0.144(6) 0.128(6) -0.011(5) 0.027(5) -0.025(5)
F007 0.220(8) 0.134(5) 0.209(8) 0.026(5) 0.020(6) -0.007(5)
F009 0.173(6) 0.194(6) 0.176(6) 0.029(4) 0.034(5) -0.045(5)
F00A 0.239(7) 0.099(4) 0.214(6) -0.004(4) -0.007(5) 0.003(4)
F00C 0.205(6) 0.161(5) 0.181(6) 0.015(4) 0.019(5) -0.052(5)
O00D 0.237(9) 0.135(7) 0.187(8) 0.027(6) 0.028(7) 0.004(6)
F00E 0.179(6) 0.141(5) 0.244(7) -0.046(5) 0.005(6) 0.013(4)
O00F 0.207(8) 0.105(6) 0.189(8) -0.014(6) 0.008(6) -0.003(6)
O00G 0.150(7) 0.214(9) 0.189(8) -0.063(7) 0.009(6) 0.035(6)
N00H 0.138(7) 0.164(9) 0.122(7) 0.002(7) 0.033(5) 0.010(7)
O00I 0.157(8) 0.160(7) 0.239(9) 0.071(7) 0.041(7) -0.031(6)
N00J 0.133(8) 0.143(8) 0.195(11) -0.041(8) 0.009(8) 0.018(7)
O00L 0.179(8) 0.191(8) 0.196(8) -0.063(6) 0.032(6) 0.015(7)
O00M 0.164(9) 0.214(11) 0.189(9) 0.027(8) 0.024(7) -0.021(7)
N00N 0.260(17) 0.131(11) 0.186(14) -0.025(10) -0.030(11) 0.015(11)
N00O 0.176(10) 0.137(8) 0.150(9) 0.022(7) -0.013(8) -0.030(7)
O00Q 0.179(7) 0.185(8) 0.186(7) 0.056(7) 0.022(6) -0.030(6)
O00R 0.223(9) 0.121(6) 0.180(9) 0.010(6) 0.027(7) 0.033(6)
N00W 0.143(9) 0.156(9) 0.172(10) 0.049(8) 0.011(7) -0.054(8)
N00Z 0.193(13) 0.161(10) 0.167(11) 0.006(9) 0.031(9) -0.022(8)
O010 0.219(9) 0.191(9) 0.175(9) 0.029(7) 0.002(7) -0.060(7)
O013 0.288(16) 0.244(14) 0.301(15) -0.017(11) 0.106(13) -0.100(12)
Cl01 0.224(5) 0.512(11) 0.519(12) -0.184(9) 0.033(6) 0.082(6)
O015 0.262(13) 0.208(11) 0.217(12) 0.072(8) -0.010(9) -0.053(9)
O016 0.273(10) 0.134(7) 0.192(8) 0.035(7) -0.055(7) -0.043(7)
N018 0.180(10) 0.142(9) 0.196(12) 0.028(9) 0.020(8) -0.032(9)
C019 0.28(2) 0.081(12) 0.192(18) 0.014(13) -0.078(15) -0.027(14)
O01B 0.266(10) 0.117(7) 0.236(10) -0.006(7) -0.031(8) 0.023(7)
O01J 0.266(11) 0.147(8) 0.189(8) 0.017(7) -0.006(7) -0.022(7)
C01K 0.175(16) 0.22(2) 0.134(14) -0.013(14) 0.032(12) -0.061(14)
C01N 0.200(15) 0.117(11) 0.132(12) 0.009(9) 0.021(9) 0.040(10)
N01O 0.163(11) 0.166(10) 0.165(11) -0.039(9) -0.001(8) 0.037(9)
O01R 0.241(11) 0.162(8) 0.173(9) 0.002(7) 0.051(7) 0.015(7)
N01S 0.186(11) 0.149(10) 0.205(13) 0.002(10) -0.012(10) -0.014(8)
O01T 0.291(14) 0.226(11) 0.199(11) 0.008(8) 0.077(9) -0.049(9)
O01V 0.235(10) 0.208(11) 0.189(10) -0.001(8) -0.012(9) 0.039(9)
C01X 0.134(11) 0.118(12) 0.171(14) -0.049(11) 0.027(10) -0.020(10)
C01Y 0.111(11) 0.219(18) 0.197(17) -0.006(14) 0.028(12) 0.043(12)
O024 0.206(11) 0.240(12) 0.247(12) 0.043(9) 0.045(9) 0.008(8)
N026 0.217(11) 0.112(8) 0.204(12) 0.019(8) -0.014(8) -0.016(8)
C029 0.148(12) 0.121(11) 0.202(15) 0.043(11) -0.024(11) -0.016(10)
O02A 0.201(10) 0.200(9) 0.257(11) -0.005(8) 0.066(9) 0.021(8)
C02F 0.206(19) 0.193(18) 0.18(2) 0.098(18) -0.057(15) -0.064(18)
O02J 0.151(8) 0.251(12) 0.276(11) -0.080(10) 0.017(8) 0.034(8)
F02K 0.261(8) 0.113(5) 0.275(8) -0.022(5) 0.032(6) 0.001(5)
C02V 0.157(16) 0.180(17) 0.134(12) 0.035(12) -0.005(11) -0.072(12)
C02Z 0.209(19) 0.19(2) 0.167(17) -0.016(14) -0.052(13) 0.016(16)
F03J 0.260(9) 0.267(9) 0.235(9) -0.051(7) 0.009(7) 0.131(8)
N03P 0.161(9) 0.136(8) 0.158(9) -0.021(8) 0.030(7) 0.027(7)
N03S 0.247(15) 0.152(11) 0.220(12) 0.005(10) 0.009(12) -0.018(10)
C03X 0.307(19) 0.088(10) 0.273(19) 0.028(11) -0.005(15) -0.004(10)
C046 0.271(17) 0.157(14) 0.217(15) 0.009(11) 0.089(13) 0.024(12)
O048 0.226(15) 0.269(17) 0.292(15) -0.034(12) 0.092(13) 0.049(10)
C04I 0.204(13) 0.120(9) 0.146(10) 0.015(8) 0.012(10) -0.048(8)
C04M 0.228(15) 0.201(15) 0.190(14) 0.041(13) 0.073(12) -0.067(12)
C04T 0.57(5) 0.25(3) 0.098(11) 0.010(13) -0.02(2) -0.24(3)
O04U 0.48(2) 0.150(10) 0.383(18) 0.039(11) -0.004(15) -0.116(12)
Cl04 0.335(9) 0.690(19) 0.71(2) 0.344(17) 0.079(11) 0.003(10)
N053 0.37(3) 0.35(3) 0.239(19) -0.067(19) 0.031(19) 0.18(2)
C059 0.122(11) 0.28(2) 0.267(17) 0.095(16) 0.072(11) 0.025(13)
N05J 0.206(14) 0.191(14) 0.338(18) -0.072(13) 0.039(15) 0.000(12)
C05L 0.268(18) 0.182(13) 0.237(17) -0.097(12) -0.058(15) 0.114(14)
O05R 0.320(15) 0.200(11) 0.354(16) -0.039(11) 0.039(12) 0.086(10)
C05S 0.29(3) 0.115(14) 0.30(2) -0.009(14) 0.00(2) 0.017(18)
C05U 0.36(3) 0.135(13) 0.188(16) 0.024(11) 0.008(16) 0.000(14)
C05W 0.46(3) 0.124(12) 0.56(4) -0.05(2) 0.19(3) -0.065(14)
C05Z 0.193(16) 0.29(2) 0.227(16) -0.079(15) -0.017(12) 0.117(17)
N060 0.365(17) 0.136(9) 0.275(15) -0.002(10) -0.017(14) -0.027(11)
C064 0.204(17) 0.211(17) 0.35(3) -0.05(2) 0.008(18) 0.073(14)
O067 0.392(15) 0.141(8) 0.409(17) -0.027(10) 0.023(13) -0.071(9)
C06B 0.248(19) 0.193(17) 0.199(15) 0.055(12) 0.021(14) -0.031(15)
C06G 0.50(5) 0.58(6) 0.23(2) 0.01(3) 0.16(3) 0.37(5)
C06J 0.35(2) 0.237(16) 0.193(13) 0.008(12) 0.077(14) -0.141(15)
C06P 0.30(2) 0.133(12) 0.42(3) -0.108(18) 0.20(2) -0.089(15)
C06S 0.39(2) 0.133(10) 0.198(15) -0.016(11) 0.053(16) -0.008(12)
C06T 0.24(2) 0.24(2) 0.249(18) -0.006(15) 0.023(16) 0.042(19)
C06U 0.265(17) 0.148(11) 0.35(2) -0.055(12) 0.147(16) -0.011(11)
C06W 0.25(2) 0.40(4) 0.30(3) -0.09(3) 0.14(2) -0.04(2)
C070 0.38(3) 0.205(18) 0.231(18) 0.033(16) 0.013(19) -0.08(2)
C072 0.211(19) 0.25(2) 0.57(5) -0.26(3) 0.08(3) -0.056(18)
C076 0.27(2) 0.183(15) 0.37(3) 0.072(16) 0.05(2) -0.056(17)
C079 0.236(18) 0.242(18) 0.32(2) 0.112(15) 0.008(17) -0.044(16)
C07A 0.30(2) 0.28(2) 0.34(3) -0.063(19) 0.17(2) 0.046(18)
C07B 0.242(16) 0.242(18) 0.296(19) 0.008(16) 0.129(15) -0.016(14)
Cl07 0.563(15) 0.596(16) 0.436(11) -0.015(10) -0.003(10) 0.110(10)
C07E 0.212(19) 0.191(17) 0.36(3) -0.009(18) 0.094(18) 0.055(16)
C07G 0.44(4) 0.214(19) 0.80(7) -0.07(3) 0.21(4) -0.027(19)
C07K 0.41(2) 0.147(11) 0.217(15) -0.039(11) 0.123(17) -0.048(14)
C07N 0.221(14) 0.194(13) 0.266(17) 0.033(13) 0.026(13) -0.021(11)
C07O 0.239(16) 0.284(19) 0.256(17) -0.038(14) 0.068(14) 0.052(15)
C07P 0.257(18) 0.212(16) 0.31(2) -0.047(14) -0.049(16) -0.036(14)
O07R 0.62(3) 0.311(19) 1.01(6) 0.06(3) 0.20(4) 0.36(2)
C07V 0.247(18) 0.232(19) 0.37(3) -0.045(18) 0.116(17) 0.030(15)
C080 0.30(2) 0.24(2) 0.51(4) 0.00(2) -0.16(3) 0.078(18)
C087 0.23(2) 0.44(3) 0.36(3) 0.04(2) 0.058(18) 0.13(2)
O08A 0.235(12) 0.235(12) 0.289(13) 0.038(10) -0.027(12) -0.078(10)
C08F 0.186(15) 0.35(3) 0.51(4) 0.15(3) 0.078(18) -0.030(17)
C08I 0.147(13) 0.39(3) 0.50(4) 0.14(3) 0.110(18) 0.069(17)
C08R 0.21(2) 0.37(3) 0.35(3) 0.01(3) 0.08(2) -0.03(2)
C090 0.47(3) 0.27(2) 0.25(2) -0.018(17) 0.08(2) 0.06(2)
F1 0.159(5) 0.150(5) 0.162(6) -0.015(4) 0.020(4) 0.006(4)
F2 0.159(6) 0.251(8) 0.168(6) -0.056(6) 0.011(5) 0.066(5)
F4 0.194(7) 0.144(5) 0.270(9) 0.000(5) 0.024(7) -0.012(5)
N6 0.164(11) 0.283(15) 0.191(12) -0.016(10) 0.041(9) 0.082(10)
C7 0.192(17) 0.21(2) 0.140(15) -0.026(14) 0.005(11) 0.055(16)
C10 0.214(17) 0.172(18) 0.21(2) 0.001(16) 0.061(16) -0.002(14)
C37 0.36(3) 0.18(2) 0.216(17) -0.047(16) -0.04(2) 0.04(2)
C92 0.39(5) 0.45(5) 0.30(3) 0.16(3) 0.11(3) 0.13(4)
F3 0.219(7) 0.175(6) 0.157(6) -0.009(5) 0.032(5) -0.055(5)
O2 0.48(2) 0.167(9) 0.384(18) 0.023(11) -0.049(16) -0.103(12)
C1 0.17(2) 0.21(2) 0.170(14) -0.008(14) 0.030(16) 0.085(15)
C24 0.26(2) 0.30(3) 0.41(4) -0.11(3) 0.10(3) -0.011(17)
C36 0.41(3) 0.252(18) 0.38(3) -0.027(18) 0.13(2) 0.176(19)
C81 0.211(17) 0.28(2) 0.43(3) -0.14(2) 0.033(18) 0.005(14)
C8 0.39(3) 0.19(2) 0.207(16) 0.002(15) -0.026(19) 0.08(2)
C44 0.81(6) 0.148(14) 0.39(3) 0.114(18) -0.21(4) -0.04(2)
C51 0.23(2) 0.49(4) 0.58(5) 0.16(4) -0.04(2) -0.21(3)
C58 0.42(4) 0.31(3) 0.26(2) 0.08(2) -0.10(3) -0.16(3)
O65 0.47(3) 0.165(11) 0.89(5) -0.11(2) 0.19(3) -0.008(13)
F5 0.329(11) 0.128(5) 0.332(11) -0.052(6) 0.012(8) 0.027(6)
C13 0.35(5) 0.88(12) 0.39(5) -0.04(6) 0.15(4) 0.29(6)
O6 0.433(18) 0.58(2) 0.099(6) 0.012(9) 0.056(9) 0.358(18)
Cl2 0.381(19) 0.91(5) 0.49(3) 0.38(3) -0.266(19) -0.36(3)
O141 0.43(2) 0.319(17) 0.46(2) -0.082(16) 0.08(2) 0.138(17)
C168 1.17(10) 0.182(19) 0.57(6) 0.01(3) 0.31(6) 0.17(3)
O32 0.84(6) 0.27(2) 0.78(6) -0.01(3) 0.32(5) 0.02(3)
C60 0.51(4) 0.36(3) 0.41(3) 0.01(3) 0.16(3) 0.12(3)
C1_1 0.250(19) 0.137(11) 0.168(15) 0.006(10) 0.005(11) -0.036(11)
C_1 0.217(17) 0.146(10) 0.171(14) 0.000(10) -0.018(9) -0.062(9)
C3_1 0.206(14) 0.144(10) 0.142(11) 0.004(9) -0.017(10) -0.059(9)
N4_1 0.200(10) 0.152(7) 0.127(8) -0.001(6) 0.004(6) -0.056(7)
C4A_1 0.192(12) 0.122(8) 0.148(11) -0.007(7) -0.004(8) -0.044(7)
C5_1 0.162(11) 0.115(8) 0.137(11) -0.012(7) 0.011(7) -0.043(8)
C6_1 0.151(12) 0.162(11) 0.130(10) 0.001(9) -0.012(7) -0.032(8)
C7_1 0.156(11) 0.195(12) 0.156(11) 0.023(9) 0.000(8) 0.003(8)
C8_1 0.143(11) 0.192(11) 0.178(13) 0.047(8) -0.033(8) -0.006(9)
C8A_1 0.149(11) 0.133(9) 0.208(14) 0.017(8) -0.023(8) -0.041(7)
C1_2 0.222(15) 0.201(11) 0.170(13) 0.010(12) 0.018(12) -0.115(10)
C_2 0.223(13) 0.201(10) 0.149(11) -0.020(10) 0.042(9) -0.093(10)
C3_2 0.163(12) 0.195(13) 0.117(10) 0.003(9) -0.012(8) -0.066(8)
N4_2 0.173(9) 0.152(7) 0.144(8) 0.001(7) -0.008(7) -0.060(7)
C4A_2 0.193(12) 0.155(9) 0.113(9) 0.015(9) -0.019(9) -0.071(8)
C5_2 0.238(16) 0.155(10) 0.144(11) 0.021(10) -0.004(11) -0.040(10)
C6_2 0.244(18) 0.144(10) 0.203(15) 0.011(12) 0.006(13) -0.065(10)
C7_2 0.247(18) 0.182(12) 0.151(12) 0.009(11) -0.015(12) -0.088(9)
C8_2 0.270(18) 0.185(10) 0.158(11) 0.007(12) 0.036(13) -0.106(10)
C8A_2 0.227(15) 0.179(10) 0.136(11) 0.023(10) -0.005(11) -0.097(9)
C1_3 0.35(3) 0.128(12) 0.58(4) -0.08(2) 0.09(3) 0.000(14)
C_3 0.36(3) 0.117(11) 0.61(4) 0.026(18) 0.11(3) 0.016(15)
C3_3 0.28(2) 0.121(11) 0.39(3) 0.008(15) 0.02(2) -0.007(11)
N4_3 0.256(14) 0.163(9) 0.275(14) -0.006(10) 0.001(13) -0.038(9)
C4A_3 0.244(15) 0.113(9) 0.34(2) -0.049(12) 0.005(16) -0.011(9)
C5_3 0.226(14) 0.122(10) 0.33(2) -0.068(13) 0.019(16) -0.013(11)
C6_3 0.212(15) 0.129(10) 0.32(2) -0.016(13) 0.007(16) 0.014(11)
C7_3 0.270(17) 0.159(11) 0.35(2) -0.027(16) 0.019(16) 0.054(11)
C8_3 0.263(18) 0.160(12) 0.58(4) 0.01(2) 0.00(2) 0.045(12)
C8A_3 0.265(17) 0.113(10) 0.56(4) -0.078(17) 0.00(2) 0.000(11)
C1_4 0.199(15) 0.208(13) 0.175(13) -0.008(13) 0.027(12) 0.045(12)
C_4 0.212(15) 0.207(13) 0.269(19) -0.015(15) 0.021(15) 0.059(12)
C3_4 0.240(19) 0.221(17) 0.250(17) -0.057(15) 0.063(16) 0.041(12)
N4_4 0.207(10) 0.170(8) 0.229(11) -0.032(9) 0.033(9) 0.014(7)
C4A_4 0.166(11) 0.168(9) 0.177(11) -0.026(10) -0.001(10) 0.011(8)
C5_4 0.150(11) 0.158(9) 0.185(12) -0.027(10) 0.009(10) 0.004(8)
C6_4 0.170(11) 0.155(9) 0.128(9) -0.017(8) -0.017(9) -0.010(9)
C7_4 0.177(12) 0.177(11) 0.154(10) -0.048(9) 0.021(10) -0.013(8)
C8_4 0.178(11) 0.211(11) 0.177(12) -0.055(11) 0.010(9) -0.016(9)
C8A_4 0.162(10) 0.190(10) 0.151(10) -0.025(10) 0.007(10) 0.020(8)
C1_5 0.154(11) 0.138(8) 0.119(10) -0.005(7) 0.010(8) -0.015(7)
C_5 0.146(10) 0.131(8) 0.137(9) -0.017(7) 0.003(7) -0.033(6)
C3_5 0.144(10) 0.122(8) 0.131(10) -0.004(7) 0.006(7) -0.013(8)
N4_5 0.146(7) 0.120(6) 0.117(6) -0.009(5) 0.007(5) -0.005(5)
C4A_5 0.160(10) 0.121(7) 0.128(9) -0.009(6) 0.026(7) -0.009(6)
C5_5 0.152(10) 0.111(7) 0.127(9) -0.012(6) 0.009(7) -0.017(6)
C6_5 0.151(10) 0.118(8) 0.143(10) 0.031(8) 0.031(7) 0.001(7)
C7_5 0.139(9) 0.126(7) 0.139(9) 0.002(7) 0.016(6) 0.001(7)
C8_5 0.161(9) 0.127(7) 0.128(8) -0.009(7) 0.028(7) -0.023(6)
C8A_5 0.145(9) 0.127(7) 0.130(9) -0.010(7) 0.019(6) -0.017(6)
C1_6 0.206(13) 0.113(9) 0.140(11) 0.010(7) 0.001(7) -0.007(8)
C_6 0.205(12) 0.134(8) 0.150(10) 0.031(8) 0.012(8) 0.003(8)
C3_6 0.165(11) 0.128(8) 0.136(10) 0.023(8) 0.006(7) 0.007(8)
N4_6 0.143(8) 0.149(7) 0.128(8) 0.005(5) -0.007(5) -0.022(6)
C4A_6 0.122(9) 0.111(6) 0.167(11) 0.011(7) -0.002(6) -0.015(6)
C5_6 0.125(10) 0.154(10) 0.153(11) 0.013(8) -0.003(6) -0.018(8)
C6_6 0.147(11) 0.145(9) 0.166(12) 0.006(9) 0.032(8) -0.003(9)
C7_6 0.167(11) 0.146(8) 0.162(11) 0.004(8) -0.012(7) -0.012(8)
C8_6 0.171(12) 0.093(7) 0.187(13) 0.008(7) 0.002(7) -0.008(7)
C8A_6 0.156(10) 0.127(7) 0.139(10) 0.006(7) -0.018(6) -0.006(7)
C1_7 0.142(12) 0.202(12) 0.164(13) 0.048(9) 0.028(9) -0.024(10)
C_7 0.125(10) 0.187(11) 0.164(13) 0.039(8) 0.002(7) -0.044(9)
C3_7 0.133(10) 0.159(9) 0.161(11) 0.049(9) 0.010(8) -0.008(8)
N4_7 0.126(7) 0.170(8) 0.146(8) 0.032(6) 0.012(6) -0.023(6)
C4A_7 0.126(10) 0.176(9) 0.160(11) 0.036(8) 0.002(7) -0.012(8)
C5_7 0.127(10) 0.163(9) 0.147(11) 0.038(8) 0.008(8) -0.023(8)
C6_7 0.132(11) 0.187(12) 0.165(13) 0.040(9) 0.003(8) 0.006(10)
C7_7 0.140(11) 0.199(10) 0.177(11) 0.055(9) 0.015(8) -0.008(8)
C8_7 0.131(10) 0.201(11) 0.158(11) 0.043(9) 0.002(8) -0.011(9)
C8A_7 0.136(10) 0.201(11) 0.148(11) 0.043(8) 0.018(7) -0.024(9)
C1_8 0.184(14) 0.237(15) 0.169(13) -0.012(12) 0.024(9) -0.063(11)
C_8 0.237(15) 0.229(14) 0.204(14) -0.048(12) 0.082(12) -0.063(12)
C3_8 0.185(12) 0.209(12) 0.138(12) 0.008(10) 0.007(8) -0.021(11)
N4_8 0.193(10) 0.191(9) 0.122(8) 0.001(7) 0.009(6) -0.043(7)
C4A_8 0.184(12) 0.187(10) 0.144(12) -0.004(9) 0.010(8) -0.041(9)
C5_8 0.174(12) 0.178(11) 0.135(11) -0.008(9) -0.002(8) -0.041(9)
C6_8 0.211(14) 0.162(11) 0.131(11) -0.010(8) 0.022(10) -0.051(10)
C7_8 0.223(13) 0.168(10) 0.129(11) -0.008(8) 0.016(8) -0.049(10)
C8_8 0.239(16) 0.187(11) 0.182(13) -0.023(10) 0.055(10) -0.058(10)
C8A_8 0.202(14) 0.180(10) 0.156(12) -0.025(9) 0.020(8) -0.059(9)
C1_9 0.143(12) 0.159(11) 0.211(15) 0.010(10) -0.020(10) 0.035(9)
C_9 0.192(16) 0.154(10) 0.221(15) 0.013(11) -0.005(10) 0.023(9)
C3_9 0.190(15) 0.164(12) 0.196(17) 0.017(9) -0.023(10) -0.010(12)
N4_9 0.158(8) 0.161(8) 0.166(9) 0.032(7) -0.033(7) -0.021(7)
C4A_9 0.168(12) 0.139(9) 0.203(14) 0.025(8) 0.011(8) -0.003(8)
C5_9 0.208(15) 0.154(10) 0.160(13) 0.024(9) -0.009(10) -0.001(9)
C6_9 0.199(16) 0.132(10) 0.180(15) 0.021(10) -0.028(9) -0.002(10)
C7_9 0.190(14) 0.185(12) 0.174(15) 0.029(9) -0.036(9) -0.031(11)
C8_9 0.174(11) 0.189(12) 0.182(13) 0.018(9) -0.027(9) -0.047(10)
C8A_9 0.144(11) 0.155(9) 0.200(14) 0.017(9) -0.006(8) 0.009(8)
C1_10 0.120(12) 0.216(14) 0.237(16) -0.075(11) -0.001(9) 0.030(10)
C_10 0.153(12) 0.181(11) 0.181(12) -0.049(10) -0.003(9) 0.056(9)
C3_10 0.153(12) 0.161(10) 0.166(11) -0.024(8) 0.013(9) 0.047(8)
N4_10 0.146(8) 0.177(8) 0.179(9) -0.039(7) 0.010(7) 0.056(6)
C4A_10 0.147(11) 0.173(10) 0.169(12) -0.025(8) 0.009(8) 0.057(8)
C5_10 0.158(13) 0.234(15) 0.166(13) -0.039(10) 0.013(10) 0.071(11)
C6_10 0.156(13) 0.197(12) 0.159(12) -0.013(10) 0.014(9) 0.085(10)
C7_10 0.190(14) 0.218(15) 0.233(16) -0.009(12) 0.035(12) 0.064(10)
C8_10 0.161(11) 0.212(13) 0.226(15) -0.036(10) 0.021(10) 0.059(9)
C8A_10 0.137(11) 0.198(12) 0.186(12) -0.058(10) -0.012(8) 0.042(8)
C1_11 0.34(3) 0.174(15) 0.43(3) 0.056(16) 0.17(2) 0.071(14)
C_11 0.30(2) 0.157(11) 0.304(19) 0.060(13) 0.101(15) 0.045(12)
C3_11 0.165(12) 0.142(9) 0.170(12) 0.017(8) -0.006(8) 0.023(9)
N4_11 0.154(8) 0.133(7) 0.159(9) -0.009(6) -0.002(6) 0.028(6)
C4A_11 0.166(11) 0.125(8) 0.178(12) -0.013(8) 0.008(8) 0.041(7)
C5_11 0.167(13) 0.156(11) 0.188(13) -0.022(10) 0.011(9) 0.028(9)
C6_11 0.158(12) 0.158(10) 0.191(14) -0.016(10) 0.019(9) 0.022(10)
C7_11 0.280(17) 0.158(11) 0.255(17) 0.009(12) 0.085(13) 0.053(12)
C8_11 0.40(3) 0.129(11) 0.45(3) 0.042(14) 0.24(2) 0.094(14)
C8A_11 0.263(17) 0.130(9) 0.32(2) 0.023(12) 0.100(13) 0.050(10)
C1_12 0.180(13) 0.163(10) 0.192(15) -0.044(10) -0.039(10) 0.027(9)
C_12 0.207(14) 0.132(8) 0.157(13) -0.068(8) -0.035(8) 0.026(9)
C3_12 0.224(16) 0.155(11) 0.153(12) -0.061(10) -0.032(9) 0.022(10)
N4_12 0.156(7) 0.132(7) 0.145(7) -0.032(6) -0.012(6) -0.004(6)
C4A_12 0.187(12) 0.126(8) 0.161(12) -0.043(7) 0.002(7) -0.008(8)
C5_12 0.174(12) 0.115(8) 0.147(11) -0.029(7) 0.002(8) 0.004(7)
C6_12 0.153(11) 0.126(8) 0.166(12) -0.018(8) 0.019(7) 0.014(9)
C7_12 0.155(10) 0.144(8) 0.145(10) -0.009(8) 0.009(7) 0.004(7)
C8_12 0.167(10) 0.151(8) 0.161(10) -0.027(8) 0.025(8) 0.009(8)
C8A_12 0.139(10) 0.128(8) 0.147(11) -0.020(7) -0.014(6) 0.015(7)
C1_13 0.264(18) 0.111(12) 0.191(17) 0.017(9) -0.085(9) -0.042(10)
C_13 0.31(2) 0.127(9) 0.194(16) 0.042(11) -0.050(10) -0.023(11)
C3_13 0.193(13) 0.134(9) 0.235(16) 0.037(10) -0.033(10) -0.031(10)
N4_13 0.192(11) 0.130(8) 0.192(11) 0.021(7) -0.032(7) -0.004(7)
C4A_13 0.211(14) 0.113(8) 0.173(12) 0.009(8) -0.048(7) -0.006(8)
C5_13 0.194(14) 0.121(11) 0.218(16) 0.017(10) -0.027(8) -0.017(9)
C6_13 0.234(16) 0.113(8) 0.178(14) -0.002(10) -0.034(9) 0.005(10)
C7_13 0.224(13) 0.111(8) 0.240(15) 0.004(9) -0.059(9) -0.006(9)
C8_13 0.250(17) 0.102(9) 0.199(15) -0.002(8) -0.072(9) -0.013(9)
C8A_13 0.300(19) 0.101(8) 0.177(14) 0.009(9) -0.055(9) -0.009(10)
C1_14 0.213(17) 0.172(12) 0.29(2) 0.051(15) -0.049(16) -0.031(11)
C_14 0.30(2) 0.181(12) 0.33(2) 0.047(17) 0.03(2) -0.019(13)
C3_14 0.33(2) 0.139(10) 0.31(2) -0.034(14) 0.02(2) -0.048(11)
N4_14 0.251(11) 0.126(7) 0.225(10) -0.008(8) -0.020(9) -0.017(7)
C4A_14 0.185(13) 0.151(8) 0.246(16) -0.001(11) -0.026(12) -0.015(8)
C5_14 0.238(17) 0.123(9) 0.248(16) -0.006(11) -0.004(15) -0.029(9)
C6_14 0.211(14) 0.142(9) 0.186(13) 0.008(10) -0.024(12) -0.007(11)
C7_14 0.216(14) 0.163(11) 0.203(14) -0.010(10) -0.012(13) -0.029(9)
C8_14 0.172(11) 0.177(10) 0.203(12) 0.019(12) -0.008(10) -0.007(8)
C8A_14 0.207(14) 0.158(9) 0.203(13) 0.011(11) -0.003(12) -0.022(9)
C1_15 0.39(3) 0.32(2) 0.20(2) 0.050(15) 0.02(2) 0.176(17)
C_15 0.162(13) 0.37(2) 0.21(2) -0.005(13) 0.015(11) 0.116(13)
C3_15 0.142(16) 0.40(2) 0.220(19) 0.016(17) 0.008(12) 0.127(13)
N4_15 0.146(10) 0.342(17) 0.145(9) -0.015(9) -0.002(8) 0.147(10)
C4A_15 0.24(2) 0.38(2) 0.194(18) -0.044(14) 0.001(14) 0.190(13)
C5_15 0.23(2) 0.35(2) 0.26(2) -0.095(17) -0.008(17) 0.193(13)
C6_15 0.35(3) 0.36(3) 0.22(2) -0.08(2) -0.039(18) 0.248(18)
C7_15 0.38(3) 0.33(2) 0.25(2) -0.09(2) -0.02(2) 0.242(18)
C8_15 0.40(3) 0.42(3) 0.192(19) -0.11(2) -0.012(19) 0.20(2)
C8A_15 0.33(3) 0.34(3) 0.193(19) -0.061(18) 0.044(16) 0.179(15)
C1_16 0.55(4) 0.21(3) 0.74(7) -0.17(4) 0.04(4) 0.11(2)
C_16 0.57(4) 0.21(2) 0.69(6) -0.17(3) 0.08(4) 0.12(2)
C3_16 0.47(3) 0.181(15) 0.39(3) -0.091(18) 0.10(3) 0.142(16)
N4_16 0.39(2) 0.203(13) 0.278(15) -0.050(13) 0.055(18) 0.119(12)
C4A_16 0.40(3) 0.171(16) 0.45(4) -0.08(2) 0.05(3) 0.066(14)
C5_16 0.32(2) 0.149(15) 0.30(2) -0.046(15) -0.018(19) 0.039(12)
C6_16 0.33(2) 0.165(15) 0.50(4) -0.08(2) 0.02(2) 0.023(15)
C7_16 0.53(3) 0.093(11) 0.57(4) -0.070(17) 0.06(3) 0.022(15)
C8_16 0.55(4) 0.145(18) 0.72(6) -0.15(3) 0.07(4) 0.03(2)
C8A_16 0.49(3) 0.187(18) 0.44(3) -0.13(2) -0.07(3) 0.071(17)
C1_17 0.273(16) 0.238(15) 0.209(14) -0.005(18) 0.009(14) -0.102(12)
C2_17 0.245(15) 0.194(12) 0.180(12) 0.004(11) 0.037(13) -0.043(11)
C3_17 0.240(17) 0.38(2) 0.168(13) 0.003(15) 0.075(16) -0.127(15)
C4_17 0.155(13) 0.42(2) 0.46(3) -0.09(3) 0.159(17) -0.145(13)
C5_17 0.248(15) 0.412(19) 0.34(2) 0.172(19) -0.034(17) -0.215(14)
C6_17 0.294(18) 0.172(12) 0.295(19) -0.023(15) 0.081(19) -0.121(12)
C1_18 0.193(15) 0.31(2) 0.33(2) -0.128(18) 0.010(15) 0.051(13)
C2_18 0.242(16) 0.239(16) 0.33(3) -0.098(15) 0.081(19) 0.009(14)
C3_18 0.237(16) 0.263(18) 0.252(17) -0.054(16) 0.064(17) -0.023(14)
C4_18 0.144(11) 0.217(16) 0.26(2) 0.050(13) 0.040(11) 0.005(10)
C5_18 0.216(14) 0.209(15) 0.27(2) 0.002(12) 0.083(16) 0.018(13)
C6_18 0.223(14) 0.242(16) 0.255(17) -0.079(13) 0.065(14) -0.001(14)
C1_19 0.563(15) 0.596(16) 0.436(11) -0.015(10) -0.003(10) 0.110(10)
C2_19 0.563(15) 0.596(16) 0.436(11) -0.015(10) -0.003(10) 0.110(10)
C3_19 0.563(15) 0.596(16) 0.436(11) -0.015(10) -0.003(10) 0.110(10)
C4_19 0.563(15) 0.596(16) 0.436(11) -0.015(10) -0.003(10) 0.110(10)
C5_19 0.563(15) 0.596(16) 0.436(11) -0.015(10) -0.003(10) 0.110(10)
C6_19 0.563(15) 0.596(16) 0.436(11) -0.015(10) -0.003(10) 0.110(10)
C1_20 0.22(2) 0.221(15) 0.229(19) 0.030(14) -0.055(13) 0.011(12)
C2_20 0.184(14) 0.220(17) 0.30(2) 0.060(18) -0.014(13) 0.032(14)
C3_20 0.43(3) 0.198(16) 0.25(3) 0.054(14) -0.075(19) 0.069(18)
C4_20 0.47(4) 0.38(3) 0.19(2) 0.02(2) -0.08(2) 0.20(2)
C5_20 0.36(3) 0.45(4) 0.35(3) 0.18(3) 0.05(3) 0.26(3)
C6_20 0.154(17) 0.35(2) 0.30(3) 0.14(2) -0.047(13) -0.002(16)

loop_
_atom_type_symbol
_atom_type_description
_atom_type_scat_dispersion_real
_atom_type_scat_dispersion_imag
_atom_type_scat_source
C C 0.0181 0.0091 'International Tables Vol C Tables 4.2.6.8 and 6.1.1.4'
H H 0.0000 0.0000 'International Tables Vol C Tables 4.2.6.8 and 6.1.1.4'
Cl Cl 0.3639 0.7018 'International Tables Vol C Tables 4.2.6.8 and 6.1.1.4'
F F 0.0727 0.0534 'International Tables Vol C Tables 4.2.6.8 and 6.1.1.4'
N N 0.0311 0.0180 'International Tables Vol C Tables 4.2.6.8 and 6.1.1.4'
O O 0.0492 0.0322 'International Tables Vol C Tables 4.2.6.8 and 6.1.1.4'

loop_
_geom_angle_atom_site_label_1
_geom_angle_atom_site_label_2
_geom_angle_atom_site_label_3
_geom_angle
_geom_angle_site_symmetry_1
_geom_angle_site_symmetry_3
_geom_angle_publ_flag
C1_5 O006 C04I 119.8(10) . . ?
C1_6 O00D C046 120.5(11) . . ?
C01N N00H H00H 114.5 . . ?
C01N N00H C6_5 130.9(11) . . ?
C6_5 N00H H00H 114.5 . . ?
C1_7 O00I C059 119.6(12) . . ?
C01X N00J H00J 116.1 . . ?
C01X N00J C6_4 127.8(12) . . ?
C6_4 N00J H00J 116.1 . . ?
C1_12 O00L C05L 117.6(13) . . ?
C019 N00N H00N 118.3 . . ?
C019 N00N C6_13 123.4(17) . . ?
C6_13 N00N H00N 118.3 . . ?
C02V N00O H00O 115.4 . . ?
C02V N00O C6_1 129.2(12) . . ?
C6_1 N00O H00O 115.4 . . ?
C029 N00W H00W 114.5 . . ?
C6_6 N00W H00W 114.5 . . ?
C6_6 N00W C029 131.1(13) . . ?
C01K N00Z H00Z 118.0 . . ?
C6_8 N00Z H00Z 118.0 . . ?
C6_8 N00Z C01K 123.9(15) . . ?
C1_2 O013 C04T 113(2) . . ?
C1_13 O016 C03X 111.4(11) . . ?
C02F N018 C6_7 122.9(16) . . ?
N00N C019 C3_12 110.7(19) . . ?
O01B C019 N00N 133(2) . . ?
O01B C019 C3_12 117(2) . . ?
C1_1 O01J C070 123.6(15) . . ?
N00Z C01K C3_1 118.3(15) . . ?
O010 C01K N00Z 126.7(18) . . ?
O010 C01K C3_1 115.0(19) . . ?
N00H C01N C3_6 112.8(14) . . ?
O00R C01N N00H 127.0(14) . . ?
O00R C01N C3_6 120.0(14) . . ?
C01Y N01O H01O 118.0 . . ?
C6_11 N01O H01O 118.0 . . ?
C6_11 N01O C01Y 124.0(15) . . ?
C10 N01S H01S 118.5 . . ?
C10 N01S C6_14 123.0(17) . . ?
C6_14 N01S H01S 118.5 . . ?
O00F C01X N00J 124.9(15) . . ?
O00F C01X C3_5 126.4(16) . . ?
N00J C01X C3_5 108.5(14) . . ?
O00G C01Y N01O 123.1(16) . . ?
O00G C01Y C3_10 119.1(19) . . ?
N01O C01Y C3_10 117.4(18) . . ?
C1_9 O024 C064 117.9(15) . . ?
C02Z N026 H026 118.3 . . ?
C6_9 N026 H026 118.3 . . ?
C6_9 N026 C02Z 123.4(15) . . ?
O00Q C029 N00W 122.5(15) . . ?
O00Q C029 C3_7 115.6(16) . . ?
N00W C029 C3_7 121.9(13) . . ?
C1_4 O02A C06T 114.0(14) . . ?
N018 C02F O01T 132.8(19) . . ?
N018 C02F C3_8 111(2) . . ?
O01T C02F C3_8 116(2) . . ?
C1_10 O02J C05Z 127.2(13) . . ?
O00M C02V N00O 126.3(17) . . ?
O00M C02V C3_2 124.7(17) . . ?
N00O C02V C3_2 108.7(17) . . ?
O015 C02Z N026 134(2) . . ?
O015 C02Z C3_13 118(2) . . ?
N026 C02Z C3_13 107.1(19) . . ?
C7 N03P H03P 114.7 . . ?
C6_12 N03P H03P 114.7 . . ?
C6_12 N03P C7 130.5(13) . . ?
C37 N03S H03S 114.3 . . ?
C6_2 N03S H03S 114.2 . . ?
C6_2 N03S C37 131.5(16) . . ?
O016 C03X H03A 111.2 . . ?
O016 C03X H03B 111.2 . . ?
O016 C03X C06B 102.7(14) . . ?
H03A C03X H03B 109.1 . . ?
C06B C03X H03A 111.2 . . ?
C06B C03X H03B 111.2 . . ?
O00D C046 H04A 110.4 . . ?
O00D C046 H04B 110.5 . . ?
O00D C046 C05U 106.4(13) . . ?
H04A C046 H04B 108.6 . . ?
C05U C046 H04A 110.4 . . ?
C05U C046 H04B 110.5 . . ?
O006 C04I H04C 110.3 . . ?
O006 C04I H04D 110.3 . . ?
O006 C04I C04M 107.0(10) . . ?
H04C C04I H04D 108.6 . . ?
C04M C04I H04C 110.3 . . ?
C04M C04I H04D 110.3 . . ?
C04I C04M H04M 114.7 . . ?
C04I C04M C06J 100.3(14) . . ?
C04I C04M C07K 102.1(11) . . ?
C06J C04M H04M 114.7 . . ?
C07K C04M H04M 114.8 . . ?
C07K C04M C06J 108.5(12) . . ?
O013 C04T H04E 106.7 . . ?
O013 C04T H04F 106.7 . . ?
O013 C04T C06P 122(2) . . ?
H04E C04T H04F 106.6 . . ?
C06P C04T H04E 106.7 . . ?
C06P C04T H04F 106.7 . . ?
C13 N053 H053 121.9 . . ?
C13 N053 C6_15 116.3(18) . . ?
C6_15 N053 H053 121.9 . . ?
O00I C059 H05A 110.5 . . ?
O00I C059 H05B 110.5 . . ?
O00I C059 C076 106.2(15) . . ?
H05A C059 H05B 108.7 . . ?
C076 C059 H05A 110.5 . . ?
C076 C059 H05B 110.5 . . ?
C05S N05J C6_3 126.7(18) . . ?
O00L C05L H05C 110.3 . . ?
O00L C05L H05D 110.3 . . ?
O00L C05L C06G 107.1(13) . . ?
H05C C05L H05D 108.6 . . ?
C06G C05L H05C 110.3 . . ?
C06G C05L H05D 110.3 . . ?
N05J C05S C3_4 115.7(19) . . ?
O05R C05S N05J 128(2) . . ?
O05R C05S C3_4 115(2) . . ?
C046 C05U H05U 107.1 . . ?
C046 C05U C06S 110.2(15) . . ?
C046 C05U C07P 113.0(15) . . ?
C06S C05U H05U 107.1 . . ?
C06S C05U C07P 111.8(15) . . ?
C07P C05U H05U 107.1 . . ?
N060 C05W C3_14 116.4(16) . . ?
O067 C05W N060 120.9(18) . . ?
O067 C05W C3_14 122.6(18) . . ?
O02J C05Z H05E 109.3 . . ?
O02J C05Z H05F 109.3 . . ?
H05E C05Z H05F 107.9 . . ?
C072 C05Z O02J 111.8(14) . . ?
C072 C05Z H05E 109.3 . . ?
C072 C05Z H05F 109.3 . . ?
C05W N060 H060 115.1 . . ?
C05W N060 C6_16 129.9(15) . . ?
C6_16 N060 H060 115.1 . . ?
O024 C064 H06L 111.8 . . ?
O024 C064 H06M 111.8 . . ?
O024 C064 C06W 100.0(15) . . ?
H06L C064 H06M 109.5 . . ?
C06W C064 H06L 111.8 . . ?
C06W C064 H06M 111.8 . . ?
C03X C06B H06N 109.5 . . ?
C03X C06B C079 114.3(15) . . ?
C03X C06B C07N 110.0(15) . . ?
C079 C06B H06N 109.6 . . ?
C079 C06B C07N 103.7(14) . . ?
C07N C06B H06N 109.5 . . ?
C05L C06G H06O 112.1 . . ?
C05L C06G C07A 103.4(16) . . ?
C05L C06G C36 96.4(14) . . ?
C07A C06G H06O 112.1 . . ?
C07A C06G C36 119(2) . . ?
C36 C06G H06O 112.1 . . ?
C04M C06J H06A 109.5 . . ?
C04M C06J H06B 109.5 . . ?
C04M C06J H06C 109.5 . . ?
H06A C06J H06B 109.5 . . ?
H06A C06J H06C 109.5 . . ?
H06B C06J H06C 109.5 . . ?
C04T C06P H06P 104.2 . . ?
C04T C06P C06U 123.0(17) . . ?
C04T C06P C07B 114.4(16) . . ?
C06U C06P H06P 104.2 . . ?
C07B C06P H06P 104.2 . . ?
C07B C06P C06U 104.8(13) . . ?
C05U C06S H06D 109.5 . . ?
C05U C06S H06E 109.5 . . ?
C05U C06S H06F 109.5 . . ?
H06D C06S H06E 109.5 . . ?
H06D C06S H06F 109.5 . . ?
H06E C06S H06F 109.5 . . ?
O02A C06T H06G 111.6 . . ?
O02A C06T H06H 111.6 . . ?
H06G C06T H06H 109.4 . . ?
C07E C06T O02A 101.0(15) . . ?
C07E C06T H06G 111.6 . . ?
C07E C06T H06H 111.6 . . ?
C06P C06U H06I 109.5 . . ?
C06P C06U H06J 109.5 . . ?
C06P C06U H06K 109.5 . . ?
H06I C06U H06J 109.5 . . ?
H06I C06U H06K 109.5 . . ?
H06J C06U H06K 109.5 . . ?
C064 C06W H06W 109.8 . . ?
C064 C06W C087 114.9(19) . . ?
C087 C06W H06W 109.8 . . ?
C090 C06W C064 93.2(19) . . ?
C090 C06W H06W 109.8 . . ?
C090 C06W C087 118(2) . . ?
O01J C070 H07A 109.3 . . ?
O01J C070 H07B 109.3 . . ?
O01J C070 C8 111.7(15) . . ?
H07A C070 H07B 108.0 . . ?
C8 C070 H07A 109.3 . . ?
C8 C070 H07B 109.3 . . ?
C05Z C072 H072 107.0 . . ?
C05Z C072 C24 104(2) . . ?
C05Z C072 C81 92.3(17) . . ?
C24 C072 H072 107.0 . . ?
C81 C072 H072 107.0 . . ?
C81 C072 C24 136(3) . . ?
C059 C076 H076 114.7 . . ?
C08F C076 C059 105(2) . . ?
C08F C076 H076 114.7 . . ?
C08I C076 C059 104.2(16) . . ?
C08I C076 H076 114.7 . . ?
C08I C076 C08F 102.5(18) . . ?
C06B C079 H07U 109.5 . . ?
C06B C079 H07V 109.5 . . ?
C06B C079 H07W 109.5 . . ?
H07U C079 H07V 109.5 . . ?
H07U C079 H07W 109.5 . . ?
H07V C079 H07W 109.5 . . ?
C06G C07A H07X 109.5 . . ?
C06G C07A H07Y 109.5 . . ?
C06G C07A H 109.5 . . ?
H07X C07A H07Y 109.5 . . ?
H07X C07A H 109.5 . . ?
H07Y C07A H 109.5 . . ?
C06P C07B H07C 109.5 . . ?
C06P C07B H07D 109.5 . . ?
C06P C07B H07E 109.5 . . ?
H07C C07B H07D 109.5 . . ?
H07C C07B H07E 109.5 . . ?
H07D C07B H07E 109.5 . . ?
C06T C07E H07F 110.0 . . ?
C06T C07E C07O 104.7(18) . . ?
C06T C07E C07V 116.2(17) . . ?
C07O C07E H07F 110.0 . . ?
C07O C07E C07V 105.5(16) . . ?
C07V C07E H07F 110.0 . . ?
H07G C07G H07H 106.8 . . ?
O65 C07G H07G 107.2 . . ?
O65 C07G H07H 107.2 . . ?
C168 C07G H07G 107.2 . . ?
C168 C07G H07H 107.2 . . ?
C168 C07G O65 121(2) . . ?
C04M C07K H07I 109.5 . . ?
C04M C07K H07J 109.5 . . ?
C04M C07K H07K 109.5 . . ?
H07I C07K H07J 109.5 . . ?
H07I C07K H07K 109.5 . . ?
H07J C07K H07K 109.5 . . ?
C06B C07N H07Z 109.5 . . ?
C06B C07N HA 109.5 . . ?
C06B C07N HB 109.5 . . ?
H07Z C07N HA 109.5 . . ?
H07Z C07N HB 109.5 . . ?
HA C07N HB 109.5 . . ?
C07E C07O H07L 109.5 . . ?
C07E C07O H07M 109.5 . . ?
C07E C07O H07N 109.5 . . ?
H07L C07O H07M 109.5 . . ?
H07L C07O H07N 109.5 . . ?
H07M C07O H07N 109.5 . . ?
C05U C07P H07O 109.5 . . ?
C05U C07P H07P 109.5 . . ?
C05U C07P H07Q 109.5 . . ?
H07O C07P H07P 109.5 . . ?
H07O C07P H07Q 109.5 . . ?
H07P C07P H07Q 109.5 . . ?
C07E C07V H07R 109.5 . . ?
C07E C07V H07S 109.5 . . ?
C07E C07V H07T 109.5 . . ?
H07R C07V H07S 109.5 . . ?
H07R C07V H07T 109.5 . . ?
H07S C07V H07T 109.5 . . ?
H08A C080 H08B 109.5 . . ?
H08A C080 H08C 109.5 . . ?
H08B C080 H08C 109.5 . . ?
C8 C080 H08A 109.5 . . ?
C8 C080 H08B 109.5 . . ?
C8 C080 H08C 109.4 . . ?
C06W C087 H08J 109.5 . . ?
C06W C087 H08K 109.5 . . ?
C06W C087 H08L 109.5 . . ?
H08J C087 H08K 109.5 . . ?
H08J C087 H08L 109.5 . . ?
H08K C087 H08L 109.5 . . ?
C1_14 O08A C58 116(2) . . ?
C076 C08F H08D 109.5 . . ?
C076 C08F H08E 109.5 . . ?
C076 C08F H08F 109.5 . . ?
H08D C08F H08E 109.5 . . ?
H08D C08F H08F 109.5 . . ?
H08E C08F H08F 109.5 . . ?
C076 C08I H08G 109.5 . . ?
C076 C08I H08H 109.5 . . ?
C076 C08I H08I 109.5 . . ?
H08G C08I H08H 109.5 . . ?
H08G C08I H08I 109.5 . . ?
H08H C08I H08I 109.5 . . ?
H08M C08R H08N 109.5 . . ?
H08M C08R H08O 109.5 . . ?
H08N C08R H08O 109.5 . . ?
C92 C08R H08M 109.5 . . ?
C92 C08R H08N 109.5 . . ?
C92 C08R H08O 109.5 . . ?
C06W C090 H09A 109.5 . . ?
C06W C090 H09B 109.5 . . ?
C06W C090 H09C 109.5 . . ?
H09A C090 H09B 109.5 . . ?
H09A C090 H09C 109.5 . . ?
H09B C090 H09C 109.5 . . ?
C1 N6 H6 118.2 . . ?
C6_10 N6 H6 118.2 . . ?
C6_10 N6 C1 123.6(15) . . ?
O01R C7 N03P 126.0(18) . . ?
O01R C7 C3_11 123(2) . . ?
N03P C7 C3_11 111.4(17) . . ?
N01S C10 C3_9 118(2) . . ?
O01V C10 N01S 126(2) . . ?
O01V C10 C3_9 115(2) . . ?
O04U C37 N03S 124(2) . . ?
O04U C37 C3_3 121.0(19) . . ?
C3_3 C37 N03S 113.5(18) . . ?
C08R C92 H92 119.3 . . ?
C08R C92 C51 98(3) . . ?
C08R C92 C58 95(2) . . ?
C51 C92 H92 119.3 . . ?
C51 C92 C58 102(3) . . ?
C58 C92 H92 119.3 . . ?
O048 C1 N6 132(2) . . ?
O048 C1 C3_15 121(2) . . ?
N6 C1 C3_15 107.0(19) . . ?
C072 C24 H24A 109.5 . . ?
C072 C24 H24B 109.5 . . ?
C072 C24 H24C 109.5 . . ?
H24A C24 H24B 109.5 . . ?
H24A C24 H24C 109.5 . . ?
H24B C24 H24C 109.5 . . ?
C06G C36 H36A 109.5 . . ?
C06G C36 H36B 109.5 . . ?
C06G C36 H36C 109.5 . . ?
H36A C36 H36B 109.5 . . ?
H36A C36 H36C 109.5 . . ?
H36B C36 H36C 109.5 . . ?
C072 C81 H81A 109.5 . . ?
C072 C81 H81B 109.5 . . ?
C072 C81 H81C 109.5 . . ?
H81A C81 H81B 109.5 . . ?
H81A C81 H81C 109.5 . . ?
H81B C81 H81C 109.5 . . ?
C070 C8 H8 107.2 . . ?
C080 C8 C070 106.8(17) . . ?
C080 C8 H8 107.2 . . ?
C080 C8 C44 120(2) . . ?
C44 C8 C070 108(2) . . ?
C44 C8 H8 107.2 . . ?
C8 C44 H44A 109.6 . . ?
C8 C44 H44B 109.7 . . ?
C8 C44 H44C 109.6 . . ?
H44A C44 H44B 109.3 . . ?
H44A C44 H44C 109.3 . . ?
H44B C44 H44C 109.3 . . ?
C92 C51 H51A 109.5 . . ?
C92 C51 H51B 109.5 . . ?
C92 C51 H51C 109.5 . . ?
H51A C51 H51B 109.5 . . ?
H51A C51 H51C 109.5 . . ?
H51B C51 H51C 109.5 . . ?
O08A C58 C92 100(3) . . ?
O08A C58 H58A 111.7 . . ?
O08A C58 H58B 111.7 . . ?
C92 C58 H58A 111.7 . . ?
C92 C58 H58B 111.7 . . ?
H58A C58 H58B 109.5 . . ?
C1_3 O65 C07G 114.1(18) . . ?
O141 C13 N053 121(2) . . ?
O141 C13 C3_16 125(3) . . ?
C3_16 C13 N053 103.3(19) . . ?
C07G C168 H168 97.9 . . ?
C07G C168 C60 137(3) . . ?
C07G C168 C2 102(3) . . ?
C60 C168 H168 97.9 . . ?
C2 C168 H168 97.8 . . ?
C2 C168 C60 115(3) . . ?
C168 C60 H60A 109.4 . . ?
C168 C60 H60B 109.5 . . ?
C168 C60 H60C 109.5 . . ?
H60A C60 H60B 109.5 . . ?
H60A C60 H60C 109.5 . . ?
H60B C60 H60C 109.5 . . ?
C168 C2 H2A 113.6 . . ?
C168 C2 H2B 113.6 . . ?
C168 C2 H2C 113.4 . . ?
H2A C2 H2B 105.1 . . ?
H2A C2 H2C 105.2 . . ?
H2B C2 H2C 105.1 . . ?
O01J C1_1 C_1 125.2(14) . . ?
O01J C1_1 C8A_1 119.1(14) . . ?
C_1 C1_1 C8A_1 115.5(14) . . ?
C1_1 C_1 H_1 117.2 . . ?
C1_1 C_1 C3_1 125.5(14) . . ?
C3_1 C_1 H_1 117.2 . . ?
C_1 C3_1 C01K 128.8(14) . . ?
N4_1 C3_1 C01K 111.2(13) . . ?
N4_1 C3_1 C_1 119.9(12) . . ?
C3_1 N4_1 C4A_1 115.8(10) . . ?
N4_1 C4A_1 C5_1 117.5(10) . . ?
N4_1 C4A_1 C8A_1 122.0(9) . . ?
C5_1 C4A_1 C8A_1 120.5(10) . . ?
F005 C5_1 C4A_1 120.8(10) . . ?
F005 C5_1 C6_1 118.6(10) . . ?
C6_1 C5_1 C4A_1 120.6(11) . . ?
C5_1 C6_1 N00O 117.5(11) . . ?
C5_1 C6_1 C7_1 120.1(11) . . ?
C7_1 C6_1 N00O 122.4(11) . . ?
C6_1 C7_1 H7_1 120.4 . . ?
C8_1 C7_1 C6_1 119.2(10) . . ?
C8_1 C7_1 H7_1 120.4 . . ?
C7_1 C8_1 H8_1 119.1 . . ?
C8A_1 C8_1 C7_1 121.7(10) . . ?
C8A_1 C8_1 H8_1 119.1 . . ?
C4A_1 C8A_1 C1_1 121.0(11) . . ?
C8_1 C8A_1 C1_1 120.8(11) . . ?
C8_1 C8A_1 C4A_1 117.8(10) . . ?
O013 C1_2 C_2 125.6(14) . . ?
O013 C1_2 C8A_2 113.4(14) . . ?
C_2 C1_2 C8A_2 121.0(13) . . ?
C1_2 C_2 H_2 121.1 . . ?
C1_2 C_2 C3_2 117.7(13) . . ?
C3_2 C_2 H_2 121.1 . . ?
C_2 C3_2 C02V 120.9(14) . . ?
N4_2 C3_2 C02V 117.1(14) . . ?
N4_2 C3_2 C_2 121.9(12) . . ?
C4A_2 N4_2 C3_2 118.4(10) . . ?
N4_2 C4A_2 C5_2 118.8(11) . . ?
N4_2 C4A_2 C8A_2 121.9(9) . . ?
C5_2 C4A_2 C8A_2 119.3(10) . . ?
F00C C5_2 C4A_2 118.6(11) . . ?
F00C C5_2 C6_2 119.4(12) . . ?
C6_2 C5_2 C4A_2 122.0(12) . . ?
N03S C6_2 C5_2 116.6(13) . . ?
N03S C6_2 C7_2 124.2(13) . . ?
C5_2 C6_2 C7_2 119.1(12) . . ?
C6_2 C7_2 H7_2 120.8 . . ?
C8_2 C7_2 C6_2 118.3(12) . . ?
C8_2 C7_2 H7_2 120.8 . . ?
C7_2 C8_2 H8_2 118.2 . . ?
C7_2 C8_2 C8A_2 123.5(12) . . ?
C8A_2 C8_2 H8_2 118.2 . . ?
C1_2 C8A_2 C4A_2 118.6(11) . . ?
C1_2 C8A_2 C8_2 123.4(12) . . ?
C4A_2 C8A_2 C8_2 117.5(10) . . ?
C_3 C1_3 O65 123.2(19) . . ?
C_3 C1_3 C8A_3 123.6(16) . . ?
C8A_3 C1_3 O65 107.6(16) . . ?
C1_3 C_3 H_3 120.9 . . ?
C1_3 C_3 C3_3 118.3(17) . . ?
C3_3 C_3 H_3 120.9 . . ?
C_3 C3_3 C37 123.5(17) . . ?
N4_3 C3_3 C37 116.3(15) . . ?
N4_3 C3_3 C_3 117.1(14) . . ?
C3_3 N4_3 C4A_3 122.4(13) . . ?
N4_3 C4A_3 C5_3 120.8(11) . . ?
N4_3 C4A_3 C8A_3 120.2(10) . . ?
C8A_3 C4A_3 C5_3 118.4(11) . . ?
F02K C5_3 C4A_3 119.1(12) . . ?
F02K C5_3 C6_3 118.4(12) . . ?
C6_3 C5_3 C4A_3 120.8(12) . . ?
N05J C6_3 C7_3 125.2(15) . . ?
C5_3 C6_3 N05J 115.0(14) . . ?
C5_3 C6_3 C7_3 119.5(12) . . ?
C6_3 C7_3 H7_3 120.2 . . ?
C8_3 C7_3 C6_3 119.7(12) . . ?
C8_3 C7_3 H7_3 120.2 . . ?
C7_3 C8_3 H8_3 120.2 . . ?
C7_3 C8_3 C8A_3 119.6(12) . . ?
C8A_3 C8_3 H8_3 120.2 . . ?
C4A_3 C8A_3 C1_3 115.6(12) . . ?
C4A_3 C8A_3 C8_3 119.7(11) . . ?
C8_3 C8A_3 C1_3 123.2(13) . . ?
O02A C1_4 C_4 126.1(14) . . ?
O02A C1_4 C8A_4 117.6(14) . . ?
C_4 C1_4 C8A_4 116.3(13) . . ?
C1_4 C_4 H_4 117.4 . . ?
C1_4 C_4 C3_4 125.2(15) . . ?
C3_4 C_4 H_4 117.4 . . ?
C_4 C3_4 C05S 130.8(16) . . ?
N4_4 C3_4 C05S 111.3(16) . . ?
N4_4 C3_4 C_4 117.8(14) . . ?
C3_4 N4_4 C4A_4 119.0(11) . . ?
N4_4 C4A_4 C8A_4 120.9(10) . . ?
C5_4 C4A_4 N4_4 119.1(10) . . ?
C5_4 C4A_4 C8A_4 119.6(10) . . ?
F00E C5_4 C4A_4 116.3(10) . . ?
F00E C5_4 C6_4 122.7(11) . . ?
C4A_4 C5_4 C6_4 121.0(11) . . ?
C5_4 C6_4 N00J 117.9(11) . . ?
C5_4 C6_4 C7_4 119.8(11) . . ?
C7_4 C6_4 N00J 122.2(11) . . ?
C6_4 C7_4 H7_4 120.1 . . ?
C8_4 C7_4 C6_4 119.8(11) . . ?
C8_4 C7_4 H7_4 120.1 . . ?
C7_4 C8_4 H8_4 119.7 . . ?
C7_4 C8_4 C8A_4 120.6(10) . . ?
C8A_4 C8_4 H8_4 119.7 . . ?
C1_4 C8A_4 C4A_4 119.9(11) . . ?
C8_4 C8A_4 C1_4 121.0(11) . . ?
C8_4 C8A_4 C4A_4 118.8(10) . . ?
O006 C1_5 C_5 124.3(10) . . ?
O006 C1_5 C8A_5 118.1(10) . . ?
C_5 C1_5 C8A_5 117.5(11) . . ?
C1_5 C_5 H_5 119.1 . . ?
C1_5 C_5 C3_5 121.8(11) . . ?
C3_5 C_5 H_5 119.1 . . ?
C_5 C3_5 C01X 119.3(11) . . ?
N4_5 C3_5 C01X 118.0(12) . . ?
N4_5 C3_5 C_5 122.5(10) . . ?
C3_5 N4_5 C4A_5 116.1(8) . . ?
C5_5 C4A_5 N4_5 117.9(9) . . ?
C8A_5 C4A_5 N4_5 122.2(8) . . ?
C8A_5 C4A_5 C5_5 119.9(9) . . ?
F001 C5_5 C4A_5 118.8(9) . . ?
F001 C5_5 C6_5 120.2(9) . . ?
C6_5 C5_5 C4A_5 120.2(10) . . ?
C5_5 C6_5 N00H 115.8(10) . . ?
C5_5 C6_5 C7_5 120.4(9) . . ?
C7_5 C6_5 N00H 123.6(9) . . ?
C6_5 C7_5 H7_5 120.2 . . ?
C8_5 C7_5 C6_5 119.6(9) . . ?
C8_5 C7_5 H7_5 120.2 . . ?
C7_5 C8_5 H8_5 119.1 . . ?
C7_5 C8_5 C8A_5 121.7(9) . . ?
C8A_5 C8_5 H8_5 119.1 . . ?
C4A_5 C8A_5 C1_5 119.9(9) . . ?
C4A_5 C8A_5 C8_5 117.9(8) . . ?
C8_5 C8A_5 C1_5 122.3(9) . . ?
O00D C1_6 C_6 123.8(11) . . ?
O00D C1_6 C8A_6 117.0(11) . . ?
C_6 C1_6 C8A_6 119.1(11) . . ?
C1_6 C_6 H_6 119.7 . . ?
C1_6 C_6 C3_6 120.6(11) . . ?
C3_6 C_6 H_6 119.7 . . ?
C_6 C3_6 C01N 123.8(12) . . ?
N4_6 C3_6 C01N 113.6(11) . . ?
N4_6 C3_6 C_6 122.6(11) . . ?
C3_6 N4_6 C4A_6 117.4(9) . . ?
N4_6 C4A_6 C8A_6 120.5(9) . . ?
C5_6 C4A_6 N4_6 118.6(9) . . ?
C5_6 C4A_6 C8A_6 120.9(9) . . ?
F002 C5_6 C4A_6 119.1(10) . . ?
F002 C5_6 C6_6 120.3(10) . . ?
C6_6 C5_6 C4A_6 120.6(11) . . ?
N00W C6_6 C5_6 114.3(11) . . ?
N00W C6_6 C7_6 126.7(12) . . ?
C5_6 C6_6 C7_6 119.0(10) . . ?
C6_6 C7_6 H7_6 119.7 . . ?
C6_6 C7_6 C8_6 120.7(10) . . ?
C8_6 C7_6 H7_6 119.7 . . ?
C7_6 C8_6 H8_6 119.6 . . ?
C7_6 C8_6 C8A_6 120.8(9) . . ?
C8A_6 C8_6 H8_6 119.6 . . ?
C4A_6 C8A_6 C1_6 119.8(10) . . ?
C4A_6 C8A_6 C8_6 118.0(9) . . ?
C8_6 C8A_6 C1_6 122.2(10) . . ?
O00I C1_7 C_7 122.5(12) . . ?
O00I C1_7 C8A_7 117.1(12) . . ?
C_7 C1_7 C8A_7 120.3(12) . . ?
C1_7 C_7 H_7 120.2 . . ?
C1_7 C_7 C3_7 119.5(12) . . ?
C3_7 C_7 H_7 120.2 . . ?
C_7 C3_7 C029 126.8(13) . . ?
N4_7 C3_7 C029 110.0(12) . . ?
N4_7 C3_7 C_7 123.1(11) . . ?
C3_7 N4_7 C4A_7 117.0(9) . . ?
N4_7 C4A_7 C8A_7 121.3(9) . . ?
C5_7 C4A_7 N4_7 119.1(10) . . ?
C5_7 C4A_7 C8A_7 119.6(9) . . ?
F009 C5_7 C4A_7 117.4(10) . . ?
F009 C5_7 C6_7 120.9(10) . . ?
C6_7 C5_7 C4A_7 121.6(11) . . ?
N018 C6_7 C7_7 128.6(12) . . ?
C5_7 C6_7 N018 112.0(12) . . ?
C5_7 C6_7 C7_7 119.3(11) . . ?
C6_7 C7_7 H7_7 120.5 . . ?
C8_7 C7_7 C6_7 119.0(10) . . ?
C8_7 C7_7 H7_7 120.5 . . ?
C7_7 C8_7 H8_7 119.0 . . ?
C7_7 C8_7 C8A_7 122.0(10) . . ?
C8A_7 C8_7 H8_7 119.0 . . ?
C4A_7 C8A_7 C1_7 118.7(10) . . ?
C8_7 C8A_7 C1_7 123.0(11) . . ?
C8_7 C8A_7 C4A_7 118.3(10) . . ?
C_8 C1_8 O2 116.6(14) . . ?
C_8 C1_8 C8A_8 115.3(13) . . ?
C8A_8 C1_8 O2 128.1(14) . . ?
C1_8 C_8 H_8 119.2 . . ?
C1_8 C_8 C3_8 121.7(13) . . ?
C3_8 C_8 H_8 119.2 . . ?
C_8 C3_8 C02F 125.5(16) . . ?
N4_8 C3_8 C02F 110.7(16) . . ?
N4_8 C3_8 C_8 123.8(12) . . ?
C3_8 N4_8 C4A_8 115.1(10) . . ?
C5_8 C4A_8 N4_8 116.8(10) . . ?
C8A_8 C4A_8 N4_8 120.6(9) . . ?
C8A_8 C4A_8 C5_8 122.6(10) . . ?
F3 C5_8 C4A_8 118.5(11) . . ?
F3 C5_8 C6_8 122.0(11) . . ?
C6_8 C5_8 C4A_8 119.5(11) . . ?
N00Z C6_8 C5_8 121.0(12) . . ?
N00Z C6_8 C7_8 121.6(12) . . ?
C5_8 C6_8 C7_8 117.4(11) . . ?
C6_8 C7_8 H7_8 118.1 . . ?
C8_8 C7_8 C6_8 123.9(11) . . ?
C8_8 C7_8 H7_8 118.1 . . ?
C7_8 C8_8 H8_8 120.2 . . ?
C7_8 C8_8 C8A_8 119.7(11) . . ?
C8A_8 C8_8 H8_8 120.2 . . ?
C1_8 C8A_8 C4A_8 123.3(11) . . ?
C8_8 C8A_8 C1_8 119.9(11) . . ?
C8_8 C8A_8 C4A_8 116.7(10) . . ?
O024 C1_9 C_9 123.8(14) . . ?
O024 C1_9 C8A_9 118.2(14) . . ?
C_9 C1_9 C8A_9 117.8(13) . . ?
C1_9 C_9 H_9 119.1 . . ?
C1_9 C_9 C3_9 121.7(14) . . ?
C3_9 C_9 H_9 119.1 . . ?
C_9 C3_9 C10 124.7(16) . . ?
N4_9 C3_9 C10 114.0(16) . . ?
N4_9 C3_9 C_9 121.3(13) . . ?
C3_9 N4_9 C4A_9 117.8(11) . . ?
N4_9 C4A_9 C5_9 118.6(10) . . ?
N4_9 C4A_9 C8A_9 122.0(9) . . ?
C8A_9 C4A_9 C5_9 119.4(10) . . ?
F007 C5_9 C4A_9 120.1(12) . . ?
F007 C5_9 C6_9 118.6(12) . . ?
C6_9 C5_9 C4A_9 121.1(12) . . ?
N026 C6_9 C5_9 113.5(13) . . ?
N026 C6_9 C7_9 128.1(13) . . ?
C5_9 C6_9 C7_9 118.3(12) . . ?
C6_9 C7_9 H7_9 118.7 . . ?
C8_9 C7_9 C6_9 122.7(12) . . ?
C8_9 C7_9 H7_9 118.7 . . ?
C7_9 C8_9 H8_9 120.9 . . ?
C7_9 C8_9 C8A_9 118.2(11) . . ?
C8A_9 C8_9 H8_9 120.9 . . ?
C1_9 C8A_9 C4A_9 119.1(11) . . ?
C8_9 C8A_9 C1_9 120.7(11) . . ?
C8_9 C8A_9 C4A_9 120.1(10) . . ?
O02J C1_10 C_10 122.8(13) . . ?
O02J C1_10 C8A_10 117.4(13) . . ?
C_10 C1_10 C8A_10 119.8(13) . . ?
C1_10 C_10 H_10 119.3 . . ?
C1_10 C_10 C3_10 121.4(12) . . ?
C3_10 C_10 H_10 119.3 . . ?
C_10 C3_10 C01Y 123.7(14) . . ?
N4_10 C3_10 C01Y 115.5(14) . . ?
N4_10 C3_10 C_10 120.7(11) . . ?
C3_10 N4_10 C4A_10 117.1(10) . . ?
N4_10 C4A_10 C8A_10 122.9(9) . . ?
C5_10 C4A_10 N4_10 118.3(10) . . ?
C5_10 C4A_10 C8A_10 118.7(10) . . ?
F2 C5_10 C4A_10 117.5(11) . . ?
F2 C5_10 C6_10 122.4(11) . . ?
C6_10 C5_10 C4A_10 120.1(11) . . ?
N6 C6_10 C5_10 115.1(13) . . ?
N6 C6_10 C7_10 124.7(13) . . ?
C5_10 C6_10 C7_10 120.2(12) . . ?
C6_10 C7_10 H7_10 119.4 . . ?
C6_10 C7_10 C8_10 121.2(12) . . ?
C8_10 C7_10 H7_10 119.4 . . ?
C7_10 C8_10 H8_10 120.9 . . ?
C7_10 C8_10 C8A_10 118.2(11) . . ?
C8A_10 C8_10 H8_10 120.9 . . ?
C4A_10 C8A_10 C1_10 117.8(11) . . ?
C8_10 C8A_10 C1_10 120.6(11) . . ?
C8_10 C8A_10 C4A_10 121.2(10) . . ?
C_11 C1_11 O07R 110.5(14) . . ?
C_11 C1_11 C8A_11 121.5(13) . . ?
C8A_11 C1_11 O07R 122.3(15) . . ?
C1_11 C_11 H_11 121.7 . . ?
C1_11 C_11 C3_11 116.7(13) . . ?
C3_11 C_11 H_11 121.7 . . ?
C_11 C3_11 C7 118.7(15) . . ?
N4_11 C3_11 C7 119.0(14) . . ?
N4_11 C3_11 C_11 122.0(11) . . ?
C3_11 N4_11 C4A_11 120.8(10) . . ?
N4_11 C4A_11 C5_11 119.7(10) . . ?
N4_11 C4A_11 C8A_11 117.8(9) . . ?
C5_11 C4A_11 C8A_11 122.5(10) . . ?
F004 C5_11 C4A_11 116.3(10) . . ?
F004 C5_11 C6_11 123.4(11) . . ?
C6_11 C5_11 C4A_11 119.2(11) . . ?
N01O C6_11 C5_11 119.4(12) . . ?
N01O C6_11 C7_11 122.1(12) . . ?
C7_11 C6_11 C5_11 118.4(11) . . ?
C6_11 C7_11 H7_11 118.4 . . ?
C8_11 C7_11 C6_11 123.2(11) . . ?
C8_11 C7_11 H7_11 118.4 . . ?
C7_11 C8_11 H8_11 120.1 . . ?
C7_11 C8_11 C8A_11 119.7(11) . . ?
C8A_11 C8_11 H8_11 120.1 . . ?
C1_11 C8A_11 C4A_11 120.3(11) . . ?
C1_11 C8A_11 C8_11 122.0(11) . . ?
C8_11 C8A_11 C4A_11 116.6(10) . . ?
O00L C1_12 C_12 123.6(12) . . ?
O00L C1_12 C8A_12 116.4(12) . . ?
C_12 C1_12 C8A_12 119.8(12) . . ?
C1_12 C_12 H_12 119.4 . . ?
C3_12 C_12 C1_12 121.1(12) . . ?
C3_12 C_12 H_12 119.4 . . ?
C_12 C3_12 C019 123.5(16) . . ?
N4_12 C3_12 C019 116.9(17) . . ?
N4_12 C3_12 C_12 119.5(12) . . ?
C3_12 N4_12 C4A_12 119.2(10) . . ?
N4_12 C4A_12 C5_12 117.1(10) . . ?
N4_12 C4A_12 C8A_12 122.8(9) . . ?
C8A_12 C4A_12 C5_12 120.1(9) . . ?
F1 C5_12 C4A_12 118.6(10) . . ?
F1 C5_12 C6_12 121.2(10) . . ?
C6_12 C5_12 C4A_12 120.2(10) . . ?
N03P C6_12 C5_12 114.9(11) . . ?
N03P C6_12 C7_12 126.2(11) . . ?
C5_12 C6_12 C7_12 118.8(10) . . ?
C6_12 C7_12 H7_12 119.7 . . ?
C8_12 C7_12 C6_12 120.5(9) . . ?
C8_12 C7_12 H7_12 119.7 . . ?
C7_12 C8_12 H8_12 119.2 . . ?
C7_12 C8_12 C8A_12 121.5(10) . . ?
C8A_12 C8_12 H8_12 119.2 . . ?
C1_12 C8A_12 C4A_12 117.2(10) . . ?
C8_12 C8A_12 C1_12 123.8(11) . . ?
C8_12 C8A_12 C4A_12 118.8(9) . . ?
O016 C1_13 C8A_13 112.7(13) . . ?
C_13 C1_13 O016 125.5(13) . . ?
C_13 C1_13 C8A_13 121.7(14) . . ?
C1_13 C_13 H_13 120.3 . . ?
C1_13 C_13 C3_13 119.5(14) . . ?
C3_13 C_13 H_13 120.3 . . ?
C_13 C3_13 C02Z 122.6(15) . . ?
N4_13 C3_13 C02Z 117.5(15) . . ?
N4_13 C3_13 C_13 119.7(12) . . ?
C3_13 N4_13 C4A_13 119.6(11) . . ?
N4_13 C4A_13 C5_13 119.3(10) . . ?
N4_13 C4A_13 C8A_13 121.2(10) . . ?
C5_13 C4A_13 C8A_13 119.5(10) . . ?
F00A C5_13 C4A_13 117.1(11) . . ?
F00A C5_13 C6_13 122.0(11) . . ?
C6_13 C5_13 C4A_13 120.8(12) . . ?
N00N C6_13 C7_13 127.9(14) . . ?
C5_13 C6_13 N00N 113.0(13) . . ?
C5_13 C6_13 C7_13 119.1(12) . . ?
C6_13 C7_13 H7_13 119.3 . . ?
C8_13 C7_13 C6_13 121.3(11) . . ?
C8_13 C7_13 H7_13 119.3 . . ?
C7_13 C8_13 H8_13 119.8 . . ?
C7_13 C8_13 C8A_13 120.4(11) . . ?
C8A_13 C8_13 H8_13 119.8 . . ?
C1_13 C8A_13 C4A_13 117.6(11) . . ?
C8_13 C8A_13 C1_13 123.5(11) . . ?
C8_13 C8A_13 C4A_13 118.9(10) . . ?
O08A C1_14 C_14 122.4(15) . . ?
O08A C1_14 C8A_14 120.6(15) . . ?
C_14 C1_14 C8A_14 116.9(14) . . ?
C1_14 C_14 H_14 119.3 . . ?
C1_14 C_14 C3_14 121.5(16) . . ?
C3_14 C_14 H_14 119.3 . . ?
C_14 C3_14 C05W 125.0(15) . . ?
N4_14 C3_14 C05W 111.9(14) . . ?
N4_14 C3_14 C_14 123.1(13) . . ?
C3_14 N4_14 C4A_14 115.2(11) . . ?
N4_14 C4A_14 C5_14 115.7(10) . . ?
N4_14 C4A_14 C8A_14 122.0(10) . . ?
C8A_14 C4A_14 C5_14 121.6(11) . . ?
F4 C5_14 C4A_14 119.3(12) . . ?
F4 C5_14 C6_14 123.4(12) . . ?
C6_14 C5_14 C4A_14 117.1(11) . . ?
C5_14 C6_14 N01S 117.1(12) . . ?
C5_14 C6_14 C7_14 119.9(12) . . ?
C7_14 C6_14 N01S 123.0(13) . . ?
C6_14 C7_14 H7_14 119.0 . . ?
C8_14 C7_14 C6_14 122.0(12) . . ?
C8_14 C7_14 H7_14 119.0 . . ?
C7_14 C8_14 H8_14 120.3 . . ?
C7_14 C8_14 C8A_14 119.4(11) . . ?
C8A_14 C8_14 H8_14 120.3 . . ?
C4A_14 C8A_14 C1_14 121.1(11) . . ?
C8_14 C8A_14 C1_14 119.9(12) . . ?
C8_14 C8A_14 C4A_14 119.0(10) . . ?
C_15 C1_15 O6 113.1(16) . . ?
C_15 C1_15 C8A_15 110.6(16) . . ?
C8A_15 C1_15 O6 136.2(16) . . ?
C1_15 C_15 H_15 115.8 . . ?
C1_15 C_15 C3_15 128.4(18) . . ?
C3_15 C_15 H_15 115.8 . . ?
C_15 C3_15 C1 122.6(17) . . ?
N4_15 C3_15 C1 117.6(17) . . ?
N4_15 C3_15 C_15 119.6(15) . . ?
C3_15 N4_15 C4A_15 116.2(12) . . ?
N4_15 C4A_15 C8A_15 120.5(10) . . ?
C5_15 C4A_15 N4_15 119.6(13) . . ?
C5_15 C4A_15 C8A_15 119.9(12) . . ?
C4A_15 C5_15 F03J 118.9(14) . . ?
C6_15 C5_15 F03J 119.9(14) . . ?
C6_15 C5_15 C4A_15 121.0(14) . . ?
C5_15 C6_15 N053 109.4(17) . . ?
C5_15 C6_15 C7_15 119.0(13) . . ?
C7_15 C6_15 N053 130.2(18) . . ?
C6_15 C7_15 H7_15 120.0 . . ?
C8_15 C7_15 C6_15 120.0(14) . . ?
C8_15 C7_15 H7_15 120.0 . . ?
C7_15 C8_15 H8_15 120.3 . . ?
C7_15 C8_15 C8A_15 119.5(14) . . ?
C8A_15 C8_15 H8_15 120.3 . . ?
C1_15 C8A_15 C4A_15 124.6(13) . . ?
C8_15 C8A_15 C1_15 116.4(13) . . ?
C8_15 C8A_15 C4A_15 119.0(11) . . ?
C_16 C1_16 O32 132(2) . . ?
C_16 C1_16 C8A_16 115.5(18) . . ?
C8A_16 C1_16 O32 112.0(18) . . ?
C1_16 C_16 H_16 118.0 . . ?
C1_16 C_16 C3_16 124.0(19) . . ?
C3_16 C_16 H_16 118.0 . . ?
C_16 C3_16 C13 121.4(18) . . ?
N4_16 C3_16 C13 117.7(16) . . ?
N4_16 C3_16 C_16 117.9(15) . . ?
C3_16 N4_16 C4A_16 119.4(13) . . ?
N4_16 C4A_16 C5_16 121.2(13) . . ?
N4_16 C4A_16 C8A_16 120.3(12) . . ?
C8A_16 C4A_16 C5_16 116.8(12) . . ?
F5 C5_16 C4A_16 115.8(11) . . ?
C6_16 C5_16 F5 120.7(12) . . ?
C6_16 C5_16 C4A_16 120.6(13) . . ?
C5_16 C6_16 N060 106.2(14) . . ?
C5_16 C6_16 C7_16 121.1(13) . . ?
C7_16 C6_16 N060 129.6(14) . . ?
C6_16 C7_16 H7_16 122.2 . . ?
C8_16 C7_16 C6_16 115.7(12) . . ?
C8_16 C7_16 H7_16 122.2 . . ?
C7_16 C8_16 H8_16 118.2 . . ?
C7_16 C8_16 C8A_16 123.5(14) . . ?
C8A_16 C8_16 H8_16 118.2 . . ?
C4A_16 C8A_16 C1_16 120.7(13) . . ?
C4A_16 C8A_16 C8_16 118.2(13) . . ?
C8_16 C8A_16 C1_16 119.3(14) . . ?
C2_17 C1_17 H1_17 118.4 . . ?
C6_17 C1_17 H1_17 118.4 . . ?
C6_17 C1_17 C2_17 123.1(13) . . ?
C1_17 C2_17 H2_17 122.3 . . ?
C3_17 C2_17 C1_17 115.4(12) . . ?
C3_17 C2_17 H2_17 122.3 . . ?
C2_17 C3_17 H3_17 119.6 . . ?
C2_17 C3_17 C4_17 120.9(13) . . ?
C4_17 C3_17 H3_17 119.6 . . ?
C3_17 C4_17 Cl04 114.6(14) . . ?
C3_17 C4_17 C5_17 125.9(12) . . ?
C5_17 C4_17 Cl04 119.5(14) . . ?
C4_17 C5_17 H5_17 124.8 . . ?
C4_17 C5_17 C6_17 110.5(11) . . ?
C6_17 C5_17 H5_17 124.8 . . ?
C1_17 C6_17 C5_17 123.6(12) . . ?
C1_17 C6_17 H6_17 118.2 . . ?
C5_17 C6_17 H6_17 118.2 . . ?
C2_18 C1_18 Cl01 116.6(13) . . ?
C2_18 C1_18 C6_18 122.4(12) . . ?
C6_18 C1_18 Cl01 121.0(14) . . ?
C1_18 C2_18 H2_18 120.4 . . ?
C1_18 C2_18 C3_18 119.2(13) . . ?
C3_18 C2_18 H2_18 120.4 . . ?
C2_18 C3_18 H3_18 120.2 . . ?
C4_18 C3_18 C2_18 119.7(12) . . ?
C4_18 C3_18 H3_18 120.2 . . ?
C3_18 C4_18 H4_18 120.4 . . ?
C3_18 C4_18 C5_18 119.2(12) . . ?
C5_18 C4_18 H4_18 120.4 . . ?
C4_18 C5_18 H5_18 119.5 . . ?
C4_18 C5_18 C6_18 120.9(12) . . ?
C6_18 C5_18 H5_18 119.5 . . ?
C1_18 C6_18 C5_18 116.2(12) . . ?
C1_18 C6_18 H6_18 121.9 . . ?
C5_18 C6_18 H6_18 121.9 . . ?
C2_19 C1_19 H1_19 121.1 . . ?
C2_19 C1_19 C6_19 117.8(16) . . ?
C6_19 C1_19 H1_19 121.1 . . ?
C1_19 C2_19 Cl07 129(4) . . ?
C3_19 C2_19 Cl07 106(4) . . ?
C3_19 C2_19 C1_19 124.1(16) . . ?
C2_19 C3_19 H3_19 121.8 . . ?
C2_19 C3_19 C4_19 116.3(15) . . ?
C4_19 C3_19 H3_19 121.9 . . ?
C3_19 C4_19 H4_19 119.6 . . ?
C5_19 C4_19 C3_19 120.7(15) . . ?
C5_19 C4_19 H4_19 119.7 . . ?
C4_19 C5_19 H5_19 119.2 . . ?
C4_19 C5_19 C6_19 121.5(15) . . ?
C6_19 C5_19 H5_19 119.3 . . ?
C1_19 C6_19 H6_19 120.4 . . ?
C5_19 C6_19 C1_19 119.3(15) . . ?
C5_19 C6_19 H6_19 120.3 . . ?
C2_20 C1_20 H1_20 122.0 . . ?
C2_20 C1_20 C6_20 115.9(13) . . ?
C6_20 C1_20 H1_20 122.0 . . ?
C1_20 C2_20 H2_20 119.9 . . ?
C3_20 C2_20 C1_20 120.1(13) . . ?
C3_20 C2_20 H2_20 119.9 . . ?
C2_20 C3_20 H3_20 118.1 . . ?
C2_20 C3_20 C4_20 123.8(14) . . ?
C4_20 C3_20 H3_20 118.1 . . ?
C3_20 C4_20 H4_20 120.9 . . ?
C3_20 C4_20 C5_20 118.2(14) . . ?
C5_20 C4_20 H4_20 120.9 . . ?
C4_20 C5_20 H5_20 120.8 . . ?
C4_20 C5_20 C6_20 118.4(13) . . ?
C6_20 C5_20 H5_20 120.8 . . ?
C1_20 C6_20 Cl2 114.0(15) . . ?
C5_20 C6_20 Cl2 122.4(14) . . ?
C5_20 C6_20 C1_20 123.5(13) . . ?

loop_
_geom_bond_atom_site_label_1
_geom_bond_atom_site_label_2
_geom_bond_distance
_geom_bond_site_symmetry_2
_geom_bond_publ_flag
F001 C5_5 1.348(10) . ?
F002 C5_6 1.302(11) . ?
F004 C5_11 1.306(12) . ?
F005 C5_1 1.302(11) . ?
O006 C04I 1.470(12) . ?
O006 C1_5 1.326(11) . ?
F007 C5_9 1.308(12) . ?
F009 C5_7 1.338(11) . ?
F00A C5_13 1.333(12) . ?
F00C C5_2 1.322(12) . ?
O00D C046 1.424(13) . ?
O00D C1_6 1.357(12) . ?
F00E C5_4 1.359(11) . ?
O00F C01X 1.148(14) . ?
O00G C01Y 1.259(18) . ?
N00H H00H 0.8600 . ?
N00H C01N 1.308(13) . ?
N00H C6_5 1.431(12) . ?
O00I C059 1.361(19) . ?
O00I C1_7 1.297(13) . ?
N00J H00J 0.8600 . ?
N00J C01X 1.372(14) . ?
N00J C6_4 1.451(13) . ?
O00L C05L 1.485(14) . ?
O00L C1_12 1.390(14) . ?
O00M C02V 1.219(17) . ?
N00N H00N 0.8600 . ?
N00N C019 1.34(2) . ?
N00N C6_13 1.383(17) . ?
N00O H00O 0.8600 . ?
N00O C02V 1.370(16) . ?
N00O C6_1 1.424(13) . ?
O00Q C029 1.284(13) . ?
O00R C01N 1.201(13) . ?
N00W H00W 0.8600 . ?
N00W C029 1.331(16) . ?
N00W C6_6 1.315(13) . ?
N00Z H00Z 0.8600 . ?
N00Z C01K 1.346(18) . ?
N00Z C6_8 1.347(14) . ?
O010 C01K 1.239(14) . ?
O013 C04T 1.417(19) . ?
O013 C1_2 1.325(18) . ?
Cl01 C1_18 1.653(14) . ?
O015 C02Z 1.16(2) . ?
O016 C03X 1.466(16) . ?
O016 C1_13 1.377(15) . ?
N018 C02F 1.33(2) . ?
N018 C6_7 1.367(15) . ?
C019 O01B 1.22(2) . ?
C019 C3_12 1.45(2) . ?
O01J C070 1.458(18) . ?
O01J C1_1 1.291(15) . ?
C01K C3_1 1.505(19) . ?
C01N C3_6 1.508(16) . ?
N01O H01O 0.8600 . ?
N01O C01Y 1.368(18) . ?
N01O C6_11 1.349(14) . ?
O01R C7 1.200(18) . ?
N01S H01S 0.8600 . ?
N01S C10 1.268(17) . ?
N01S C6_14 1.471(16) . ?
O01T C02F 1.29(3) . ?
O01V C10 1.203(18) . ?
C01X C3_5 1.481(16) . ?
C01Y C3_10 1.466(17) . ?
O024 C064 1.560(19) . ?
O024 C1_9 1.354(14) . ?
N026 H026 0.8600 . ?
N026 C02Z 1.44(2) . ?
N026 C6_9 1.341(15) . ?
C029 C3_7 1.484(17) . ?
O02A C06T 1.535(18) . ?
O02A C1_4 1.330(15) . ?
C02F C3_8 1.60(2) . ?
O02J C05Z 1.532(16) . ?
O02J C1_10 1.339(14) . ?
F02K C5_3 1.288(13) . ?
C02V C3_2 1.467(19) . ?
C02Z C3_13 1.56(2) . ?
F03J C5_15 1.387(16) . ?
N03P H03P 0.8600 . ?
N03P C7 1.37(2) . ?
N03P C6_12 1.325(13) . ?
N03S H03S 0.8600 . ?
N03S C37 1.438(15) . ?
N03S C6_2 1.333(16) . ?
C03X H03A 0.9700 . ?
C03X H03B 0.9700 . ?
C03X C06B 1.534(18) . ?
C046 H04A 0.9700 . ?
C046 H04B 0.9700 . ?
C046 C05U 1.505(17) . ?
O048 C1 1.13(2) . ?
C04I H04C 0.9700 . ?
C04I H04D 0.9700 . ?
C04I C04M 1.500(15) . ?
C04M H04M 0.9800 . ?
C04M C06J 1.608(18) . ?
C04M C07K 1.536(17) . ?
C04T H04E 0.9700 . ?
C04T H04F 0.9700 . ?
C04T C06P 1.541(17) . ?
O04U C37 1.223(17) . ?
Cl04 C4_17 1.713(16) . ?
N053 H053 0.8600 . ?
N053 C13 1.440(15) . ?
N053 C6_15 1.451(14) . ?
C059 H05A 0.9700 . ?
C059 H05B 0.9700 . ?
C059 C076 1.55(2) . ?
N05J C05S 1.31(2) . ?
N05J C6_3 1.348(19) . ?
C05L H05C 0.9700 . ?
C05L H05D 0.9700 . ?
C05L C06G 1.522(13) . ?
O05R C05S 1.277(16) . ?
C05S C3_4 1.53(2) . ?
C05U H05U 0.9800 . ?
C05U C06S 1.533(18) . ?
C05U C07P 1.67(2) . ?
C05W N060 1.429(13) . ?
C05W O067 1.211(15) . ?
C05W C3_14 1.458(17) . ?
C05Z H05E 0.9700 . ?
C05Z H05F 0.9700 . ?
C05Z C072 1.501(17) . ?
N060 H060 0.8600 . ?
N060 C6_16 1.433(12) . ?
C064 H06L 0.9700 . ?
C064 H06M 0.9700 . ?
C064 C06W 1.541(16) . ?
C06B H06N 0.9800 . ?
C06B C079 1.503(18) . ?
C06B C07N 1.614(18) . ?
C06G H06O 0.9800 . ?
C06G C07A 1.542(14) . ?
C06G C36 1.575(13) . ?
C06J H06A 0.9600 . ?
C06J H06B 0.9600 . ?
C06J H06C 0.9600 . ?
C06P H06P 0.9800 . ?
C06P C06U 1.567(14) . ?
C06P C07B 1.564(14) . ?
C06S H06D 0.9600 . ?
C06S H06E 0.9600 . ?
C06S H06F 0.9600 . ?
C06T H06G 0.9700 . ?
C06T H06H 0.9700 . ?
C06T C07E 1.509(15) . ?
C06U H06I 0.9600 . ?
C06U H06J 0.9600 . ?
C06U H06K 0.9600 . ?
C06W H06W 0.9800 . ?
C06W C087 1.605(17) . ?
C06W C090 1.547(16) . ?
C070 H07A 0.9700 . ?
C070 H07B 0.9700 . ?
C070 C8 1.572(16) . ?
C072 H072 0.9800 . ?
C072 C24 1.522(19) . ?
C072 C81 1.516(17) . ?
C076 H076 0.9800 . ?
C076 C08F 1.58(2) . ?
C076 C08I 1.54(2) . ?
C079 H07U 0.9600 . ?
C079 H07V 0.9600 . ?
C079 H07W 0.9600 . ?
C07A H07X 0.9600 . ?
C07A H07Y 0.9600 . ?
C07A H 0.9600 . ?
C07B H07C 0.9600 . ?
C07B H07D 0.9600 . ?
C07B H07E 0.9600 . ?
Cl07 C2_19 1.88(3) . ?
C07E H07F 0.9800 . ?
C07E C07O 1.513(14) . ?
C07E C07V 1.581(16) . ?
C07G H07G 0.9700 . ?
C07G H07H 0.9700 . ?
C07G O65 1.60(2) . ?
C07G C168 1.553(14) . ?
C07K H07I 0.9600 . ?
C07K H07J 0.9600 . ?
C07K H07K 0.9600 . ?
C07N H07Z 0.9600 . ?
C07N HA 0.9600 . ?
C07N HB 0.9600 . ?
C07O H07L 0.9600 . ?
C07O H07M 0.9600 . ?
C07O H07N 0.9600 . ?
C07P H07O 0.9600 . ?
C07P H07P 0.9600 . ?
C07P H07Q 0.9600 . ?
O07R C1_11 1.71(3) . ?
C07V H07R 0.9600 . ?
C07V H07S 0.9600 . ?
C07V H07T 0.9600 . ?
C080 H08A 0.9600 . ?
C080 H08B 0.9600 . ?
C080 H08C 0.9600 . ?
C080 C8 1.503(16) . ?
C087 H08J 0.9600 . ?
C087 H08K 0.9600 . ?
C087 H08L 0.9600 . ?
O08A C58 1.55(2) . ?
O08A C1_14 1.318(17) . ?
C08F H08D 0.9600 . ?
C08F H08E 0.9600 . ?
C08F H08F 0.9600 . ?
C08I H08G 0.9600 . ?
C08I H08H 0.9600 . ?
C08I H08I 0.9600 . ?
C08R H08M 0.9600 . ?
C08R H08N 0.9600 . ?
C08R H08O 0.9600 . ?
C08R C92 1.38(3) . ?
C090 H09A 0.9600 . ?
C090 H09B 0.9600 . ?
C090 H09C 0.9600 . ?
F1 C5_12 1.323(11) . ?
F2 C5_10 1.355(13) . ?
F4 C5_14 1.294(13) . ?
N6 H6 0.8600 . ?
N6 C1 1.41(2) . ?
N6 C6_10 1.372(15) . ?
C7 C3_11 1.480(19) . ?
C10 C3_9 1.47(2) . ?
C37 C3_3 1.43(2) . ?
C92 H92 0.9800 . ?
C92 C51 1.58(4) . ?
C92 C58 1.58(4) . ?
F3 C5_8 1.312(12) . ?
O2 C1_8 1.410(17) . ?
C1 C3_15 1.57(2) . ?
C24 H24A 0.9600 . ?
C24 H24B 0.9600 . ?
C24 H24C 0.9600 . ?
C36 H36A 0.9600 . ?
C36 H36B 0.9600 . ?
C36 H36C 0.9600 . ?
C81 H81A 0.9600 . ?
C81 H81B 0.9600 . ?
C81 H81C 0.9600 . ?
C8 H8 0.9800 . ?
C8 C44 1.552(16) . ?
C44 H44A 0.9616 . ?
C44 H44B 0.9616 . ?
C44 H44C 0.9616 . ?
C51 H51A 0.9600 . ?
C51 H51B 0.9600 . ?
C51 H51C 0.9600 . ?
C58 H58A 0.9700 . ?
C58 H58B 0.9700 . ?
O65 C1_3 1.42(2) . ?
F5 C5_16 1.411(12) . ?
C13 O141 1.263(17) . ?
C13 C3_16 1.429(14) . ?
O6 C1_15 1.58(2) . ?
Cl2 C6_20 1.715(14) . ?
C168 H168 0.9800 . ?
C168 C60 1.584(14) . ?
C168 C2 1.55(2) . ?
O32 C1_16 1.505(18) . ?
C60 H60A 0.9600 . ?
C60 H60B 0.9600 . ?
C60 H60C 0.9600 . ?
C2 H2A 1.0027 . ?
C2 H2B 1.0025 . ?
C2 H2C 1.0020 . ?
C1_1 C_1 1.322(13) . ?
C1_1 C8A_1 1.411(10) . ?
C_1 H_1 0.9300 . ?
C_1 C3_1 1.413(13) . ?
C3_1 N4_1 1.396(9) . ?
N4_1 C4A_1 1.400(9) . ?
C4A_1 C5_1 1.401(9) . ?
C4A_1 C8A_1 1.410(9) . ?
C5_1 C6_1 1.376(9) . ?
C6_1 C7_1 1.402(9) . ?
C7_1 H7_1 0.9300 . ?
C7_1 C8_1 1.398(9) . ?
C8_1 H8_1 0.9300 . ?
C8_1 C8A_1 1.398(9) . ?
C1_2 C_2 1.399(13) . ?
C1_2 C8A_2 1.401(10) . ?
C_2 H_2 0.9300 . ?
C_2 C3_2 1.416(12) . ?
C3_2 N4_2 1.385(9) . ?
N4_2 C4A_2 1.388(9) . ?
C4A_2 C5_2 1.390(9) . ?
C4A_2 C8A_2 1.396(10) . ?
C5_2 C6_2 1.381(10) . ?
C6_2 C7_2 1.413(10) . ?
C7_2 H7_2 0.9300 . ?
C7_2 C8_2 1.354(10) . ?
C8_2 H8_2 0.9300 . ?
C8_2 C8A_2 1.410(10) . ?
C1_3 C_3 1.383(16) . ?
C1_3 C8A_3 1.397(11) . ?
C_3 H_3 0.9300 . ?
C_3 C3_3 1.397(16) . ?
C3_3 N4_3 1.384(10) . ?
N4_3 C4A_3 1.390(9) . ?
C4A_3 C5_3 1.405(10) . ?
C4A_3 C8A_3 1.396(10) . ?
C5_3 C6_3 1.373(10) . ?
C6_3 C7_3 1.398(10) . ?
C7_3 H7_3 0.9300 . ?
C7_3 C8_3 1.396(10) . ?
C8_3 H8_3 0.9300 . ?
C8_3 C8A_3 1.393(10) . ?
C1_4 C_4 1.360(14) . ?
C1_4 C8A_4 1.407(10) . ?
C_4 H_4 0.9300 . ?
C_4 C3_4 1.392(14) . ?
C3_4 N4_4 1.382(10) . ?
N4_4 C4A_4 1.397(9) . ?
C4A_4 C5_4 1.383(9) . ?
C4A_4 C8A_4 1.408(9) . ?
C5_4 C6_4 1.378(9) . ?
C6_4 C7_4 1.398(9) . ?
C7_4 H7_4 0.9300 . ?
C7_4 C8_4 1.379(9) . ?
C8_4 H8_4 0.9300 . ?
C8_4 C8A_4 1.402(9) . ?
C1_5 C_5 1.367(11) . ?
C1_5 C8A_5 1.414(9) . ?
C_5 H_5 0.9300 . ?
C_5 C3_5 1.398(11) . ?
C3_5 N4_5 1.376(8) . ?
N4_5 C4A_5 1.406(8) . ?
C4A_5 C5_5 1.398(9) . ?
C4A_5 C8A_5 1.404(9) . ?
C5_5 C6_5 1.374(9) . ?
C6_5 C7_5 1.387(9) . ?
C7_5 H7_5 0.9300 . ?
C7_5 C8_5 1.366(8) . ?
C8_5 H8_5 0.9300 . ?
C8_5 C8A_5 1.405(8) . ?
C1_6 C_6 1.365(12) . ?
C1_6 C8A_6 1.404(9) . ?
C_6 H_6 0.9300 . ?
C_6 C3_6 1.379(12) . ?
C3_6 N4_6 1.377(9) . ?
N4_6 C4A_6 1.402(8) . ?
C4A_6 C5_6 1.404(9) . ?
C4A_6 C8A_6 1.404(9) . ?
C5_6 C6_6 1.389(10) . ?
C6_6 C7_6 1.401(9) . ?
C7_6 H7_6 0.9300 . ?
C7_6 C8_6 1.393(9) . ?
C8_6 H8_6 0.9300 . ?
C8_6 C8A_6 1.409(9) . ?
C1_7 C_7 1.366(12) . ?
C1_7 C8A_7 1.409(10) . ?
C_7 H_7 0.9300 . ?
C_7 C3_7 1.400(12) . ?
C3_7 N4_7 1.372(9) . ?
N4_7 C4A_7 1.411(9) . ?
C4A_7 C5_7 1.413(9) . ?
C4A_7 C8A_7 1.412(9) . ?
C5_7 C6_7 1.377(9) . ?
C6_7 C7_7 1.427(10) . ?
C7_7 H7_7 0.9300 . ?
C7_7 C8_7 1.391(9) . ?
C8_7 H8_7 0.9300 . ?
C8_7 C8A_7 1.410(9) . ?
C1_8 C_8 1.381(13) . ?
C1_8 C8A_8 1.401(9) . ?
C_8 H_8 0.9300 . ?
C_8 C3_8 1.406(13) . ?
C3_8 N4_8 1.379(9) . ?
N4_8 C4A_8 1.418(9) . ?
C4A_8 C5_8 1.412(9) . ?
C4A_8 C8A_8 1.408(9) . ?
C5_8 C6_8 1.382(10) . ?
C6_8 C7_8 1.392(10) . ?
C7_8 H7_8 0.9300 . ?
C7_8 C8_8 1.381(9) . ?
C8_8 H8_8 0.9300 . ?
C8_8 C8A_8 1.401(9) . ?
C1_9 C_9 1.397(13) . ?
C1_9 C8A_9 1.421(10) . ?
C_9 H_9 0.9300 . ?
C_9 C3_9 1.403(13) . ?
C3_9 N4_9 1.378(10) . ?
N4_9 C4A_9 1.403(9) . ?
C4A_9 C5_9 1.420(10) . ?
C4A_9 C8A_9 1.417(9) . ?
C5_9 C6_9 1.387(10) . ?
C6_9 C7_9 1.413(10) . ?
C7_9 H7_9 0.9300 . ?
C7_9 C8_9 1.397(10) . ?
C8_9 H8_9 0.9300 . ?
C8_9 C8A_9 1.420(9) . ?
C1_10 C_10 1.350(13) . ?
C1_10 C8A_10 1.423(10) . ?
C_10 H_10 0.9300 . ?
C_10 C3_10 1.424(12) . ?
C3_10 N4_10 1.380(9) . ?
N4_10 C4A_10 1.404(9) . ?
C4A_10 C5_10 1.402(10) . ?
C4A_10 C8A_10 1.403(9) . ?
C5_10 C6_10 1.393(10) . ?
C6_10 C7_10 1.384(10) . ?
C7_10 H7_10 0.9300 . ?
C7_10 C8_10 1.392(10) . ?
C8_10 H8_10 0.9300 . ?
C8_10 C8A_10 1.403(9) . ?
C1_11 C_11 1.387(14) . ?
C1_11 C8A_11 1.397(10) . ?
C_11 H_11 0.9300 . ?
C_11 C3_11 1.418(13) . ?
C3_11 N4_11 1.380(9) . ?
N4_11 C4A_11 1.386(8) . ?
C4A_11 C5_11 1.401(9) . ?
C4A_11 C8A_11 1.422(9) . ?
C5_11 C6_11 1.388(10) . ?
C6_11 C7_11 1.388(10) . ?
C7_11 H7_11 0.9300 . ?
C7_11 C8_11 1.383(10) . ?
C8_11 H8_11 0.9300 . ?
C8_11 C8A_11 1.407(10) . ?
C1_12 C_12 1.412(13) . ?
C1_12 C8A_12 1.403(9) . ?
C_12 H_12 0.9300 . ?
C_12 C3_12 1.406(13) . ?
C3_12 N4_12 1.383(9) . ?
N4_12 C4A_12 1.394(9) . ?
C4A_12 C5_12 1.422(9) . ?
C4A_12 C8A_12 1.417(9) . ?
C5_12 C6_12 1.395(9) . ?
C6_12 C7_12 1.422(9) . ?
C7_12 H7_12 0.9300 . ?
C7_12 C8_12 1.385(9) . ?
C8_12 H8_12 0.9300 . ?
C8_12 C8A_12 1.388(9) . ?
C1_13 C_13 1.368(14) . ?
C1_13 C8A_13 1.402(10) . ?
C_13 H_13 0.9300 . ?
C_13 C3_13 1.440(14) . ?
C3_13 N4_13 1.371(10) . ?
N4_13 C4A_13 1.399(9) . ?
C4A_13 C5_13 1.413(9) . ?
C4A_13 C8A_13 1.424(10) . ?
C5_13 C6_13 1.383(10) . ?
C6_13 C7_13 1.402(10) . ?
C7_13 H7_13 0.9300 . ?
C7_13 C8_13 1.388(10) . ?
C8_13 H8_13 0.9300 . ?
C8_13 C8A_13 1.398(10) . ?
C1_14 C_14 1.367(15) . ?
C1_14 C8A_14 1.408(10) . ?
C_14 H_14 0.9300 . ?
C_14 C3_14 1.418(15) . ?
C3_14 N4_14 1.370(10) . ?
N4_14 C4A_14 1.413(9) . ?
C4A_14 C5_14 1.427(10) . ?
C4A_14 C8A_14 1.402(10) . ?
C5_14 C6_14 1.393(10) . ?
C6_14 C7_14 1.414(10) . ?
C7_14 H7_14 0.9300 . ?
C7_14 C8_14 1.369(9) . ?
C8_14 H8_14 0.9300 . ?
C8_14 C8A_14 1.404(9) . ?
C1_15 C_15 1.362(15) . ?
C1_15 C8A_15 1.405(11) . ?
C_15 H_15 0.9300 . ?
C_15 C3_15 1.401(15) . ?
C3_15 N4_15 1.375(11) . ?
N4_15 C4A_15 1.412(10) . ?
C4A_15 C5_15 1.387(11) . ?
C4A_15 C8A_15 1.414(10) . ?
C5_15 C6_15 1.382(11) . ?
C6_15 C7_15 1.400(11) . ?
C7_15 H7_15 0.9300 . ?
C7_15 C8_15 1.393(11) . ?
C8_15 H8_15 0.9300 . ?
C8_15 C8A_15 1.402(10) . ?
C1_16 C_16 1.371(19) . ?
C1_16 C8A_16 1.411(11) . ?
C_16 H_16 0.9300 . ?
C_16 C3_16 1.419(16) . ?
C3_16 N4_16 1.378(10) . ?
N4_16 C4A_16 1.400(10) . ?
C4A_16 C5_16 1.420(10) . ?
C4A_16 C8A_16 1.407(11) . ?
C5_16 C6_16 1.369(11) . ?
C6_16 C7_16 1.403(10) . ?
C7_16 H7_16 0.9300 . ?
C7_16 C8_16 1.380(11) . ?
C8_16 H8_16 0.9300 . ?
C8_16 C8A_16 1.403(11) . ?
C1_17 H1_17 0.9300 . ?
C1_17 C2_17 1.388(10) . ?
C1_17 C6_17 1.359(10) . ?
C2_17 H2_17 0.9300 . ?
C2_17 C3_17 1.373(10) . ?
C3_17 H3_17 0.9300 . ?
C3_17 C4_17 1.380(11) . ?
C4_17 C5_17 1.404(11) . ?
C5_17 H5_17 0.9300 . ?
C5_17 C6_17 1.421(10) . ?
C6_17 H6_17 0.9300 . ?
C1_18 C2_18 1.364(10) . ?
C1_18 C6_18 1.379(10) . ?
C2_18 H2_18 0.9300 . ?
C2_18 C3_18 1.382(10) . ?
C3_18 H3_18 0.9300 . ?
C3_18 C4_18 1.347(10) . ?
C4_18 H4_18 0.9300 . ?
C4_18 C5_18 1.378(10) . ?
C5_18 H5_18 0.9300 . ?
C5_18 C6_18 1.393(10) . ?
C6_18 H6_18 0.9300 . ?
C1_19 H1_19 0.9300 . ?
C1_19 C2_19 1.379(12) . ?
C1_19 C6_19 1.383(12) . ?
C2_19 C3_19 1.386(12) . ?
C3_19 H3_19 0.9300 . ?
C3_19 C4_19 1.387(12) . ?
C4_19 H4_19 0.9300 . ?
C4_19 C5_19 1.372(11) . ?
C5_19 H5_19 0.9300 . ?
C5_19 C6_19 1.378(12) . ?
C6_19 H6_19 0.9300 . ?
C1_20 H1_20 0.9300 . ?
C1_20 C2_20 1.384(10) . ?
C1_20 C6_20 1.392(11) . ?
C2_20 H2_20 0.9300 . ?
C2_20 C3_20 1.355(11) . ?
C3_20 H3_20 0.9300 . ?
C3_20 C4_20 1.361(11) . ?
C4_20 H4_20 0.9300 . ?
C4_20 C5_20 1.369(11) . ?
C5_20 H5_20 0.9300 . ?
C5_20 C6_20 1.389(11) . ?

loop_
_geom_torsion_atom_site_label_1
_geom_torsion_atom_site_label_2
_geom_torsion_atom_site_label_3
_geom_torsion_atom_site_label_4
_geom_torsion
_geom_torsion_site_symmetry_1
_geom_torsion_site_symmetry_2
_geom_torsion_site_symmetry_3
_geom_torsion_site_symmetry_4
_geom_torsion_publ_flag
F001 C5_5 C6_5 N00H 9.2(15) . . . . ?
F001 C5_5 C6_5 C7_5 -175.7(9) . . . . ?
F002 C5_6 C6_6 N00W -1.4(17) . . . . ?
F002 C5_6 C6_6 C7_6 179.4(11) . . . . ?
F004 C5_11 C6_11 N01O 13(2) . . . . ?
F004 C5_11 C6_11 C7_11 -169.9(14) . . . . ?
F005 C5_1 C6_1 N00O 0.0(16) . . . . ?
F005 C5_1 C6_1 C7_1 -177.2(11) . . . . ?
O006 C04I C04M C06J 175.2(10) . . . . ?
O006 C04I C04M C07K -73.1(12) . . . . ?
O006 C1_5 C_5 C3_5 -179.6(10) . . . . ?
O006 C1_5 C8A_5 C4A_5 177.1(9) . . . . ?
O006 C1_5 C8A_5 C8_5 -2.4(16) . . . . ?
F007 C5_9 C6_9 N026 -2.8(19) . . . . ?
F007 C5_9 C6_9 C7_9 177.1(13) . . . . ?
F009 C5_7 C6_7 N018 0.0(17) . . . . ?
F009 C5_7 C6_7 C7_7 178.6(9) . . . . ?
F00A C5_13 C6_13 N00N 2(2) . . . . ?
F00A C5_13 C6_13 C7_13 -178.1(11) . . . . ?
F00C C5_2 C6_2 N03S 3(2) . . . . ?
F00C C5_2 C6_2 C7_2 -179.9(14) . . . . ?
O00D C046 C05U C06S 66.2(18) . . . . ?
O00D C046 C05U C07P -59.8(18) . . . . ?
O00D C1_6 C_6 C3_6 -175.6(11) . . . . ?
O00D C1_6 C8A_6 C4A_6 177.6(10) . . . . ?
O00D C1_6 C8A_6 C8_6 0.2(17) . . . . ?
F00E C5_4 C6_4 N00J 2.1(19) . . . . ?
F00E C5_4 C6_4 C7_4 -174.7(12) . . . . ?
O00F C01X C3_5 C_5 -4.6(19) . . . . ?
O00F C01X C3_5 N4_5 169.9(13) . . . . ?
O00G C01Y C3_10 C_10 -11(2) . . . . ?
O00G C01Y C3_10 N4_10 171.7(12) . . . . ?
N00H C01N C3_6 C_6 -172.7(11) . . . . ?
N00H C01N C3_6 N4_6 9.5(15) . . . . ?
N00H C6_5 C7_5 C8_5 178.2(10) . . . . ?
O00I C059 C076 C08F 174.7(14) . . . . ?
O00I C059 C076 C08I -78.1(17) . . . . ?
O00I C1_7 C_7 C3_7 -177.4(11) . . . . ?
O00I C1_7 C8A_7 C4A_7 177.2(11) . . . . ?
O00I C1_7 C8A_7 C8_7 -6(2) . . . . ?
N00J C01X C3_5 C_5 171.5(9) . . . . ?
N00J C01X C3_5 N4_5 -14.0(13) . . . . ?
N00J C6_4 C7_4 C8_4 178.0(12) . . . . ?
O00L C05L C06G C07A -63.7(19) . . . . ?
O00L C05L C06G C36 174.2(13) . . . . ?
O00L C1_12 C_12 C3_12 179.5(12) . . . . ?
O00L C1_12 C8A_12 C4A_12 178.6(11) . . . . ?
O00L C1_12 C8A_12 C8_12 2.9(18) . . . . ?
O00M C02V C3_2 C_2 6(2) . . . . ?
O00M C02V C3_2 N4_2 -171.2(15) . . . . ?
N00N C019 C3_12 C_12 -173.9(15) . . . . ?
N00N C019 C3_12 N4_12 9(2) . . . . ?
N00N C6_13 C7_13 C8_13 179.5(16) . . . . ?
N00O C02V C3_2 C_2 -167.9(11) . . . . ?
N00O C02V C3_2 N4_2 14.8(16) . . . . ?
N00O C6_1 C7_1 C8_1 -178.8(10) . . . . ?
O00Q C029 C3_7 C_7 6.2(18) . . . . ?
O00Q C029 C3_7 N4_7 -170.3(10) . . . . ?
O00R C01N C3_6 C_6 3(2) . . . . ?
O00R C01N C3_6 N4_6 -174.9(12) . . . . ?
N00W C029 C3_7 C_7 -172.2(11) . . . . ?
N00W C029 C3_7 N4_7 11.4(16) . . . . ?
N00W C6_6 C7_6 C8_6 -179.2(13) . . . . ?
N00Z C01K C3_1 C_1 170.3(14) . . . . ?
N00Z C01K C3_1 N4_1 -13.3(17) . . . . ?
N00Z C6_8 C7_8 C8_8 -177.1(14) . . . . ?
O010 C01K C3_1 C_1 -8(2) . . . . ?
O010 C01K C3_1 N4_1 168.2(11) . . . . ?
O013 C04T C06P C06U -176.0(17) . . . . ?
O013 C04T C06P C07B 55(3) . . . . ?
O013 C1_2 C_2 C3_2 -174.1(15) . . . . ?
O013 C1_2 C8A_2 C4A_2 174.7(13) . . . . ?
O013 C1_2 C8A_2 C8_2 3(3) . . . . ?
Cl01 C1_18 C2_18 C3_18 -176.2(16) . . . . ?
Cl01 C1_18 C6_18 C5_18 177.9(15) . . . . ?
O015 C02Z C3_13 C_13 2(2) . . . . ?
O015 C02Z C3_13 N4_13 -172.1(16) . . . . ?
O016 C03X C06B C079 -54.7(17) . . . . ?
O016 C03X C06B C07N -170.9(12) . . . . ?
O016 C1_13 C_13 C3_13 -172.5(11) . . . . ?
O016 C1_13 C8A_13 C4A_13 178.8(12) . . . . ?
O016 C1_13 C8A_13 C8_13 0(2) . . . . ?
N018 C02F C3_8 C_8 -172.7(15) . . . . ?
N018 C02F C3_8 N4_8 6.5(17) . . . . ?
N018 C6_7 C7_7 C8_7 -179.9(12) . . . . ?
C019 N00N C6_13 C5_13 179.9(17) . . . . ?
C019 N00N C6_13 C7_13 0(3) . . . . ?
C019 C3_12 N4_12 C4A_12 175.9(11) . . . . ?
O01B C019 C3_12 C_12 3(2) . . . . ?
O01B C019 C3_12 N4_12 -174.5(12) . . . . ?
O01J C070 C8 C080 -62(2) . . . . ?
O01J C070 C8 C44 167.9(14) . . . . ?
O01J C1_1 C_1 C3_1 179.2(14) . . . . ?
O01J C1_1 C8A_1 C4A_1 177.5(13) . . . . ?
O01J C1_1 C8A_1 C8_1 5(2) . . . . ?
C01K N00Z C6_8 C5_8 52(2) . . . . ?
C01K N00Z C6_8 C7_8 -126.6(15) . . . . ?
C01K C3_1 N4_1 C4A_1 -178.5(10) . . . . ?
C01N N00H C6_5 C5_5 -172.1(12) . . . . ?
C01N N00H C6_5 C7_5 13.0(18) . . . . ?
C01N C3_6 N4_6 C4A_6 179.2(9) . . . . ?
N01O C01Y C3_10 C_10 174.9(12) . . . . ?
N01O C01Y C3_10 N4_10 -2.2(17) . . . . ?
N01O C6_11 C7_11 C8_11 175.9(19) . . . . ?
O01R C7 C3_11 C_11 12(2) . . . . ?
O01R C7 C3_11 N4_11 -175.2(15) . . . . ?
N01S C10 C3_9 C_9 163.7(17) . . . . ?
N01S C10 C3_9 N4_9 -18(2) . . . . ?
N01S C6_14 C7_14 C8_14 179.1(13) . . . . ?
O01T C02F C3_8 C_8 10(2) . . . . ?
O01T C02F C3_8 N4_8 -170.7(13) . . . . ?
O01V C10 C3_9 C_9 -10(3) . . . . ?
O01V C10 C3_9 N4_9 167.9(16) . . . . ?
C01X N00J C6_4 C5_4 50.2(16) . . . . ?
C01X N00J C6_4 C7_4 -133.1(13) . . . . ?
C01X C3_5 N4_5 C4A_5 -175.8(9) . . . . ?
C01Y N01O C6_11 C5_11 49(2) . . . . ?
C01Y N01O C6_11 C7_11 -127.7(16) . . . . ?
C01Y C3_10 N4_10 C4A_10 -177.0(11) . . . . ?
O024 C064 C06W C087 -66(2) . . . . ?
O024 C064 C06W C090 170.3(15) . . . . ?
O024 C1_9 C_9 C3_9 -179.0(14) . . . . ?
O024 C1_9 C8A_9 C4A_9 176.0(12) . . . . ?
O024 C1_9 C8A_9 C8_9 0.0(19) . . . . ?
N026 C02Z C3_13 C_13 -169.0(13) . . . . ?
N026 C02Z C3_13 N4_13 16.7(17) . . . . ?
N026 C6_9 C7_9 C8_9 -177.8(14) . . . . ?
C029 N00W C6_6 C5_6 -173.0(11) . . . . ?
C029 N00W C6_6 C7_6 6(2) . . . . ?
C029 C3_7 N4_7 C4A_7 174.9(10) . . . . ?
O02A C06T C07E C07O -173.5(12) . . . . ?
O02A C06T C07E C07V -57.5(19) . . . . ?
O02A C1_4 C_4 C3_4 178.4(19) . . . . ?
O02A C1_4 C8A_4 C4A_4 173.3(14) . . . . ?
O02A C1_4 C8A_4 C8_4 -1(2) . . . . ?
C02F N018 C6_7 C5_7 -178.4(14) . . . . ?
C02F N018 C6_7 C7_7 3(2) . . . . ?
C02F C3_8 N4_8 C4A_8 -179.9(10) . . . . ?
O02J C05Z C072 C24 57(2) . . . . ?
O02J C05Z C072 C81 -165.0(14) . . . . ?
O02J C1_10 C_10 C3_10 -179.5(13) . . . . ?
O02J C1_10 C8A_10 C4A_10 178.8(13) . . . . ?
O02J C1_10 C8A_10 C8_10 6(2) . . . . ?
F02K C5_3 C6_3 N05J -11(3) . . . . ?
F02K C5_3 C6_3 C7_3 175.1(16) . . . . ?
C02V N00O C6_1 C5_1 -178.6(12) . . . . ?
C02V N00O C6_1 C7_1 -1.5(18) . . . . ?
C02V C3_2 N4_2 C4A_2 179.2(10) . . . . ?
C02Z N026 C6_9 C5_9 -164.4(12) . . . . ?
C02Z N026 C6_9 C7_9 16(2) . . . . ?
C02Z C3_13 N4_13 C4A_13 -176.5(12) . . . . ?
F03J C5_15 C6_15 N053 -1(4) . . . . ?
F03J C5_15 C6_15 C7_15 -169(2) . . . . ?
N03P C7 C3_11 C_11 -169.2(14) . . . . ?
N03P C7 C3_11 N4_11 4.1(18) . . . . ?
N03P C6_12 C7_12 C8_12 -178.9(11) . . . . ?
N03S C37 C3_3 C_3 -163(2) . . . . ?
N03S C37 C3_3 N4_3 -4(3) . . . . ?
N03S C6_2 C7_2 C8_2 178.9(19) . . . . ?
C03X O016 C1_13 C_13 10(2) . . . . ?
C03X O016 C1_13 C8A_13 -167.3(13) . . . . ?
C046 O00D C1_6 C_6 1.8(18) . . . . ?
C046 O00D C1_6 C8A_6 -175.4(12) . . . . ?
O048 C1 C3_15 C_15 -9(3) . . . . ?
O048 C1 C3_15 N4_15 175(2) . . . . ?
C04I O006 C1_5 C_5 7.1(15) . . . . ?
C04I O006 C1_5 C8A_5 -171.1(9) . . . . ?
C04T O013 C1_2 C_2 8(3) . . . . ?
C04T O013 C1_2 C8A_2 -173.2(18) . . . . ?
O04U C37 C3_3 C_3 31(4) . . . . ?
O04U C37 C3_3 N4_3 -170.0(19) . . . . ?
Cl04 C4_17 C5_17 C6_17 171.9(17) . . . . ?
N053 C13 C3_16 C_16 -166(3) . . . . ?
N053 C13 C3_16 N4_16 34(4) . . . . ?
N053 C6_15 C7_15 C8_15 -179(4) . . . . ?
C059 O00I C1_7 C_7 -2(2) . . . . ?
C059 O00I C1_7 C8A_7 -179.6(12) . . . . ?
N05J C05S C3_4 C_4 -171(2) . . . . ?
N05J C05S C3_4 N4_4 4(3) . . . . ?
N05J C6_3 C7_3 C8_3 178(2) . . . . ?
C05L O00L C1_12 C_12 4.7(19) . . . . ?
C05L O00L C1_12 C8A_12 178.8(10) . . . . ?
O05R C05S C3_4 C_4 -3(3) . . . . ?
O05R C05S C3_4 N4_4 171.5(17) . . . . ?
C05S N05J C6_3 C5_3 178(2) . . . . ?
C05S N05J C6_3 C7_3 -9(4) . . . . ?
C05S C3_4 N4_4 C4A_4 177.3(14) . . . . ?
C05W N060 C6_16 C5_16 174(2) . . . . ?
C05W N060 C6_16 C7_16 14(5) . . . . ?
C05W C3_14 N4_14 C4A_14 174.5(14) . . . . ?
C05Z O02J C1_10 C_10 -9(2) . . . . ?
C05Z O02J C1_10 C8A_10 171.1(12) . . . . ?
N060 C05W C3_14 C_14 -176(2) . . . . ?
N060 C05W C3_14 N4_14 6(2) . . . . ?
N060 C6_16 C7_16 C8_16 162(3) . . . . ?
C064 O024 C1_9 C_9 7(2) . . . . ?
C064 O024 C1_9 C8A_9 -168.0(12) . . . . ?
O067 C05W N060 C6_16 -6(3) . . . . ?
O067 C05W C3_14 C_14 8(3) . . . . ?
O067 C05W C3_14 N4_14 -169.9(19) . . . . ?
C06T O02A C1_4 C_4 5(2) . . . . ?
C06T O02A C1_4 C8A_4 -173.3(12) . . . . ?
C070 O01J C1_1 C_1 0(3) . . . . ?
C070 O01J C1_1 C8A_1 175.2(13) . . . . ?
Cl07 C2_19 C3_19 C4_19 167(3) . . . . ?
C07G O65 C1_3 C_3 -18(5) . . . . ?
C07G O65 C1_3 C8A_3 -172(3) . . . . ?
O07R C1_11 C_11 C3_11 -162.1(17) . . . . ?
O07R C1_11 C8A_11 C4A_11 159.0(18) . . . . ?
O07R C1_11 C8A_11 C8_11 -33(4) . . . . ?
O08A C1_14 C_14 C3_14 177(2) . . . . ?
O08A C1_14 C8A_14 C4A_14 -174.4(19) . . . . ?
O08A C1_14 C8A_14 C8_14 2(3) . . . . ?
C08R C92 C58 O08A 73(3) . . . . ?
F1 C5_12 C6_12 N03P -1.8(17) . . . . ?
F1 C5_12 C6_12 C7_12 -177.8(10) . . . . ?
F2 C5_10 C6_10 N6 2(2) . . . . ?
F2 C5_10 C6_10 C7_10 179.6(15) . . . . ?
F4 C5_14 C6_14 N01S 0(2) . . . . ?
F4 C5_14 C6_14 C7_14 -176.8(16) . . . . ?
N6 C1 C3_15 C_15 173.1(15) . . . . ?
N6 C1 C3_15 N4_15 -2(2) . . . . ?
N6 C6_10 C7_10 C8_10 179.6(12) . . . . ?
C7 N03P C6_12 C5_12 175.7(13) . . . . ?
C7 N03P C6_12 C7_12 -9(2) . . . . ?
C7 C3_11 N4_11 C4A_11 179.4(11) . . . . ?
C10 N01S C6_14 C5_14 53(2) . . . . ?
C10 N01S C6_14 C7_14 -129.8(19) . . . . ?
C10 C3_9 N4_9 C4A_9 -176.0(13) . . . . ?
C37 N03S C6_2 C5_2 -170.3(15) . . . . ?
C37 N03S C6_2 C7_2 13(3) . . . . ?
C37 C3_3 N4_3 C4A_3 -174(2) . . . . ?
F3 C5_8 C6_8 N00Z 5(2) . . . . ?
F3 C5_8 C6_8 C7_8 -176.4(12) . . . . ?
O2 C1_8 C_8 C3_8 -177.3(15) . . . . ?
O2 C1_8 C8A_8 C4A_8 -179.9(15) . . . . ?
O2 C1_8 C8A_8 C8_8 -3(3) . . . . ?
C1 N6 C6_10 C5_10 -177.7(14) . . . . ?
C1 N6 C6_10 C7_10 5(2) . . . . ?
C1 C3_15 N4_15 C4A_15 177.9(15) . . . . ?
C51 C92 C58 O08A 171.6(19) . . . . ?
C58 O08A C1_14 C_14 5(3) . . . . ?
C58 O08A C1_14 C8A_14 -179.7(16) . . . . ?
O65 C07G C168 C60 -169(4) . . . . ?
O65 C07G C168 C2 -20(5) . . . . ?
O65 C1_3 C_3 C3_3 -168(2) . . . . ?
O65 C1_3 C8A_3 C4A_3 167(2) . . . . ?
O65 C1_3 C8A_3 C8_3 -27(4) . . . . ?
F5 C5_16 C6_16 N060 18(4) . . . . ?
F5 C5_16 C6_16 C7_16 180(2) . . . . ?
C13 N053 C6_15 C5_15 178(2) . . . . ?
C13 N053 C6_15 C7_15 -15(6) . . . . ?
C13 C3_16 N4_16 C4A_16 169(3) . . . . ?
O6 C1_15 C_15 C3_15 -175.3(15) . . . . ?
O6 C1_15 C8A_15 C4A_15 178.9(18) . . . . ?
O6 C1_15 C8A_15 C8_15 -5(6) . . . . ?
O141 C13 C3_16 C_16 -23(6) . . . . ?
O141 C13 C3_16 N4_16 177(3) . . . . ?
C168 C07G O65 C1_3 -175(3) . . . . ?
O32 C1_16 C_16 C3_16 164(3) . . . . ?
O32 C1_16 C8A_16 C4A_16 -166(3) . . . . ?
O32 C1_16 C8A_16 C8_16 -2(4) . . . . ?
C1_1 O01J C070 C8 172.1(16) . . . . ?
C1_1 C_1 C3_1 C01K 176.8(15) . . . . ?
C1_1 C_1 C3_1 N4_1 1(2) . . . . ?
C_1 C1_1 C8A_1 C4A_1 -6(2) . . . . ?
C_1 C1_1 C8A_1 C8_1 -178.9(15) . . . . ?
C_1 C3_1 N4_1 C4A_1 -1.7(17) . . . . ?
C3_1 N4_1 C4A_1 C5_1 179.6(10) . . . . ?
C3_1 N4_1 C4A_1 C8A_1 -1.3(17) . . . . ?
N4_1 C4A_1 C5_1 F005 -1.6(17) . . . . ?
N4_1 C4A_1 C5_1 C6_1 179.7(11) . . . . ?
N4_1 C4A_1 C8A_1 C1_1 5.7(19) . . . . ?
N4_1 C4A_1 C8A_1 C8_1 178.4(11) . . . . ?
C4A_1 C5_1 C6_1 N00O 178.7(10) . . . . ?
C4A_1 C5_1 C6_1 C7_1 1.5(18) . . . . ?
C5_1 C4A_1 C8A_1 C1_1 -175.3(12) . . . . ?
C5_1 C4A_1 C8A_1 C8_1 -2.6(18) . . . . ?
C5_1 C6_1 C7_1 C8_1 -1.8(19) . . . . ?
C6_1 N00O C02V O00M -3(2) . . . . ?
C6_1 N00O C02V C3_2 171.1(10) . . . . ?
C6_1 C7_1 C8_1 C8A_1 0(2) . . . . ?
C7_1 C8_1 C8A_1 C1_1 175.1(13) . . . . ?
C7_1 C8_1 C8A_1 C4A_1 2.4(19) . . . . ?
C8A_1 C1_1 C_1 C3_1 3(3) . . . . ?
C8A_1 C4A_1 C5_1 F005 179.4(11) . . . . ?
C8A_1 C4A_1 C5_1 C6_1 0.7(18) . . . . ?
C1_2 O013 C04T C06P 77(3) . . . . ?
C1_2 C_2 C3_2 C02V 177.8(13) . . . . ?
C1_2 C_2 C3_2 N4_2 -5.0(19) . . . . ?
C_2 C1_2 C8A_2 C4A_2 -6(3) . . . . ?
C_2 C1_2 C8A_2 C8_2 -178.7(13) . . . . ?
C_2 C3_2 N4_2 C4A_2 2.0(18) . . . . ?
C3_2 N4_2 C4A_2 C5_2 179.7(13) . . . . ?
C3_2 N4_2 C4A_2 C8A_2 -1.1(18) . . . . ?
N4_2 C4A_2 C5_2 F00C 1(2) . . . . ?
N4_2 C4A_2 C5_2 C6_2 -177.8(12) . . . . ?
N4_2 C4A_2 C8A_2 C1_2 3(2) . . . . ?
N4_2 C4A_2 C8A_2 C8_2 175.9(13) . . . . ?
C4A_2 C5_2 C6_2 N03S -178.6(16) . . . . ?
C4A_2 C5_2 C6_2 C7_2 -1(2) . . . . ?
C5_2 C4A_2 C8A_2 C1_2 -177.5(16) . . . . ?
C5_2 C4A_2 C8A_2 C8_2 -5(2) . . . . ?
C5_2 C6_2 C7_2 C8_2 2(3) . . . . ?
C6_2 N03S C37 O04U -6(3) . . . . ?
C6_2 N03S C37 C3_3 -171(2) . . . . ?
C6_2 C7_2 C8_2 C8A_2 -4(3) . . . . ?
C7_2 C8_2 C8A_2 C1_2 178(2) . . . . ?
C7_2 C8_2 C8A_2 C4A_2 6(3) . . . . ?
C8A_2 C1_2 C_2 C3_2 7(2) . . . . ?
C8A_2 C4A_2 C5_2 F00C -178.5(11) . . . . ?
C8A_2 C4A_2 C5_2 C6_2 3(2) . . . . ?
C1_3 C_3 C3_3 C37 176(3) . . . . ?
C1_3 C_3 C3_3 N4_3 17(4) . . . . ?
C_3 C1_3 C8A_3 C4A_3 12(5) . . . . ?
C_3 C1_3 C8A_3 C8_3 178(3) . . . . ?
C_3 C3_3 N4_3 C4A_3 -14(3) . . . . ?
C3_3 N4_3 C4A_3 C5_3 179.9(18) . . . . ?
C3_3 N4_3 C4A_3 C8A_3 9(3) . . . . ?
N4_3 C4A_3 C5_3 F02K 11(3) . . . . ?
N4_3 C4A_3 C5_3 C6_3 176(2) . . . . ?
N4_3 C4A_3 C8A_3 C1_3 -8(3) . . . . ?
N4_3 C4A_3 C8A_3 C8_3 -174(2) . . . . ?
C4A_3 C5_3 C6_3 N05J -176.0(18) . . . . ?
C4A_3 C5_3 C6_3 C7_3 10(3) . . . . ?
C5_3 C4A_3 C8A_3 C1_3 -179(2) . . . . ?
C5_3 C4A_3 C8A_3 C8_3 15(4) . . . . ?
C5_3 C6_3 C7_3 C8_3 -9(3) . . . . ?
C6_3 N05J C05S O05R 21(4) . . . . ?
C6_3 N05J C05S C3_4 -173.4(18) . . . . ?
C6_3 C7_3 C8_3 C8A_3 11(4) . . . . ?
C7_3 C8_3 C8A_3 C1_3 -180(3) . . . . ?
C7_3 C8_3 C8A_3 C4A_3 -14(4) . . . . ?
C8A_3 C1_3 C_3 C3_3 -17(5) . . . . ?
C8A_3 C4A_3 C5_3 F02K -177.7(18) . . . . ?
C8A_3 C4A_3 C5_3 C6_3 -13(3) . . . . ?
C1_4 O02A C06T C07E 177.9(15) . . . . ?
C1_4 C_4 C3_4 C05S -175.8(19) . . . . ?
C1_4 C_4 C3_4 N4_4 10(3) . . . . ?
C_4 C1_4 C8A_4 C4A_4 -5(2) . . . . ?
C_4 C1_4 C8A_4 C8_4 -178.9(15) . . . . ?
C_4 C3_4 N4_4 C4A_4 -7(3) . . . . ?
C3_4 N4_4 C4A_4 C5_4 -172.9(14) . . . . ?
C3_4 N4_4 C4A_4 C8A_4 -1(2) . . . . ?
N4_4 C4A_4 C5_4 F00E -6.9(19) . . . . ?
N4_4 C4A_4 C5_4 C6_4 175.0(12) . . . . ?
N4_4 C4A_4 C8A_4 C1_4 7(2) . . . . ?
N4_4 C4A_4 C8A_4 C8_4 -178.8(12) . . . . ?
C4A_4 C5_4 C6_4 N00J -179.9(12) . . . . ?
C4A_4 C5_4 C6_4 C7_4 3(2) . . . . ?
C5_4 C4A_4 C8A_4 C1_4 179.2(13) . . . . ?
C5_4 C4A_4 C8A_4 C8_4 -7(2) . . . . ?
C5_4 C6_4 C7_4 C8_4 -5(2) . . . . ?
C6_4 N00J C01X O00F -5(2) . . . . ?
C6_4 N00J C01X C3_5 178.4(9) . . . . ?
C6_4 C7_4 C8_4 C8A_4 1(2) . . . . ?
C7_4 C8_4 C8A_4 C1_4 178.7(13) . . . . ?
C7_4 C8_4 C8A_4 C4A_4 5(2) . . . . ?
C8A_4 C1_4 C_4 C3_4 -4(3) . . . . ?
C8A_4 C4A_4 C5_4 F00E -179.2(12) . . . . ?
C8A_4 C4A_4 C5_4 C6_4 3(2) . . . . ?
C1_5 O006 C04I C04M 174.9(10) . . . . ?
C1_5 C_5 C3_5 C01X 177.1(10) . . . . ?
C1_5 C_5 C3_5 N4_5 2.9(16) . . . . ?
C_5 C1_5 C8A_5 C4A_5 -1.3(16) . . . . ?
C_5 C1_5 C8A_5 C8_5 179.2(10) . . . . ?
C_5 C3_5 N4_5 C4A_5 -1.5(14) . . . . ?
C3_5 N4_5 C4A_5 C5_5 180.0(9) . . . . ?
C3_5 N4_5 C4A_5 C8A_5 -1.2(14) . . . . ?
N4_5 C4A_5 C5_5 F001 -7.6(14) . . . . ?
N4_5 C4A_5 C5_5 C6_5 -177.1(9) . . . . ?
N4_5 C4A_5 C8A_5 C1_5 2.6(16) . . . . ?
N4_5 C4A_5 C8A_5 C8_5 -177.8(9) . . . . ?
C4A_5 C5_5 C6_5 N00H 178.6(9) . . . . ?
C4A_5 C5_5 C6_5 C7_5 -6.3(17) . . . . ?
C5_5 C4A_5 C8A_5 C1_5 -178.6(10) . . . . ?
C5_5 C4A_5 C8A_5 C8_5 1.0(15) . . . . ?
C5_5 C6_5 C7_5 C8_5 3.5(16) . . . . ?
C6_5 N00H C01N O00R -2(2) . . . . ?
C6_5 N00H C01N C3_6 173.1(10) . . . . ?
C6_5 C7_5 C8_5 C8A_5 1.7(16) . . . . ?
C7_5 C8_5 C8A_5 C1_5 175.7(10) . . . . ?
C7_5 C8_5 C8A_5 C4A_5 -3.9(16) . . . . ?
C8A_5 C1_5 C_5 C3_5 -1.4(16) . . . . ?
C8A_5 C4A_5 C5_5 F001 173.5(9) . . . . ?
C8A_5 C4A_5 C5_5 C6_5 4.0(16) . . . . ?
C1_6 O00D C046 C05U 173.9(12) . . . . ?
C1_6 C_6 C3_6 C01N 180.0(11) . . . . ?
C1_6 C_6 C3_6 N4_6 -2.5(18) . . . . ?
C_6 C1_6 C8A_6 C4A_6 0.2(18) . . . . ?
C_6 C1_6 C8A_6 C8_6 -177.2(11) . . . . ?
C_6 C3_6 N4_6 C4A_6 1.4(16) . . . . ?
C3_6 N4_6 C4A_6 C5_6 178.1(10) . . . . ?
C3_6 N4_6 C4A_6 C8A_6 0.5(15) . . . . ?
N4_6 C4A_6 C5_6 F002 3.7(16) . . . . ?
N4_6 C4A_6 C5_6 C6_6 -178.7(10) . . . . ?
N4_6 C4A_6 C8A_6 C1_6 -1.3(16) . . . . ?
N4_6 C4A_6 C8A_6 C8_6 176.3(10) . . . . ?
C4A_6 C5_6 C6_6 N00W -179.0(11) . . . . ?
C4A_6 C5_6 C6_6 C7_6 1.8(18) . . . . ?
C5_6 C4A_6 C8A_6 C1_6 -178.8(11) . . . . ?
C5_6 C4A_6 C8A_6 C8_6 -1.3(16) . . . . ?
C5_6 C6_6 C7_6 C8_6 -0.1(19) . . . . ?
C6_6 N00W C029 O00Q 3(2) . . . . ?
C6_6 N00W C029 C3_7 -178.7(13) . . . . ?
C6_6 C7_6 C8_6 C8A_6 -2.3(19) . . . . ?
C7_6 C8_6 C8A_6 C1_6 -179.6(12) . . . . ?
C7_6 C8_6 C8A_6 C4A_6 3.0(17) . . . . ?
C8A_6 C1_6 C_6 C3_6 1.6(18) . . . . ?
C8A_6 C4A_6 C5_6 F002 -178.7(10) . . . . ?
C8A_6 C4A_6 C5_6 C6_6 -1.1(17) . . . . ?
C1_7 O00I C059 C076 179.4(13) . . . . ?
C1_7 C_7 C3_7 C029 -175.2(13) . . . . ?
C1_7 C_7 C3_7 N4_7 0.8(19) . . . . ?
C_7 C1_7 C8A_7 C4A_7 -1(2) . . . . ?
C_7 C1_7 C8A_7 C8_7 176.4(14) . . . . ?
C_7 C3_7 N4_7 C4A_7 -1.7(16) . . . . ?
C3_7 N4_7 C4A_7 C5_7 -179.8(10) . . . . ?
C3_7 N4_7 C4A_7 C8A_7 1.4(16) . . . . ?
N4_7 C4A_7 C5_7 F009 -0.3(16) . . . . ?
N4_7 C4A_7 C5_7 C6_7 175.8(12) . . . . ?
N4_7 C4A_7 C8A_7 C1_7 -0.3(18) . . . . ?
N4_7 C4A_7 C8A_7 C8_7 -177.5(12) . . . . ?
C4A_7 C5_7 C6_7 N018 -176.0(10) . . . . ?
C4A_7 C5_7 C6_7 C7_7 2.5(19) . . . . ?
C5_7 C4A_7 C8A_7 C1_7 -179.0(12) . . . . ?
C5_7 C4A_7 C8A_7 C8_7 3.7(18) . . . . ?
C5_7 C6_7 C7_7 C8_7 1.9(18) . . . . ?
C6_7 N018 C02F O01T -3(3) . . . . ?
C6_7 N018 C02F C3_8 -179.6(11) . . . . ?
C6_7 C7_7 C8_7 C8A_7 -3.5(19) . . . . ?
C7_7 C8_7 C8A_7 C1_7 -176.5(12) . . . . ?
C7_7 C8_7 C8A_7 C4A_7 0.7(19) . . . . ?
C8A_7 C1_7 C_7 C3_7 0(2) . . . . ?
C8A_7 C4A_7 C5_7 F009 178.5(10) . . . . ?
C8A_7 C4A_7 C5_7 C6_7 -5.4(18) . . . . ?
C1_8 C_8 C3_8 C02F 175.6(13) . . . . ?
C1_8 C_8 C3_8 N4_8 -3(3) . . . . ?
C_8 C1_8 C8A_8 C4A_8 -2(2) . . . . ?
C_8 C1_8 C8A_8 C8_8 174.7(14) . . . . ?
C_8 C3_8 N4_8 C4A_8 -1(2) . . . . ?
C3_8 N4_8 C4A_8 C5_8 -178.8(11) . . . . ?
C3_8 N4_8 C4A_8 C8A_8 3.2(18) . . . . ?
N4_8 C4A_8 C5_8 F3 -5.0(18) . . . . ?
N4_8 C4A_8 C5_8 C6_8 178.6(11) . . . . ?
N4_8 C4A_8 C8A_8 C1_8 -2(2) . . . . ?
N4_8 C4A_8 C8A_8 C8_8 -178.8(12) . . . . ?
C4A_8 C5_8 C6_8 N00Z -179.2(13) . . . . ?
C4A_8 C5_8 C6_8 C7_8 0(2) . . . . ?
C5_8 C4A_8 C8A_8 C1_8 -179.8(13) . . . . ?
C5_8 C4A_8 C8A_8 C8_8 3(2) . . . . ?
C5_8 C6_8 C7_8 C8_8 4(2) . . . . ?
C6_8 N00Z C01K O010 -6(2) . . . . ?
C6_8 N00Z C01K C3_1 175.4(12) . . . . ?
C6_8 C7_8 C8_8 C8A_8 -4(2) . . . . ?
C7_8 C8_8 C8A_8 C1_8 -176.7(14) . . . . ?
C7_8 C8_8 C8A_8 C4A_8 0(2) . . . . ?
C8A_8 C1_8 C_8 C3_8 5(2) . . . . ?
C8A_8 C4A_8 C5_8 F3 172.9(12) . . . . ?
C8A_8 C4A_8 C5_8 C6_8 -3(2) . . . . ?
C1_9 O024 C064 C06W 162.3(16) . . . . ?
C1_9 C_9 C3_9 C10 -179.6(15) . . . . ?
C1_9 C_9 C3_9 N4_9 3(2) . . . . ?
C_9 C1_9 C8A_9 C4A_9 0.7(19) . . . . ?
C_9 C1_9 C8A_9 C8_9 -175.3(12) . . . . ?
C_9 C3_9 N4_9 C4A_9 2(2) . . . . ?
C3_9 N4_9 C4A_9 C5_9 173.3(13) . . . . ?
C3_9 N4_9 C4A_9 C8A_9 -5.3(18) . . . . ?
N4_9 C4A_9 C5_9 F007 3(2) . . . . ?
N4_9 C4A_9 C5_9 C6_9 177.2(12) . . . . ?
N4_9 C4A_9 C8A_9 C1_9 4.0(19) . . . . ?
N4_9 C4A_9 C8A_9 C8_9 -180.0(11) . . . . ?
C4A_9 C5_9 C6_9 N026 -177.6(13) . . . . ?
C4A_9 C5_9 C6_9 C7_9 2(2) . . . . ?
C5_9 C4A_9 C8A_9 C1_9 -174.6(13) . . . . ?
C5_9 C4A_9 C8A_9 C8_9 1(2) . . . . ?
C5_9 C6_9 C7_9 C8_9 2(2) . . . . ?
C6_9 N026 C02Z O015 0(3) . . . . ?
C6_9 N026 C02Z C3_13 168.7(13) . . . . ?
C6_9 C7_9 C8_9 C8A_9 -5(2) . . . . ?
C7_9 C8_9 C8A_9 C1_9 178.9(13) . . . . ?
C7_9 C8_9 C8A_9 C4A_9 3(2) . . . . ?
C8A_9 C1_9 C_9 C3_9 -4(2) . . . . ?
C8A_9 C4A_9 C5_9 F007 -178.9(12) . . . . ?
C8A_9 C4A_9 C5_9 C6_9 -4(2) . . . . ?
C1_10 O02J C05Z C072 -170.4(18) . . . . ?
C1_10 C_10 C3_10 C01Y -179.8(14) . . . . ?
C1_10 C_10 C3_10 N4_10 -3(2) . . . . ?
C_10 C1_10 C8A_10 C4A_10 -1(2) . . . . ?
C_10 C1_10 C8A_10 C8_10 -174.1(14) . . . . ?
C_10 C3_10 N4_10 C4A_10 5.8(17) . . . . ?
C3_10 N4_10 C4A_10 C5_10 176.9(11) . . . . ?
C3_10 N4_10 C4A_10 C8A_10 -6.7(18) . . . . ?
N4_10 C4A_10 C5_10 F2 -1(2) . . . . ?
N4_10 C4A_10 C5_10 C6_10 179.6(12) . . . . ?
N4_10 C4A_10 C8A_10 C1_10 4(2) . . . . ?
N4_10 C4A_10 C8A_10 C8_10 177.4(12) . . . . ?
C4A_10 C5_10 C6_10 N6 -178.5(12) . . . . ?
C4A_10 C5_10 C6_10 C7_10 -1(2) . . . . ?
C5_10 C4A_10 C8A_10 C1_10 -179.2(13) . . . . ?
C5_10 C4A_10 C8A_10 C8_10 -6(2) . . . . ?
C5_10 C6_10 C7_10 C8_10 3(2) . . . . ?
C6_10 N6 C1 O048 4(4) . . . . ?
C6_10 N6 C1 C3_15 -178.6(13) . . . . ?
C6_10 C7_10 C8_10 C8A_10 -6(2) . . . . ?
C7_10 C8_10 C8A_10 C1_10 -179.6(14) . . . . ?
C7_10 C8_10 C8A_10 C4A_10 8(2) . . . . ?
C8A_10 C1_10 C_10 C3_10 0(2) . . . . ?
C8A_10 C4A_10 C5_10 F2 -177.9(13) . . . . ?
C8A_10 C4A_10 C5_10 C6_10 3(2) . . . . ?
C1_11 C_11 C3_11 C7 -179.1(18) . . . . ?
C1_11 C_11 C3_11 N4_11 8(3) . . . . ?
C_11 C1_11 C8A_11 C4A_11 8(4) . . . . ?
C_11 C1_11 C8A_11 C8_11 176(2) . . . . ?
C_11 C3_11 N4_11 C4A_11 -7.6(19) . . . . ?
C3_11 N4_11 C4A_11 C5_11 -171.8(12) . . . . ?
C3_11 N4_11 C4A_11 C8A_11 7.0(18) . . . . ?
N4_11 C4A_11 C5_11 F004 -11.5(19) . . . . ?
N4_11 C4A_11 C5_11 C6_11 180.0(11) . . . . ?
N4_11 C4A_11 C8A_11 C1_11 -7(3) . . . . ?
N4_11 C4A_11 C8A_11 C8_11 -175.5(16) . . . . ?
C4A_11 C5_11 C6_11 N01O -179.5(14) . . . . ?
C4A_11 C5_11 C6_11 C7_11 -2(2) . . . . ?
C5_11 C4A_11 C8A_11 C1_11 171.6(19) . . . . ?
C5_11 C4A_11 C8A_11 C8_11 3(3) . . . . ?
C5_11 C6_11 C7_11 C8_11 -1(3) . . . . ?
C6_11 N01O C01Y O00G -6(2) . . . . ?
C6_11 N01O C01Y C3_10 167.7(12) . . . . ?
C6_11 C7_11 C8_11 C8A_11 6(3) . . . . ?
C7_11 C8_11 C8A_11 C1_11 -175(2) . . . . ?
C7_11 C8_11 C8A_11 C4A_11 -7(3) . . . . ?
C8A_11 C1_11 C_11 C3_11 -8(4) . . . . ?
C8A_11 C4A_11 C5_11 F004 169.7(13) . . . . ?
C8A_11 C4A_11 C5_11 C6_11 1(2) . . . . ?
C1_12 O00L C05L C06G 174.6(14) . . . . ?
C1_12 C_12 C3_12 C019 -178.3(13) . . . . ?
C1_12 C_12 C3_12 N4_12 -1(2) . . . . ?
C_12 C1_12 C8A_12 C4A_12 -7.0(18) . . . . ?
C_12 C1_12 C8A_12 C8_12 177.2(12) . . . . ?
C_12 C3_12 N4_12 C4A_12 -1.2(17) . . . . ?
C3_12 N4_12 C4A_12 C5_12 179.3(10) . . . . ?
C3_12 N4_12 C4A_12 C8A_12 -0.4(17) . . . . ?
N4_12 C4A_12 C5_12 F1 -0.8(16) . . . . ?
N4_12 C4A_12 C5_12 C6_12 177.2(11) . . . . ?
N4_12 C4A_12 C8A_12 C1_12 4.6(17) . . . . ?
N4_12 C4A_12 C8A_12 C8_12 -179.4(11) . . . . ?
C4A_12 C5_12 C6_12 N03P -179.8(10) . . . . ?
C4A_12 C5_12 C6_12 C7_12 4.3(17) . . . . ?
C5_12 C4A_12 C8A_12 C1_12 -175.2(11) . . . . ?
C5_12 C4A_12 C8A_12 C8_12 0.8(17) . . . . ?
C5_12 C6_12 C7_12 C8_12 -3.4(17) . . . . ?
C6_12 N03P C7 O01R 7(3) . . . . ?
C6_12 N03P C7 C3_11 -172.2(11) . . . . ?
C6_12 C7_12 C8_12 C8A_12 1.3(17) . . . . ?
C7_12 C8_12 C8A_12 C1_12 175.7(11) . . . . ?
C7_12 C8_12 C8A_12 C4A_12 0.1(18) . . . . ?
C8A_12 C1_12 C_12 C3_12 6(2) . . . . ?
C8A_12 C4A_12 C5_12 F1 179.0(10) . . . . ?
C8A_12 C4A_12 C5_12 C6_12 -3.0(17) . . . . ?
C1_13 O016 C03X C06B 180.0(12) . . . . ?
C1_13 C_13 C3_13 C02Z 176.0(17) . . . . ?
C1_13 C_13 C3_13 N4_13 -10(2) . . . . ?
C_13 C1_13 C8A_13 C4A_13 2(3) . . . . ?
C_13 C1_13 C8A_13 C8_13 -177.6(18) . . . . ?
C_13 C3_13 N4_13 C4A_13 9(2) . . . . ?
C3_13 N4_13 C4A_13 C5_13 177.0(12) . . . . ?
C3_13 N4_13 C4A_13 C8A_13 -3(2) . . . . ?
N4_13 C4A_13 C5_13 F00A 0(2) . . . . ?
N4_13 C4A_13 C5_13 C6_13 -176.0(14) . . . . ?
N4_13 C4A_13 C8A_13 C1_13 -2(2) . . . . ?
N4_13 C4A_13 C8A_13 C8_13 176.9(14) . . . . ?
C4A_13 C5_13 C6_13 N00N 178.0(13) . . . . ?
C4A_13 C5_13 C6_13 C7_13 -2(2) . . . . ?
C5_13 C4A_13 C8A_13 C1_13 177.6(14) . . . . ?
C5_13 C4A_13 C8A_13 C8_13 -3(2) . . . . ?
C5_13 C6_13 C7_13 C8_13 0(2) . . . . ?
C6_13 N00N C019 O01B 3(3) . . . . ?
C6_13 N00N C019 C3_12 178.4(13) . . . . ?
C6_13 C7_13 C8_13 C8A_13 1(2) . . . . ?
C7_13 C8_13 C8A_13 C1_13 -180.0(14) . . . . ?
C7_13 C8_13 C8A_13 C4A_13 1(2) . . . . ?
C8A_13 C1_13 C_13 C3_13 4(3) . . . . ?
C8A_13 C4A_13 C5_13 F00A 179.9(12) . . . . ?
C8A_13 C4A_13 C5_13 C6_13 4(2) . . . . ?
C1_14 O08A C58 C92 164(2) . . . . ?
C1_14 C_14 C3_14 C05W -178.2(19) . . . . ?
C1_14 C_14 C3_14 N4_14 -1(4) . . . . ?
C_14 C1_14 C8A_14 C4A_14 1(3) . . . . ?
C_14 C1_14 C8A_14 C8_14 177.2(18) . . . . ?
C_14 C3_14 N4_14 C4A_14 -3(3) . . . . ?
C3_14 C05W N060 C6_16 178(2) . . . . ?
C3_14 N4_14 C4A_14 C5_14 176.6(16) . . . . ?
C3_14 N4_14 C4A_14 C8A_14 6(2) . . . . ?
N4_14 C4A_14 C5_14 F4 4(2) . . . . ?
N4_14 C4A_14 C5_14 C6_14 177.3(14) . . . . ?
N4_14 C4A_14 C8A_14 C1_14 -5(3) . . . . ?
N4_14 C4A_14 C8A_14 C8_14 178.5(13) . . . . ?
C4A_14 C5_14 C6_14 N01S -173.0(14) . . . . ?
C4A_14 C5_14 C6_14 C7_14 10(2) . . . . ?
C5_14 C4A_14 C8A_14 C1_14 -175.0(16) . . . . ?
C5_14 C4A_14 C8A_14 C8_14 9(3) . . . . ?
C5_14 C6_14 C7_14 C8_14 -4(2) . . . . ?
C6_14 N01S C10 O01V -8(3) . . . . ?
C6_14 N01S C10 C3_9 179.4(12) . . . . ?
C6_14 C7_14 C8_14 C8A_14 0(2) . . . . ?
C7_14 C8_14 C8A_14 C1_14 -178.7(15) . . . . ?
C7_14 C8_14 C8A_14 C4A_14 -2(2) . . . . ?
C8A_14 C1_14 C_14 C3_14 2(4) . . . . ?
C8A_14 C4A_14 C5_14 F4 173.9(16) . . . . ?
C8A_14 C4A_14 C5_14 C6_14 -12(2) . . . . ?
C1_15 C_15 C3_15 C1 -179(2) . . . . ?
C1_15 C_15 C3_15 N4_15 -4(3) . . . . ?
C_15 C1_15 C8A_15 C4A_15 5(5) . . . . ?
C_15 C1_15 C8A_15 C8_15 -179(2) . . . . ?
C_15 C3_15 N4_15 C4A_15 2(3) . . . . ?
C3_15 N4_15 C4A_15 C5_15 180(2) . . . . ?
C3_15 N4_15 C4A_15 C8A_15 2(3) . . . . ?
N4_15 C4A_15 C5_15 F03J -1(4) . . . . ?
N4_15 C4A_15 C5_15 C6_15 -176.6(18) . . . . ?
N4_15 C4A_15 C8A_15 C1_15 -6(4) . . . . ?
N4_15 C4A_15 C8A_15 C8_15 177(2) . . . . ?
C4A_15 C5_15 C6_15 N053 174(3) . . . . ?
C4A_15 C5_15 C6_15 C7_15 6(4) . . . . ?
C5_15 C4A_15 C8A_15 C1_15 176(3) . . . . ?
C5_15 C4A_15 C8A_15 C8_15 0(4) . . . . ?
C5_15 C6_15 C7_15 C8_15 -14(5) . . . . ?
C6_15 N053 C13 O141 38(6) . . . . ?
C6_15 N053 C13 C3_16 -177(3) . . . . ?
C6_15 C7_15 C8_15 C8A_15 15(6) . . . . ?
C7_15 C8_15 C8A_15 C1_15 175(4) . . . . ?
C7_15 C8_15 C8A_15 C4A_15 -8(5) . . . . ?
C8A_15 C1_15 C_15 C3_15 0(4) . . . . ?
C8A_15 C4A_15 C5_15 F03J 176.3(16) . . . . ?
C8A_15 C4A_15 C5_15 C6_15 1(5) . . . . ?
C1_16 C_16 C3_16 C13 -155(4) . . . . ?
C1_16 C_16 C3_16 N4_16 5(5) . . . . ?
C_16 C1_16 C8A_16 C4A_16 14(4) . . . . ?
C_16 C1_16 C8A_16 C8_16 178(4) . . . . ?
C_16 C3_16 N4_16 C4A_16 9(4) . . . . ?
C3_16 N4_16 C4A_16 C5_16 -175(2) . . . . ?
C3_16 N4_16 C4A_16 C8A_16 -10(5) . . . . ?
N4_16 C4A_16 C5_16 F5 -16(4) . . . . ?
N4_16 C4A_16 C5_16 C6_16 -177(3) . . . . ?
N4_16 C4A_16 C8A_16 C1_16 -2(5) . . . . ?
N4_16 C4A_16 C8A_16 C8_16 -166(4) . . . . ?
C4A_16 C5_16 C6_16 N060 178(2) . . . . ?
C4A_16 C5_16 C6_16 C7_16 -20(5) . . . . ?
C5_16 C4A_16 C8A_16 C1_16 164(3) . . . . ?
C5_16 C4A_16 C8A_16 C8_16 -1(5) . . . . ?
C5_16 C6_16 C7_16 C8_16 5(5) . . . . ?
C6_16 C7_16 C8_16 C8A_16 13(6) . . . . ?
C7_16 C8_16 C8A_16 C1_16 -180(3) . . . . ?
C7_16 C8_16 C8A_16 C4A_16 -15(7) . . . . ?
C8A_16 C1_16 C_16 C3_16 -16(4) . . . . ?
C8A_16 C4A_16 C5_16 F5 178(2) . . . . ?
C8A_16 C4A_16 C5_16 C6_16 18(5) . . . . ?
C1_17 C2_17 C3_17 C4_17 0.7(18) . . . . ?
C2_17 C1_17 C6_17 C5_17 -6(3) . . . . ?
C2_17 C3_17 C4_17 Cl04 -176.3(12) . . . . ?
C2_17 C3_17 C4_17 C5_17 3(3) . . . . ?
C3_17 C4_17 C5_17 C6_17 -7(3) . . . . ?
C4_17 C5_17 C6_17 C1_17 9(3) . . . . ?
C6_17 C1_17 C2_17 C3_17 0.9(18) . . . . ?
C1_18 C2_18 C3_18 C4_18 5.9(18) . . . . ?
C2_18 C1_18 C6_18 C5_18 -2(3) . . . . ?
C2_18 C3_18 C4_18 C5_18 -16(2) . . . . ?
C3_18 C4_18 C5_18 C6_18 18(3) . . . . ?
C4_18 C5_18 C6_18 C1_18 -9(3) . . . . ?
C6_18 C1_18 C2_18 C3_18 3.2(19) . . . . ?
C1_19 C2_19 C3_19 C4_19 0(2) . . . . ?
C2_19 C1_19 C6_19 C5_19 -5(5) . . . . ?
C2_19 C3_19 C4_19 C5_19 2(5) . . . . ?
C3_19 C4_19 C5_19 C6_19 -5(6) . . . . ?
C4_19 C5_19 C6_19 C1_19 7(6) . . . . ?
C6_19 C1_19 C2_19 Cl07 -163(3) . . . . ?
C6_19 C1_19 C2_19 C3_19 1(2) . . . . ?
C1_20 C2_20 C3_20 C4_20 2(2) . . . . ?
C2_20 C1_20 C6_20 Cl2 -177.9(11) . . . . ?
C2_20 C1_20 C6_20 C5_20 -1(3) . . . . ?
C2_20 C3_20 C4_20 C5_20 -1(4) . . . . ?
C3_20 C4_20 C5_20 C6_20 -1(5) . . . . ?
C4_20 C5_20 C6_20 Cl2 178(2) . . . . ?
C4_20 C5_20 C6_20 C1_20 1(4) . . . . ?
C6_20 C1_20 C2_20 C3_20 -0.8(17) . . . . ?

loop_
_smtbx_masks_void_nr
_smtbx_masks_void_average_x
_smtbx_masks_void_average_y
_smtbx_masks_void_average_z
_smtbx_masks_void_volume
_smtbx_masks_void_count_electrons
_smtbx_masks_void_content
1 -0.877 -0.416 -0.291 12538.3 2766.1 ?
